data_1571882
loop_
_publ_author_name
'Carroll, Robert C.'
'Coles, Simon J.'

_publ_section_title
;
 Statistical optimization of guest uptake in crystalline sponges: grading
 structural outcomes.
;
_journal_coeditor_code LT5068
_journal_issue 4
_journal_name_full IUCrJ
_journal_paper_doi 10.1107/S2052252524004871
_journal_volume 11
_journal_year 2024
_chemical_formula_moiety 'C144 H96 I24 N48 Zn12, 7.746(C14 H12 O)'
_chemical_formula_sum 'C252.44 H188.95 I24 N48 O7.74 Zn12'
_chemical_formula_weight 7848.75
_chemical_name_systematic 'phenyl(p-tolyl)methanone (absorbed in crystalline sponge)'
_space_group_crystal_system triclinic
_space_group_IT_number 2
_space_group_name_Hall '-P 1'
_space_group_name_H-M_alt 'P -1'
_atom_sites_solution_hydrogens geom
_atom_sites_solution_primary dual
_audit_creation_date 2024-03-27
_audit_creation_method
;
Olex2 1.5-alpha
(compiled 2024.02.16 svn.r378c4104 for OlexSys, GUI svn.r6928)
;
_cell_angle_alpha 67.9240(10)
_cell_angle_beta 74.7400(10)
_cell_angle_gamma 73.0100(10)
_cell_formula_units_Z 2
_cell_length_a 18.8343(3)
_cell_length_b 29.6438(5)
_cell_length_c 32.8648(5)
_cell_measurement_reflns_used 53785
_cell_measurement_temperature 100.00(10)
_cell_measurement_theta_max 69.3170
_cell_measurement_theta_min 2.5360
_cell_volume 16016.3(5)
_computing_cell_refinement 'CrysAlisPro 1.171.42.72a (Rigaku OD, 2022)'
_computing_data_collection 'CrysAlisPro 1.171.42.72a (Rigaku OD, 2022)'
_computing_data_reduction 'CrysAlisPro 1.171.42.72a (Rigaku OD, 2022)'
_computing_molecular_graphics 'Olex2 1.5-alpha (Dolomanov et al., 2009)'
_computing_publication_material 'Olex2 1.5-alpha (Dolomanov et al., 2009)'
_computing_structure_refinement 'SHELXL 2016/6 (Sheldrick, 2015)'
_computing_structure_solution 'SHELXT 2014/5 (Sheldrick, 2014)'
_diffrn_ambient_environment N~2~
_diffrn_ambient_temperature 100.00(10)
_diffrn_detector 'hybrid pixel array detector'
_diffrn_detector_area_resol_mean 10
_diffrn_detector_dtime 0.000
_diffrn_detector_type 'Rigaku, HyPix Arc-100'
_diffrn_measured_fraction_theta_full 0.998
_diffrn_measured_fraction_theta_max 0.997
_diffrn_measurement_details
;
List of Runs (angles in degrees, time in seconds):

  # Type    Start    End  Width  t~exp~   \w     \q     \k     \f   Frames
--------------------------------------------------------------------------
  1  \w     29.00  78.00   0.50    0.75    --   51.57-109.00 129.00   98
  2  \w    -76.00  -6.00   0.50    0.75    --  -55.07 109.00-134.00  140
  3  \w    -86.00 -61.00   0.50    1.80    --  -79.34 109.00-134.00   50
  4  \w   -137.00-112.00   0.50    1.80    --  -79.34-109.00 129.00   50
  5  \w     91.00 135.00   0.50    1.80    --   83.39 109.00-134.00   88
  6  \w     63.00 106.00   0.50    1.80    --   83.39-109.00 129.00   86
  7  \w     -9.00  18.00   0.50    0.75    --   51.57 -57.00 -30.00   54
  8  \w     33.00  61.00   0.50    0.75    --   51.57 -57.00 -30.00   56
  9  \w    -13.00  19.00   0.50    0.75    --   51.57 -19.00 150.00   64
 10  \w     46.00 113.00   0.50    0.75    --   51.57  57.00  60.00  134
 11  \w    -12.00  17.00   0.50    0.75    --   51.57 -19.00-180.00   58
 12  \w    -15.00  15.00   0.50    0.75    --  -55.07  19.00 120.00   60
 13  \w   -107.00 -40.00   0.50    0.75    --  -55.07 -77.00   0.00  134
 14  \w    -63.00 -32.00   0.50    1.80    --  -79.34  57.00   0.00   62
 15  \w   -139.00 -91.00   0.50    1.80    --  -79.34 -99.00   0.00   96
 16  \w    -40.00 -15.00   0.50    1.80    --  -79.34  37.00 -30.00   50
 17  \w    -40.00  -8.00   0.50    1.80    --  -79.34  37.00-150.00   64
 18  \w     16.00  41.00   0.50    1.80    --   83.39 -57.00-180.00   50
 19  \w     13.00  43.00   0.50    1.80    --   83.39 -37.00-150.00   60
 20  \w     18.00  43.00   0.50    1.80    --   83.39 -37.00 -30.00   50
 21  \w     17.00  68.00   0.50    1.80    --   83.39 -57.00  30.00  102
 22  \w     24.00  60.00   0.50    1.80    --   83.39 -57.00 150.00   72
 23  \w     13.00  41.00   0.50    1.80    --   83.39 -37.00  30.00   56
 24  \w     14.00  42.00   0.50    1.80    --   83.39 -37.00 -90.00   56
 25  \w     76.00 103.00   0.50    1.80    --   83.39-125.00 120.00   54
 26  \w     12.00  43.00   0.50    1.80    --   83.39 -37.00  90.00   62
 27  \w     26.00  51.00   0.50    1.80    --   83.39-125.00 120.00   50
 28  \w     19.00  45.00   0.50    1.80    --   83.39 -57.00-120.00   52
 29  \w     77.00 124.00   0.50    1.80    --   83.39  57.00  30.00   94
 30  \w     86.00 112.00   0.50    1.80    --   83.39-125.00  30.00   52
 31  \w     24.00 112.00   0.50    1.80    --   83.39-125.00 -60.00  176
 32  \w     17.00  67.00   0.50    1.80    --   83.39 -57.00 -90.00  100
 33  \w     41.00  67.00   0.50    1.80    --   83.39 -77.00-120.00   52
 34  \w     13.00  42.00   0.50    1.80    --   83.39 -37.00-180.00   58
 35  \w     37.00  97.00   0.50    1.80    --   83.39   0.00 150.00  120
 36  \w    105.00 144.00   0.50    1.80    --   83.39   0.00 150.00   78
 37  \w     23.00  67.00   0.50    1.80    --   83.39-125.00  30.00   88
 38  \w     31.00  68.00   0.50    1.80    --   83.39 -57.00  60.00   74
 39  \w     48.00  96.00   0.50    1.80    --   83.39 -99.00-150.00   96
 40  \w     12.00  38.00   0.50    1.80    --   83.39 -37.00 -60.00   52
 41  \w     51.00  85.00   0.50    1.80    --   83.39-125.00   0.00   68
 42  \w     61.00 112.00   0.50    1.80    --   83.39-125.00  90.00  102
 43  \w     75.00 102.00   0.50    1.80    --   83.39  57.00-180.00   54
 44  \w    108.00 149.00   0.50    1.80    --   83.39  57.00-180.00   82
 45  \w     27.00  73.00   0.50    1.80    --   83.39 -99.00-120.00   92
 46  \w     42.00 106.00   0.50    1.80    --   83.39 -99.00 -60.00  128
 47  \w     41.00  68.00   0.50    1.80    --   83.39 -77.00   0.00   54
 48  \w     36.00  89.00   0.50    1.80    --   83.39 -77.00 -30.00  106
 49  \w     13.00  39.00   0.50    1.80    --   83.39 -37.00   0.00   52
 50  \w    102.00 128.00   0.50    1.80    --   83.39  57.00 150.00   52
 51  \w    110.00 143.00   0.50    1.80    --   83.39  77.00 150.00   66
 52  \w     72.00 104.00   0.50    1.80    --   83.39  77.00 120.00   64
 53  \w    108.00 135.00   0.50    1.80    --   83.39  77.00 120.00   54
 54  \w     35.00 107.00   0.50    1.80    --   92.00-103.00 154.83  144
;
_diffrn_measurement_device 'four-circle diffractometer'
_diffrn_measurement_device_details 'Rigaku, UG2 \k goniometer'
_diffrn_measurement_device_type
; Rigaku 007HF diffractometer equipped with Arc)Sec VHF Varimax confocal
 mirrors and a UG2 goniometer and HyPix Arc-100 detector
;
_diffrn_measurement_method 'profile data from \w-scans'
_diffrn_measurement_specimen_support 'MiTeGen loops'
_diffrn_orient_matrix_type 'CrysAlisPro convention (1999,Acta A55,543-557)'
_diffrn_orient_matrix_UB_11 0.0335079000
_diffrn_orient_matrix_UB_12 0.0125217000
_diffrn_orient_matrix_UB_13 -0.0500515000
_diffrn_orient_matrix_UB_21 -0.0025036000
_diffrn_orient_matrix_UB_22 -0.0522375000
_diffrn_orient_matrix_UB_23 0.0018753000
_diffrn_orient_matrix_UB_31 -0.0800744000
_diffrn_orient_matrix_UB_32 0.0203398000
_diffrn_orient_matrix_UB_33 -0.0113635000
_diffrn_radiation_collimation 0.3
_diffrn_radiation_monochromator 'Arc)Sec VHF Varimax focusing mirrors'
_diffrn_radiation_probe x-ray
_diffrn_radiation_type 'Cu K\a'
_diffrn_radiation_wavelength 1.54184
_diffrn_reflns_av_R_equivalents 0.0699
_diffrn_reflns_av_unetI/netI 0.0431
_diffrn_reflns_Laue_measured_fraction_full 0.998
_diffrn_reflns_Laue_measured_fraction_max 0.997
_diffrn_reflns_limit_h_max 21
_diffrn_reflns_limit_h_min -22
_diffrn_reflns_limit_k_max 35
_diffrn_reflns_limit_k_min -35
_diffrn_reflns_limit_l_max 39
_diffrn_reflns_limit_l_min -39
_diffrn_reflns_number 254275
_diffrn_reflns_point_group_measured_fraction_full 0.998
_diffrn_reflns_point_group_measured_fraction_max 0.997
_diffrn_reflns_theta_full 67.684
_diffrn_reflns_theta_max 68.251
_diffrn_reflns_theta_min 2.491
_diffrn_source 'Rotating anode'
_diffrn_source_current 30.0
_diffrn_source_power 1.2
_diffrn_source_target Cu
_diffrn_source_type 'Rigaku 007 HF'
_diffrn_source_voltage 40.0
_exptl_absorpt_coefficient_mu 19.552
_exptl_absorpt_correction_T_max 0.468
_exptl_absorpt_correction_T_min 0.068
_exptl_absorpt_correction_type gaussian
_exptl_absorpt_process_details
;
CrysAlisPro 1.171.42.72a (Rigaku Oxford Diffraction, 2022)
Numerical absorption correction based on gaussian integration over
a multifaceted crystal model
Empirical absorption correction using spherical harmonics,
implemented in SCALE3 ABSPACK scaling algorithm.
;
_exptl_crystal_colour colourless
_exptl_crystal_colour_primary colourless
_exptl_crystal_density_diffrn 1.627
_exptl_crystal_description block
_exptl_crystal_F_000 7467
_exptl_crystal_size_max 0.28
_exptl_crystal_size_mid 0.21
_exptl_crystal_size_min 0.1
_refine_diff_density_max 2.703
_refine_diff_density_min -2.467
_refine_diff_density_rms 0.289
_refine_ls_extinction_method none
_refine_ls_goodness_of_fit_ref 1.045
_refine_ls_hydrogen_treatment constr
_refine_ls_matrix_type full
_refine_ls_number_parameters 3592
_refine_ls_number_reflns 58479
_refine_ls_number_restraints 1626
_refine_ls_restrained_S_all 1.033
_refine_ls_R_factor_all 0.1290
_refine_ls_R_factor_gt 0.1089
_refine_ls_shift/su_max 0.002
_refine_ls_shift/su_mean 0.000
_refine_ls_structure_factor_coef Fsqd
_refine_ls_weighting_details 'w=1/[\s^2^(Fo^2^)+(0.1719P)^2^+344.9750P] where P=(Fo^2^+2Fc^2^)/3'
_refine_ls_weighting_scheme calc
_refine_ls_wR_factor_gt 0.3369
_refine_ls_wR_factor_ref 0.3547
_reflns_Friedel_coverage 0.000
_reflns_number_gt 43554
_reflns_number_total 58479
_reflns_threshold_expression 'I > 2\s(I)'
_cod_data_source_file lt5068.cif
_cod_data_source_block 4_mbp_50_10_96a
_cod_database_code 1571882
_shelx_shelxl_version_number 2016/6
_chemical_oxdiff_formula '(Zn3 I6 N12 H24 C36)2 (C14 H12 O)5 (C6 H12)3'
_chemical_oxdiff_usercomment 4-methylbenzophenone
_shelx_space_group_comment
;
The symmetry employed for this shelxl refinement is uniquely defined
by the following loop, which should always be used as a source of
symmetry information in preference to the above space-group names.
They are only intended as comments.
;
_shelx_estimated_absorpt_t_max 0.245
_shelx_estimated_absorpt_t_min 0.073
_olex2_refinement_description
;
1. Fixed Uiso
 At 1.2 times of:
  All C(H) groups
 At 1.5 times of:
  All C(H,H,H) groups
2. Restrained distances
 C6D-C5D = C6D-C1D = C2D-C1D = C3D-C2D = C4D-C3D = C5D-C4D
 1.39 with sigma of 0.02
 C2I-C1I = C3I-C2I = C4I-C3I = C5I-C4I = C6I-C5I = C6I-C1I
 1.39 with sigma of 0.02
 C9I-C8I = C9I-C10I = C11I-C10I = C12I-C11I = C13I-C12I = C8I-C13I
 1.39 with sigma of 0.02
 C8I-C7I = C7I-C1I
 1.48 with sigma of 0.02
 C13J-C8J = C8J-C9J = C10J-C9J = C11J-C10J = C11J-C12J = C13J-C12J
 1.39 with sigma of 0.02
 C4I-C14I
 1.5 with sigma of 0.02
 O1I-C7I
 1.22 with sigma of 0.02
 C8J-C7J = C7J-C6J
 1.48 with sigma of 0.02
 O1J-C7J
 1.22 with sigma of 0.01
 C3C-C2C = C4C-C3C = C5C-C4C = C6C-C5C = C6C-C1C = C2C-C1C
 1.39 with sigma of 0.02
 C3J-C14J
 1.5 with sigma of 0.02
 C4H-C3H = C5H-C4H = C6H-C5H = C6H-C1H = C1H-C2H = C2H-C3H
 1.39 with sigma of 0.02
 C8H-C9H = C10H-C9H = C11H-C10H = C11H-C12H = C12H-C13H = C8H-C13H
 1.39 with sigma of 0.02
 O1G-C7G
 1.22 with sigma of 0.02
 C4G-C14G
 1.5 with sigma of 0.02
 O1H-C7H
 1.22 with sigma of 0.02
 C4H-C14H
 1.5 with sigma of 0.01
 C9F-C8F = C10F-C9F = C10F-C11F = C11F-C12F = C12F-C13F = C13F-C8F
 1.39 with sigma of 0.02
 C7F-C1F
 1.48 with sigma of 0.02
 C4F-C14F
 1.5 with sigma of 0.02
 O1F-C7F
 1.22 with sigma of 0.01
 C2E-C1E = C3E-C2E = C4E-C3E = C5E-C4E = C6E-C5E = C6E-C1E
 1.39 with sigma of 0.02
 O1E-C7E
 1.22 with sigma of 0.02
 C4B-C14B
 1.5 with sigma of 0.02
 C8D-C13D = C9D-C8D = C9D-C10D = C11D-C10D = C12D-C11D = C13D-C12D
 1.39 with sigma of 0.02
 O1A-C7A
 1.22 with sigma of 0.02
 O1D-C7D
 1.22 with sigma of 0.02
 C4D-C14D
 1.5 with sigma of 0.02
 C1I-C3I = C2I-C4I = C3I-C5I = C4I-C6I = C5I-C1I = C6I-C2I
 2.4 with sigma of 0.04
 C8I-C10I = C9I-C11I = C10I-C12I = C11I-C13I = C12I-C8I = C13I-C9I
 2.4 with sigma of 0.04
 C1I-C8I
 2.57 with sigma of 0.02
 C3I-C14I
 2.5 with sigma of 0.04
 C1I-O1I
 2.34 with sigma of 0.02
 C8I-O1I
 2.34 with sigma of 0.04
 C5I-C14I
 2.5 with sigma of 0.04
 C8J-C10J = C9J-C11J = C10J-C12J = C11J-C13J = C12J-C8J = C13J-C9J
 2.4 with sigma of 0.04
 C6J-O1J
 2.34 with sigma of 0.04
 C8J-O1J
 2.34 with sigma of 0.02
 C1C-O1C
 2.34 with sigma of 0.04
 C1G-C8G
 2.57 with sigma of 0.04
 C5G-C14G
 2.5 with sigma of 0.04
 C1H-C8H
 2.57 with sigma of 0.02
 C3H-C14H = C5H-C14H
 2.5 with sigma of 0.02
 C8H-O1H
 2.34 with sigma of 0.04
 C8F-C10F = C9F-C11F = C10F-C12F = C11F-C13F = C12F-C8F = C13F-C9F
 2.4 with sigma of 0.04
 C8F-C1F
 2.57 with sigma of 0.02
 C1E-C3E = C2E-C4E = C3E-C5E = C4E-C6E = C5E-C1E = C6E-C2E
 2.4 with sigma of 0.04
 C1E-C8E
 2.57 with sigma of 0.04
 C8E-O1E
 2.4 with sigma of 0.02
 C8B-C1B
 2.57 with sigma of 0.02
 C1D-C3D = C2D-C4D = C3D-C5D = C4D-C6D = C5D-C1D = C6D-C2D
 2.4 with sigma of 0.04
 C1A-C8A
 2.57 with sigma of 0.02
 C8D-C10D = C9D-C11D = C10D-C12D = C11D-C13D = C12D-C8D = C13D-C9D
 2.4 with sigma of 0.04
 C1B-O1B
 2.4 with sigma of 0.04
 C8C-O1C
 2.34 with sigma of 0.04
 I502-Zn51 \\sim I302-Zn31
 with sigma of 0.02
 C1I-C4I \\sim C2I-C5I \\sim C3I-C6I
 with sigma of 0.04
 I501-Zn51 \\sim I301-Zn31
 with sigma of 0.02
 C8I-C11I \\sim C9I-C12I \\sim C10I-C13I
 with sigma of 0.04
 Zn51-N301 \\sim Zn31-N301
 with sigma of 0.02
 I502-I501 \\sim I302-I301
 with sigma of 0.04
 I502-N301 \\sim I302-N301
 with sigma of 0.04
 I501-N301 \\sim I301-N301
 with sigma of 0.04
 I316-Zn38 \\sim I516-Zn58
 with sigma of 0.02
 I315-Zn38 \\sim I515-Zn58
 with sigma of 0.02
 Zn38-N329 \\sim Zn58-N329
 with sigma of 0.02
 I316-I315 \\sim I516-I515
 with sigma of 0.04
 I316-N329 \\sim I516-N329
 with sigma of 0.04
 I315-N329 \\sim I515-N329
 with sigma of 0.04
 I519-Zn50 \\sim I419-Zn40
 with sigma of 0.02
 I520-Zn50 \\sim I420-Zn40
 with sigma of 0.02
 Zn50-N336 \\sim Zn40-N336
 with sigma of 0.02
 Zn50-N337 \\sim Zn40-N337
 with sigma of 0.02
 I519-I520 \\sim I419-I420
 with sigma of 0.04
 I519-N336 \\sim I419-N336
 with sigma of 0.04
 I519-N337 \\sim I419-N337
 with sigma of 0.04
 I520-N336 \\sim I420-N336
 with sigma of 0.04
 I520-N337 \\sim I420-N337
 with sigma of 0.04
 C4J-C14J \\sim C14J-C2J
 with sigma of 0.02
 I323-Zn42 \\sim I523-Zn1
 with sigma of 0.02
 I324-Zn42 \\sim I524-Zn1
 with sigma of 0.02
 Zn42-N343 \\sim Zn1-N343
 with sigma of 0.02
 Zn42-N342 \\sim Zn1-N342
 with sigma of 0.02
 I323-I324 \\sim I523-I524
 with sigma of 0.04
 I323-N343 \\sim I523-N343
 with sigma of 0.04
 C9C-C8C \\sim C9C-C10C \\sim C11C-C10C \\sim C12C-C11C \\sim C13C-C12C \\sim
C8C-C13C
 with sigma of 0.02
 I323-N342 \\sim I523-N342
 with sigma of 0.04
 I324-N343 \\sim I524-N343
 with sigma of 0.04
 I324-N342 \\sim I524-N342
 with sigma of 0.04
 C8C-C7C \\sim C7C-C1C
 with sigma of 0.02
 I310-Zn35 \\sim I510-Zn35
 with sigma of 0.02
 I309-Zn35 \\sim I509-Zn35
 with sigma of 0.02
 I311-Zn36 \\sim I511-Zn56
 with sigma of 0.02
 I312-Zn36 \\sim I512-Zn56
 with sigma of 0.02
 Zn36-N319 \\sim Zn56-N319
 with sigma of 0.02
 Zn36-N318 \\sim Zn56-N318
 with sigma of 0.02
 I311-I312 \\sim I511-I512
 with sigma of 0.04
 I311-N319 \\sim I511-N319
 with sigma of 0.04
 I311-N318 \\sim I511-N318
 with sigma of 0.04
 I312-N319 \\sim I512-N319
 with sigma of 0.04
 I312-N318 \\sim I512-N318
 with sigma of 0.04
 I720-Zn70 \\sim I420-Zn40
 with sigma of 0.02
 I719-Zn70 \\sim I519-Zn50
 with sigma of 0.02
 I712-Zn76 \\sim I312-Zn36
 with sigma of 0.02
 I311-Zn36 \\sim I711-Zn76
 with sigma of 0.02
 I304-Zn32 \\sim I504-Zn52
 with sigma of 0.02
 I303-Zn32 \\sim I503-Zn52
 with sigma of 0.02
 Zn32-N305 \\sim Zn52-N305
 with sigma of 0.02
 I304-I303 \\sim I504-I503
 with sigma of 0.04
 I304-N305 \\sim I504-N305
 with sigma of 0.04
 I303-N305 \\sim I503-N305
 with sigma of 0.04
 I313-Zn37 \\sim I513-Zn57
 with sigma of 0.02
 I314-Zn37 \\sim I514-Zn57
 with sigma of 0.02
 C4G-C3G \\sim C5G-C4G \\sim C6G-C5G \\sim C6G-C1G \\sim C2G-C1G \\sim C3G-C2G
 with sigma of 0.02
 Zn37-N324 \\sim Zn57-N324
 with sigma of 0.02
 Zn37-N325 \\sim Zn57-N325
 with sigma of 0.02
 I313-I314 \\sim I513-I514
 with sigma of 0.04
 I313-N324 \\sim I513-N324
 with sigma of 0.04
 I313-N325 \\sim I513-N325
 with sigma of 0.04
 I314-N324 \\sim I514-N324
 with sigma of 0.04
 I314-N325 \\sim I514-N325
 with sigma of 0.04
 I724-Zn82 \\sim I324-Zn42
 with sigma of 0.02
 I723-Zn82 \\sim I523-Zn1
 with sigma of 0.02
 C9G-C8G \\sim C9G-C10G \\sim C11G-C10G \\sim C12G-C11G \\sim C13G-C12G \\sim
C8G-C13G
 with sigma of 0.02
 C1G-C3G \\sim C2G-C4G \\sim C3G-C5G \\sim C4G-C6G \\sim C5G-C1G \\sim C6G-C2G
 with sigma of 0.04
 C8G-C10G \\sim C9G-C11G \\sim C10G-C12G \\sim C11G-C13G
 with sigma of 0.04
 C7G-C1G \\sim C8G-C7G
 with sigma of 0.02
 C8H-C10H \\sim C9H-C11H \\sim C10H-C12H \\sim C11H-C13H \\sim C12H-C8H
 with sigma of 0.04
 C7H-C1H \\sim C8H-C7H
 with sigma of 0.02
 C2F-C3F \\sim C4F-C3F \\sim C5F-C4F \\sim C6F-C5F \\sim C6F-C1F \\sim C2F-C1F
 with sigma of 0.02
 C1F-C3F \\sim C3F-C5F \\sim C5F-C1F \\sim C6F-C2F
 with sigma of 0.04
 C9E-C8E \\sim C9E-C10E \\sim C11E-C10E \\sim C12E-C11E \\sim C13E-C12E \\sim
C8E-C13E
 with sigma of 0.02
 C7E-C1E \\sim C8E-C7E
 with sigma of 0.02
 C13B-C12B \\sim C8B-C13B \\sim C9B-C8B \\sim C9B-C10B \\sim C11B-C10B \\sim
C12B-C11B
 with sigma of 0.02
 C1E-C4E \\sim C2E-C5E \\sim C3E-C6E
 with sigma of 0.04
 C1B-C3B \\sim C2B-C4B \\sim C3B-C5B \\sim C4B-C6B \\sim C5B-C1B \\sim C6B-C2B
 with sigma of 0.04
 C12B-C8B \\sim C13B-C9B
 with sigma of 0.04
 C2A-C1A \\sim C3A-C2A \\sim C4A-C3A \\sim C5A-C4A \\sim C6A-C5A \\sim C6A-C1A
 with sigma of 0.02
 C9A-C8A \\sim C9A-C10A \\sim C11A-C10A \\sim C12A-C11A \\sim C13A-C12A \\sim
C8A-C13A
 with sigma of 0.02
 C2B-C1B \\sim C3B-C2B \\sim C4B-C3B \\sim C5B-C4B \\sim C6B-C5B \\sim C6B-C1B
 with sigma of 0.02
 C1A-C3A \\sim C2A-C4A \\sim C3A-C5A
 with sigma of 0.04
 C13A-C9A \\sim C8A-C10A
 with sigma of 0.04
 C7A-C1A \\sim C8A-C7A
 with sigma of 0.02
 C7D-C1D \\sim C8D-C7D
 with sigma of 0.02
 C8E-C10E \\sim C13E-C9E
 with sigma of 0.04
3. Restrained planarity
 C4I, C6I, C1I, C3I, C5I, C2I
 with sigma of 0.1
 C6I, C5I, C4I, C1I, C2I, C3I, C7I, C14I
 with sigma of 0.1
 C9J, C12J, C13J, C11J, C8J, C10J
 with sigma of 0.1
 C6C, C2C, C4C, C3C, C5C, C1C
 with sigma of 0.1
 C8G, C11G, C13G, C12G, C9G, C10G
 with sigma of 0.1
 C4G, C5G, C3G, C14G
 with sigma of 0.1
 C8H, C12H, C11H, C9H, C13H, C10H
 with sigma of 0.1
 C4E, C5E, C6E, C1E, C2E, C3E
 with sigma of 0.1
4. Uiso/Uaniso restraints and constraints
C7I \\sim C6I \\sim C5I \\sim C1I \\sim C4I \\sim C2I \\sim C3I \\sim C14I
\\sim O1I \\sim C8I \\sim C9I \\sim C13I \\sim C10I \\sim C12I \\sim C11I:
within 2A with sigma of 0.04 and sigma for terminal atoms of 0.08 within 2A
C7J \\sim C4J \\sim C5J \\sim C3J \\sim C6J \\sim C2J \\sim C14J \\sim C1J
\\sim O1J \\sim C8J \\sim C9J \\sim C13J \\sim C10J \\sim C12J \\sim C11J:
within 2A with sigma of 0.04 and sigma for terminal atoms of 0.08 within 2A
C8H \\sim O1H \\sim C7H \\sim C1H \\sim C13H \\sim C9H \\sim C2H \\sim C6H
\\sim C12H \\sim C10H \\sim C3H \\sim C5H \\sim C11H \\sim C4H \\sim C14H:
within 2A with sigma of 0.04 and sigma for terminal atoms of 0.08 within 2A
C13F \\sim O1F \\sim C7F \\sim C1F \\sim C8F \\sim C2F \\sim C6F \\sim C9F
\\sim C3F \\sim C5F \\sim C12F \\sim C10F \\sim C4F \\sim C11F \\sim C14F:
within 2A with sigma of 0.04 and sigma for terminal atoms of 0.08 within 2A
O1A \\sim C7A \\sim C1A \\sim C8A \\sim C6A \\sim C2A \\sim C13A \\sim C9A
\\sim C5A \\sim C3A \\sim C12A \\sim C10A \\sim C4A \\sim C11A \\sim C14A:
within 2A with sigma of 0.04 and sigma for terminal atoms of 0.08 within 2A
C5D \\sim O1D \\sim C7D \\sim C8D \\sim C1D \\sim C13D \\sim C9D \\sim C6D
\\sim C2D \\sim C12D \\sim C10D \\sim C3D \\sim C11D \\sim C4D \\sim C14D:
within 2A with sigma of 0.04 and sigma for terminal atoms of 0.08 within 2A
C7B \\sim C8B \\sim C13B \\sim C9B \\sim C12B \\sim O1B \\sim C1B \\sim C10B
\\sim C11B \\sim C6B \\sim C2B \\sim C5B \\sim C3B \\sim C4B \\sim C14B: within
2A with sigma of 0.04 and sigma for terminal atoms of 0.08 within 2A
C1E \\sim C4E \\sim C5E \\sim C14E \\sim C3E \\sim C6E \\sim C2E \\sim C7E
\\sim O1E \\sim C8E \\sim C9E \\sim C13E \\sim C10E \\sim C12E \\sim C11E:
within 2A with sigma of 0.04 and sigma for terminal atoms of 0.08 within 2A
C7G \\sim C8G \\sim C13G \\sim C9G \\sim O1G \\sim C1G \\sim C12G \\sim C10G
\\sim C2G \\sim C6G \\sim C11G \\sim C3G \\sim C5G \\sim C4G \\sim C14G: within
2A with sigma of 0.04 and sigma for terminal atoms of 0.08 within 2A
C7C \\sim C6C \\sim C5C \\sim C1C \\sim C4C \\sim C2C \\sim C3C \\sim C14C
\\sim O1C \\sim C8C \\sim C9C \\sim C13C \\sim C10C \\sim C12C \\sim C11C:
within 2A with sigma of 0.04 and sigma for terminal atoms of 0.08 within 2A
5. Rigid body (RIGU) restrains
 C7I, C6I, C5I, C1I, C4I, C2I, C3I, C14I, O1I, C8I, C9I, C13I, C10I, C12I, C11I
 with sigma for 1-2 distances of 0.004 and sigma for 1-3 distances of 0.004
 C7J, C4J, C5J, C3J, C6J, C2J, C14J, C1J, O1J, C8J, C9J, C13J, C10J, C12J, C11J
 with sigma for 1-2 distances of 0.004 and sigma for 1-3 distances of 0.004
6. Others
 Sof(I302)=Sof(Zn31)=Sof(I301)=1-FVAR(1)
 Sof(I502)=Sof(I501)=Sof(Zn51)=FVAR(1)
 Sof(I516)=Sof(Zn58)=Sof(I515)=1-FVAR(2)
 Sof(I316)=Sof(I315)=Sof(Zn38)=FVAR(2)
 Sof(I510)=Sof(I509)=1-FVAR(3)
 Sof(I310)=Sof(I309)=FVAR(3)
 Sof(I503)=Sof(I504)=Sof(Zn52)=1-FVAR(4)
 Sof(I304)=Sof(I303)=Sof(Zn32)=FVAR(4)
 Sof(I514)=Sof(Zn57)=Sof(I513)=1-FVAR(5)
 Sof(I313)=Sof(I314)=Sof(Zn37)=FVAR(5)
 Fixed Sof: I519(0.3679) I311(0.95857) I520(0.3679) I323(0.60474)
 I324(0.60474) I312(0.95857) Zn50(0.3679) Zn42(0.60474) Zn36(0.95857)
 C4E(0.9645) O1F(0.75333) O1H(0.73368) C3F(0.75333) H3F(0.75333) C5E(0.9645)
 H5E(0.9645) C1F(0.75333) O1E(0.9645) C9E(0.9645) H9E(0.9645) C10E(0.9645)
 H10E(0.9645) C6E(0.9645) H6E(0.9645) C1E(0.9645) C8G(0.65187) C13E(0.9645)
 H13E(0.9645) C13H(0.73368) H13H(0.73368) C8E(0.9645) C7F(0.75333) C11E(0.9645)
 H11E(0.9645) C12E(0.9645) H12E(0.9645) C2E(0.9645) H2E(0.9645) C6C(0.71084)
 H6C(0.71084) C2C(0.71084) H2C(0.71084) C12C(0.71084) H12C(0.71084)
 C8F(0.75333) C2F(0.75333) H2F(0.75333) C7E(0.9645) C11G(0.65187) H11G(0.65187)
 O1G(0.65187) C13F(0.75333) H13F(0.75333) C14E(0.9645) H14J(0.9645)
 H14K(0.9645) H14L(0.9645) C9C(0.71084) H9C(0.71084) C7G(0.65187) C4C(0.71084)
 C13C(0.71084) H13C(0.71084) C3E(0.9645) H3E(0.9645) C3H(0.73368) H3H(0.73368)
 O1C(0.71084) C8C(0.71084) C9F(0.75333) H9F(0.75333) C1G(0.65187) C3C(0.71084)
 H3C(0.71084) C4F(0.75333) C2H(0.73368) H2H(0.73368) C4H(0.73368) C13G(0.65187)
 H13G(0.65187) C9H(0.73368) H9H(0.73368) C2G(0.65187) H2G(0.65187)
 C12H(0.73368) H12H(0.73368) C5F(0.75333) H5F(0.75333) C12G(0.65187)
 H12G(0.65187) C8H(0.73368) C5C(0.71084) H5C(0.71084) C1H(0.73368) C4G(0.65187)
 C10C(0.71084) H10C(0.71084) C1C(0.71084) C12F(0.75333) H12F(0.75333)
 C10H(0.73368) H10H(0.73368) C14F(0.75333) H14M(0.75333) H14N(0.75333)
 H14O(0.75333) C7H(0.73368) C11F(0.75333) H11F(0.75333) C6G(0.65187)
 H6G(0.65187) C5H(0.73368) H5H(0.73368) C10F(0.75333) H10F(0.75333)
 C11C(0.71084) H11C(0.71084) C6H(0.73368) H6H(0.73368) C6F(0.75333)
 H6F(0.75333) C14C(0.71084) H14V(0.71084) H14W(0.71084) H14X(0.71084)
 C7C(0.71084) C5G(0.65187) H5G(0.65187) C9G(0.65187) H9G(0.65187) C10G(0.65187)
 H10G(0.65187) Zn40(0.57315) I420(0.57315) I419(0.57315) C4J(0.44391)
 H4J(0.44391) C5J(0.44391) H5J(0.44391) C6J(0.44391) C1J(0.44391) H1J(0.44391)
 C2J(0.44391) H2J(0.44391) C3J(0.44391) Zn1(0.38267) I524(0.38267)
 I523(0.38267) I724(0.01259) I723(0.01259) Zn82(0.01259) C11H(0.73368)
 H11H(0.73368) C3G(0.65187) H3G(0.65187) C14H(0.73368) H14P(0.73368)
 H14Q(0.73368) H14R(0.73368) C9J(0.44391) H9J(0.44391) C12J(0.44391)
 H12J(0.44391) C13J(0.44391) H13J(0.44391) C11J(0.44391) H11J(0.44391)
 O1J(0.44391) C8J(0.44391) C7J(0.44391) C10J(0.44391) H10J(0.44391)
 C14G(0.65187) H14S(0.65187) H14T(0.65187) H14U(0.65187) I511(0.02525)
 Zn56(0.02525) I512(0.02525) I720(0.05896) Zn70(0.05896) I719(0.05896)
 C6I(0.48786) H6I(0.48786) C9I(0.48786) H9I(0.48786) C12I(0.48786)
 H12I(0.48786) C5I(0.48786) H5I(0.48786) C4I(0.48786) O1I(0.48786)
 C13I(0.48786) H13I(0.48786) C1I(0.48786) C2I(0.48786) H2I(0.48786)
 C3I(0.48786) H3I(0.48786) C8I(0.48786) C7I(0.48786) C14I(0.48786)
 H14Z(0.48786) H(0.48786) HA(0.48786) C11I(0.48786) H11I(0.48786) C10I(0.48786)
 H10I(0.48786) Zn76(0.01619) I711(0.01619) I712(0.01619) C14J(0.44391)
 H14Y(0.44391) HB(0.44391) HC(0.44391)
 Fixed Uiso: I724(0.08) I723(0.08) Zn82(0.08) I510(0.08) I509(0.08) I511(0.08)
 Zn56(0.08) I512(0.08) I720(0.08) Zn70(0.08) I719(0.08) Zn76(0.08) I711(0.08)
 I712(0.08) I503(0.08) I504(0.08) Zn52(0.08)
7.a Aromatic/amide H refined with riding coordinates:
 C395(H395), C315(H315), C323(H323), C394(H394), C322(H322), C405(H405),
 C409(H409), C347(H347), C333(H333), C412(H412), C400(H400), C430(H430),
 C319(H319), C351(H351), C401(H401), C331(H331), C337(H337), C372(H372),
 C5D(H5D), C328(H328), C340(H340), C336(H336), C329(H329), C371(H371),
 C318(H318), C441(H441), C408(H408), C385(H385), C423(H423), C413(H413),
 C427(H427), C410(H410), C436(H436), C364(H364), C403(H403), C332(H332),
 C439(H439), C6A(H6A), C422(H422), C341(H341), C391(H391), C338(H338),
 C431(H431), C13D(H13D), C356(H356), C384(H384), C368(H368), C335(H335),
 C314(H314), C359(H359), C444(H444), C350(H350), C358(H358), C407(H407),
 C419(H419), C420(H420), C374(H374), C383(H383), C11B(H11B), C348(H348),
 C320(H320), C428(H428), C366(H366), C301(H301), C369(H369), C302(H302),
 C12B(H12B), C425(H425), C330(H330), C349(H349), C355(H355), C386(H386),
 C437(H437), C13B(H13B), C392(H392), C438(H438), C13A(H13A), C389(H389),
 C346(H346), C404(H404), C317(H317), C440(H440), C6B(H6B), C5A(H5A), C382(H382),
  C6D(H6D), C9A(H9A), C3D(H3D), C373(H373), C9D(H9D), C377(H377), C443(H443),
 C387(H387), C310(H310), C365(H365), C12A(H12A), C376(H376), C367(H367),
 C313(H313), C3F(H3F), C353(H353), C402(H402), C305(H305), C5E(H5E), C421(H421),
  C2D(H2D), C418(H418), C390(H390), C304(H304), C354(H354), C311(H311),
 C2B(H2B), C426(H426), C9E(H9E), C11D(H11D), C312(H312), C12D(H12D), C11A(H11A),
  C9B(H9B), C3A(H3A), C10E(H10E), C10B(H10B), C6E(H6E), C3B(H3B), C10A(H10A),
 C13E(H13E), C13H(H13H), C5B(H5B), C10D(H10D), C11E(H11E), C12E(H12E), C2E(H2E),
  C6C(H6C), C2C(H2C), C12C(H12C), C2F(H2F), C11G(H11G), C2A(H2A), C13F(H13F),
 C9C(H9C), C13C(H13C), C3E(H3E), C3H(H3H), C9F(H9F), C3C(H3C), C2H(H2H),
 C13G(H13G), C9H(H9H), C2G(H2G), C12H(H12H), C5F(H5F), C12G(H12G), C5C(H5C),
 C10C(H10C), C12F(H12F), C10H(H10H), C11F(H11F), C6G(H6G), C5H(H5H), C10F(H10F),
  C11C(H11C), C6H(H6H), C6F(H6F), C5G(H5G), C9G(H9G), C10G(H10G), C4J(H4J),
 C5J(H5J), C1J(H1J), C2J(H2J), C11H(H11H), C3G(H3G), C9J(H9J), C12J(H12J),
 C13J(H13J), C11J(H11J), C10J(H10J), C6I(H6I), C9I(H9I), C12I(H12I), C5I(H5I),
 C13I(H13I), C2I(H2I), C3I(H3I), C11I(H11I), C10I(H10I)
7.b Fitted hexagon refined as free rotating group:
 C4J(C5J,C6J,C1J,C2J,C3J)
7.c Idealised Me refined as rotating group:
 C14D(H14A,H14B,H14C), C14A(H14D,H14E,H14F), C14B(H14G,H14H,H14I), C14E(H14J,
 H14K,H14L), C14F(H14M,H14N,H14O), C14C(H14V,H14W,H14X), C14H(H14P,H14Q,H14R),
 C14G(H14S,H14T,H14U), C14I(H14Z,H,HA), C14J(H14Y,HB,HC)
;
_olex2_date_sample_data_collection 2024-03-19
_olex2_date_sample_submission 2024-03-19
_olex2_submission_original_sample_id '4-Methylbenzophenone 50_10_96a'
_olex2_submission_special_instructions 'No special instructions were received'
_oxdiff_exptl_absorpt_empirical_details
;
Empirical correction (ABSPACK) includes:
- Absorption correction using spherical harmonics
- Frame scaling
- Detector area scaling
- B-factor correction
;
_oxdiff_exptl_absorpt_empirical_full_max 2.670
_oxdiff_exptl_absorpt_empirical_full_min 0.407

loop_
_space_group_symop_operation_xyz
'x, y, z'
'-x, -y, -z'

loop_
_atom_site_label
_atom_site_type_symbol
_atom_site_fract_x
_atom_site_fract_y
_atom_site_fract_z
_atom_site_U_iso_or_equiv
_atom_site_adp_type
_atom_site_occupancy
_atom_site_site_symmetry_order
_atom_site_calc_flag
_atom_site_refinement_flags_posn
_atom_site_refinement_flags_adp
_atom_site_refinement_flags_occupancy
_atom_site_disorder_assembly
_atom_site_disorder_group
I306 I -0.02457(5) 0.36544(3) -0.06973(3) 0.0489(2) Uani 1 1 d . . . . .
I317 I 0.48514(6) -0.13092(3) 0.92564(3) 0.0514(2) Uani 1 1 d . . . . .
I305 I 0.11960(6) 0.48081(4) -0.13593(3) 0.0561(3) Uani 1 1 d . . . . .
I519 I 0.4116(5) 0.3625(3) 1.0040(2) 0.044(3) Uani 0.3679 1 d D . P A 1
I318 I 0.61947(6) -0.00966(4) 0.86199(3) 0.0602(3) Uani 1 1 d . . . . .
I311 I 0.18760(8) 0.87571(4) 0.37506(4) 0.0639(3) Uani 0.9586 1 d D . P B 1
I310 I 0.48375(7) 0.44991(4) 0.30536(4) 0.0622(3) Uani 0.983(2) 1 d D . P C 1
I520 I 0.2116(6) 0.3581(4) 1.1121(4) 0.071(5) Uani 0.3679 1 d D . P A 1
I322 I 0.97590(7) -0.05104(4) 1.30651(4) 0.0640(3) Uani 1 1 d . . . . .
I323 I 0.7014(4) 0.3711(2) 1.37358(16) 0.0559(12) Uani 0.6047 1 d D . P D 1
I321 I 0.91031(7) -0.08423(4) 1.20111(4) 0.0661(3) Uani 1 1 d . . . . .
I309 I 0.41153(8) 0.42050(4) 0.20011(5) 0.0668(4) Uani 0.983(2) 1 d D . P C 1
I307 I -0.07458(7) 0.86501(4) -0.00897(4) 0.0691(3) Uani 1 1 d . . . . .
I308 I -0.27476(7) 0.85980(4) 0.09952(5) 0.0736(3) Uani 1 1 d . . . . .
I324 I 0.4870(3) 0.33297(16) 1.4623(2) 0.0540(8) Uani 0.6047 1 d D . P D 1
I312 I -0.02818(7) 0.83623(5) 0.46011(5) 0.0700(3) Uani 0.9586 1 d D . P B 1
I316 I 0.2858(2) -0.08926(11) 0.57179(11) 0.0561(10) Uani 0.679(17) 1 d D . P E 1
I315 I 0.30451(18) 0.06683(9) 0.47674(9) 0.0584(10) Uani 0.679(17) 1 d D . P E 1
I304 I -0.4196(3) 0.88522(15) -0.21875(17) 0.1121(14) Uani 0.775(9) 1 d D . P F 1
I303 I -0.54968(18) 0.90507(12) -0.32362(18) 0.159(2) Uani 0.775(9) 1 d D . P F 1
I502 I -0.2217(7) 0.4141(2) -0.4321(4) 0.074(2) Uani 0.47(2) 1 d D . P G 1
I501 I -0.2116(4) 0.5714(3) -0.5284(2) 0.0754(16) Uani 0.47(2) 1 d D . P G 1
Zn39 Zn 0.49792(10) -0.04050(7) 0.89686(6) 0.0443(4) Uani 1 1 d . . . . .
Zn33 Zn -0.00568(10) 0.45448(7) -0.10259(6) 0.0431(4) Uani 1 1 d . . . . .
I313 I -0.0527(4) 0.4061(2) 0.6769(5) 0.200(4) Uani 0.71(3) 1 d D . P H 1
Zn50 Zn 0.3380(5) 0.3174(3) 1.0776(3) 0.037(5) Uani 0.3679 1 d D . P A 1
Zn42 Zn 0.6141(3) 0.31132(17) 1.41625(18) 0.040(2) Uani 0.6047 1 d D . P D 1
Zn36 Zn 0.10112(13) 0.81512(7) 0.41469(7) 0.0531(5) Uani 0.9586 1 d D . P B 1
Zn35 Zn 0.43826(11) 0.47968(7) 0.23092(7) 0.0508(5) Uani 1 1 d D . . . .
Zn41 Zn 0.93406(11) -0.02364(7) 1.23127(7) 0.0498(5) Uani 1 1 d . . . . .
Zn34 Zn -0.14617(12) 0.81994(7) 0.06547(8) 0.0550(5) Uani 1 1 d . . . . .
I314 I 0.0715(12) 0.38317(19) 0.7868(2) 0.144(4) Uani 0.71(3) 1 d D . P H 1
Zn38 Zn 0.2430(4) 0.00531(18) 0.54447(18) 0.0448(14) Uani 0.679(17) 1 d D . P E 1
Zn32 Zn -0.4277(4) 0.87976(17) -0.2931(3) 0.0784(12) Uani 0.775(9) 1 d D . P F 1
Zn51 Zn -0.2676(10) 0.5086(4) -0.4583(4) 0.053(2) Uani 0.47(2) 1 d D . P G 1
Zn37 Zn 0.0652(6) 0.3797(2) 0.7113(4) 0.093(3) Uani 0.71(3) 1 d D . P H 1
N311 N -0.4806(7) 0.5150(4) 0.1827(4) 0.053(3) Uani 1 1 d . . . . .
N333 N 0.2387(6) 0.0465(4) 1.0625(4) 0.042(2) Uani 1 1 d . . . . .
N335 N 0.0156(7) 0.0113(5) 1.1834(4) 0.051(3) Uani 1 1 d . . . . .
N334 N 0.2138(7) 0.1084(4) 1.0967(4) 0.045(3) Uani 1 1 d . . . . .
N310 N -0.2832(7) 0.6131(4) 0.0916(4) 0.048(3) Uani 1 1 d . . . . .
N307 N -0.0669(6) 0.4900(4) -0.0560(4) 0.043(2) Uani 1 1 d . . . . .
N312 N -0.1636(7) 0.7546(5) 0.0639(5) 0.050(3) Uani 1 1 d . . . . .
N306 N -0.0732(7) 0.4936(4) -0.1508(4) 0.046(3) Uani 1 1 d . . . . .
N331 N 0.4369(7) -0.0082(4) 0.9457(4) 0.044(3) Uani 1 1 d . . . . .
N330 N 0.4266(7) -0.0018(4) 0.8503(4) 0.048(3) Uani 1 1 d . . . . .
N336 N 0.3230(7) 0.2528(4) 1.0735(4) 0.047(3) Uani 1 1 d D . . . .
N309 N -0.2625(7) 0.5497(4) 0.0593(4) 0.045(3) Uani 1 1 d . . . . .
N304 N -0.2334(7) 0.6306(4) -0.2542(4) 0.048(3) Uani 1 1 d . . . . .
N340 N 0.6687(7) 0.1827(4) 1.2672(4) 0.050(3) Uani 1 1 d . . . . .
N316 N 0.1653(7) 0.6850(5) 0.2659(4) 0.051(3) Uani 1 1 d . . . . .
N326 N 0.2641(7) 0.1336(4) 0.7469(4) 0.050(3) Uani 1 1 d . . . . .
N308 N -0.1856(7) 0.6095(4) 0.0300(4) 0.047(3) Uani 1 1 d . . . . .
N332 N 0.3147(7) 0.1066(4) 1.0356(4) 0.046(3) Uani 1 1 d . . . . .
N348 N 1.1269(8) 0.0173(5) 1.5433(5) 0.059(3) Uani 1 1 d . . . . .
N322 N 0.3399(8) 0.5181(5) 0.5779(5) 0.059(3) Uani 1 1 d . . . . .
N346 N 0.8549(8) 0.0137(5) 1.5741(4) 0.056(3) Uani 1 1 d . . . . .
N315 N 0.1244(6) 0.6857(4) 0.2023(4) 0.043(2) Uani 1 1 d . . . . .
N303 N -0.2881(7) 0.6396(5) -0.3155(5) 0.055(3) Uani 1 1 d . . . . .
N328 N 0.2844(7) 0.0629(4) 0.7230(4) 0.050(3) Uani 1 1 d . . . . .
N343 N 0.6716(8) 0.2486(5) 1.4573(4) 0.054(3) Uani 1 1 d D . . . .
N339 N 0.6222(7) 0.1836(4) 1.2056(4) 0.048(3) Uani 1 1 d . . . . .
N302 N -0.2142(7) 0.5609(5) -0.2789(4) 0.055(3) Uani 1 1 d . . . . .
N319 N 0.1589(8) 0.7507(5) 0.4568(4) 0.052(3) Uani 1 1 d D . . . .
N327 N 0.2127(7) 0.1415(5) 0.6851(4) 0.050(3) Uani 1 1 d . . . . .
N341 N 0.8440(7) 0.0366(4) 1.2310(4) 0.050(3) Uani 1 1 d . . . . .
N323 N 0.6123(8) 0.5205(5) 0.5446(5) 0.065(4) Uani 1 1 d . . . . .
C398 C 0.2719(8) 0.1264(5) 1.0659(5) 0.044(3) Uani 1 1 d . . . . .
N317 N 0.3475(7) 0.5386(5) 0.2318(4) 0.051(3) Uani 1 1 d . . . . .
N338 N 0.5594(7) 0.2427(4) 1.2430(4) 0.045(3) Uani 1 1 d . . . . .
N344 N 0.8631(7) 0.0920(5) 1.5186(4) 0.049(3) Uani 1 1 d . . . . .
N321 N 0.3462(7) 0.5952(5) 0.5215(4) 0.051(3) Uani 1 1 d . . . . .
N347 N 0.6437(8) -0.0770(5) 1.6609(5) 0.064(4) Uani 1 1 d . . . . .
C379 C 0.2445(8) 0.0938(5) 0.6908(5) 0.045(3) Uani 1 1 d . . . . .
C378 C 0.2240(7) 0.1589(5) 0.7143(5) 0.042(3) Uani 1 1 d . . . . .
C326 C -0.2256(8) 0.6295(5) 0.0605(5) 0.046(3) Uani 1 1 d . . . . .
C395 C 0.4579(8) 0.0281(5) 0.9516(4) 0.044(3) Uani 1 1 d . . . . .
H395 H 0.504107 0.037457 0.935331 0.053 Uiso 1 1 calc R U . . .
N345 N 0.7427(8) 0.0711(5) 1.5538(4) 0.053(3) Uani 1 1 d . . . . .
O1D O 0.6452(7) 0.3246(5) 0.9119(5) 0.076(4) Uani 1 1 d D U . . .
N313 N -0.0760(7) 0.7898(4) 0.1122(5) 0.053(3) Uani 1 1 d . . . . .
N320 N 0.2277(8) 0.5760(5) 0.5564(5) 0.060(4) Uani 1 1 d . . . . .
C315 C -0.1401(9) 0.5004(5) -0.2058(5) 0.049(3) Uani 1 1 d . . . . .
H315 H -0.154867 0.484141 -0.221227 0.059 Uiso 1 1 calc R U . . .
C307 C -0.2745(8) 0.6565(5) -0.2858(5) 0.047(3) Uani 1 1 d . . . . .
C415 C 0.6706(9) 0.1646(5) 1.2352(5) 0.050(4) Uani 1 1 d . . . . .
C323 C -0.0437(8) 0.5254(5) -0.0500(5) 0.044(3) Uani 1 1 d . . . . .
H323 H 0.003976 0.532742 -0.065477 0.053 Uiso 1 1 calc R U . . .
C394 C 0.4122(8) 0.0521(5) 0.9814(4) 0.045(3) Uani 1 1 d . . . . .
H394 H 0.427180 0.078049 0.985160 0.054 Uiso 1 1 calc R U . . .
C343 C 0.1712(8) 0.6668(5) 0.2333(5) 0.048(3) Uani 1 1 d . . . . .
N337 N 0.4117(7) 0.2864(4) 1.1221(4) 0.050(3) Uani 1 1 d D . . . .
C322 C -0.0880(8) 0.5515(5) -0.0215(5) 0.042(3) Uani 1 1 d . . . . .
H322 H -0.070771 0.576603 -0.017820 0.051 Uiso 1 1 calc R U . . .
C396 C 0.2959(8) 0.0650(5) 1.0365(5) 0.041(3) Uani 1 1 d . . . . .
N329 N 0.2335(7) 0.0296(5) 0.5967(4) 0.053(3) Uani 1 1 d D . . . .
N314 N 0.0583(7) 0.7450(4) 0.2390(4) 0.046(3) Uani 1 1 d . . . . .
C405 C 0.3283(9) 0.2015(5) 1.0318(5) 0.052(4) Uani 1 1 d . . . . .
H405 H 0.342968 0.194429 1.004460 0.062 Uiso 1 1 calc R U . . .
N324 N 0.1280(9) 0.4273(5) 0.6648(5) 0.069(4) Uani 1 1 d D . . . .
C397 C 0.1999(8) 0.0696(5) 1.0922(5) 0.043(3) Uani 1 1 d . . . . .
C429 C 0.7473(8) 0.1535(6) 1.5020(5) 0.048(3) Uani 1 1 d . . . . .
N342 N 0.6034(8) 0.2793(5) 1.3723(4) 0.058(3) Uani 1 1 d D . . . .
C399 C 0.1342(8) 0.0506(5) 1.1237(5) 0.045(3) Uani 1 1 d . . . . .
N318 N 0.0938(8) 0.7822(5) 0.3703(5) 0.061(4) Uani 1 1 d D . . . .
C442 C 0.9742(9) 0.0362(5) 1.5433(5) 0.051(4) Uani 1 1 d . . . . .
C414 C 0.5696(8) 0.2219(5) 1.2113(5) 0.046(3) Uani 1 1 d . . . . .
C321 C -0.1562(8) 0.5411(5) 0.0010(5) 0.043(3) Uani 1 1 d . . . . .
C344 C 0.1078(9) 0.7236(5) 0.2675(5) 0.048(3) Uani 1 1 d . . . . .
N325 N 0.1164(9) 0.3105(5) 0.7063(5) 0.069(4) Uani 1 1 d D . . . .
C409 C 0.4607(8) 0.2429(5) 1.1230(5) 0.046(3) Uani 1 1 d . . . . .
H409 H 0.459738 0.226554 1.103322 0.055 Uiso 1 1 calc R U . . .
C324 C -0.2048(8) 0.5675(5) 0.0319(5) 0.042(3) Uani 1 1 d . . . . .
C347 C 0.3056(9) 0.5608(5) 0.1993(5) 0.052(4) Uani 1 1 d . . . . .
H347 H 0.316345 0.547106 0.175867 0.062 Uiso 1 1 calc R U . . .
C325 C -0.2998(8) 0.5742(5) 0.0884(5) 0.046(3) Uani 1 1 d . . . . .
O1A O 0.0572(8) 0.5983(6) 0.9299(7) 0.102(5) Uani 1 1 d D U . . .
C334 C -0.2031(9) 0.6733(5) 0.0618(5) 0.051(4) Uani 1 1 d . . . . .
C434 C 0.8922(9) 0.0469(6) 1.5453(5) 0.052(4) Uani 1 1 d . . . . .
C306 C -0.2554(10) 0.5919(6) -0.3103(5) 0.055(4) Uani 1 1 d . . . . .
C416 C 0.6116(9) 0.2224(5) 1.2693(5) 0.049(3) Uani 1 1 d . . . . .
C333 C -0.1649(10) 0.7021(6) 0.0248(5) 0.054(4) Uani 1 1 d . . . . .
H333 H -0.151411 0.694024 -0.002029 0.064 Uiso 1 1 calc R U . . .
C342 C 0.0718(8) 0.7245(5) 0.2067(4) 0.042(3) Uani 1 1 d . . . . .
C4D C 0.6615(8) 0.4832(5) 0.9238(6) 0.069(4) Uani 1 1 d D U . . .
C412 C 0.4650(9) 0.2902(5) 1.1785(5) 0.051(4) Uani 1 1 d . . . . .
H412 H 0.465672 0.307061 1.197854 0.061 Uiso 1 1 calc R U . . .
C316 C -0.1609(8) 0.5516(5) -0.2165(5) 0.045(3) Uani 1 1 d . . . . .
C400 C 0.0973(9) 0.0217(6) 1.1141(6) 0.056(4) Uani 1 1 d . . . . .
H400 H 0.112170 0.015775 1.086267 0.068 Uiso 1 1 calc R U . . .
C430 C 0.7866(10) 0.1907(6) 1.4749(5) 0.058(4) Uani 1 1 d . . . . .
H430 H 0.839957 0.184333 1.471518 0.070 Uiso 1 1 calc R U . . .
N305 N -0.3784(9) 0.8077(5) -0.2918(6) 0.066(4) Uani 1 1 d D . . . .
C319 C -0.1333(8) 0.4800(5) -0.0341(5) 0.046(3) Uani 1 1 d . . . . .
H319 H -0.148919 0.454548 -0.038310 0.055 Uiso 1 1 calc R U . . .
C411 C 0.5144(8) 0.2451(5) 1.1789(5) 0.043(3) Uani 1 1 d . . . . .
C351 C 0.0467(10) 0.7864(6) 0.3073(5) 0.056(4) Uani 1 1 d . . . . .
H351 H 0.011699 0.802990 0.287360 0.067 Uiso 1 1 calc R U . . .
C401 C 0.0414(10) 0.0027(6) 1.1442(6) 0.061(4) Uani 1 1 d . . . . .
H401 H 0.018697 -0.017854 1.137508 0.073 Uiso 1 1 calc R U . . .
C331 C -0.3798(10) 0.5557(6) 0.1646(5) 0.059(4) Uani 1 1 d . . . . .
H331 H -0.351677 0.571319 0.173419 0.071 Uiso 1 1 calc R U . . .
C433 C 0.7802(10) 0.0263(6) 1.5771(5) 0.055(4) Uani 1 1 d . . . . .
C357 C 0.2329(9) 0.6572(6) 0.5030(5) 0.052(4) Uani 1 1 d . . . . .
C361 C 0.3766(10) 0.5515(6) 0.5487(5) 0.056(4) Uani 1 1 d . . . . .
C406 C 0.2908(8) 0.1699(5) 1.0690(5) 0.047(3) Uani 1 1 d . . . . .
C337 C -0.0266(9) 0.7472(5) 0.1138(5) 0.052(4) Uani 1 1 d . . . . .
H337 H -0.024753 0.731573 0.092941 0.062 Uiso 1 1 calc R U . . .
C372 C 0.2023(10) 0.4177(6) 0.6666(6) 0.063(4) Uani 1 1 d . . . . .
H372 H 0.223711 0.387133 0.686935 0.075 Uiso 1 1 calc R U . . .
C339 C 0.0198(8) 0.7470(5) 0.1733(5) 0.044(3) Uani 1 1 d . . . . .
C5D C 0.7331(8) 0.4571(5) 0.9118(6) 0.060(4) Uani 1 1 d D U . . .
H5D H 0.774148 0.473150 0.902747 0.072 Uiso 1 1 calc R U . . .
C363 C 0.4596(9) 0.5397(5) 0.5459(5) 0.051(4) Uani 1 1 d . . . . .
C328 C -0.4102(9) 0.5333(7) 0.1100(5) 0.059(4) Uani 1 1 d . . . . .
H328 H -0.401426 0.531541 0.080725 0.071 Uiso 1 1 calc R U . . .
C340 C -0.0306(9) 0.7926(5) 0.1723(5) 0.053(4) Uani 1 1 d . . . . .
H340 H -0.032056 0.809364 0.192148 0.063 Uiso 1 1 calc R U . . .
C345 C 0.2309(8) 0.6224(5) 0.2322(5) 0.045(3) Uani 1 1 d . . . . .
C336 C -0.1987(10) 0.7253(6) 0.1000(6) 0.057(4) Uani 1 1 d . . . . .
H336 H -0.210228 0.733427 0.126638 0.069 Uiso 1 1 calc R U . . .
C329 C -0.4680(9) 0.5146(6) 0.1415(5) 0.057(4) Uani 1 1 d . . . . .
H329 H -0.499903 0.501106 0.133267 0.068 Uiso 1 1 calc R U . . .
C380 C 0.2916(8) 0.0860(5) 0.7497(5) 0.046(3) Uani 1 1 d . . . . .
C393 C 0.3471(8) 0.0391(5) 1.0050(5) 0.042(3) Uani 1 1 d . . . . .
C388 C 0.3386(8) 0.0546(5) 0.7848(5) 0.046(3) Uani 1 1 d . . . . .
C371 C 0.2485(11) 0.4506(6) 0.6398(6) 0.068(5) Uani 1 1 d . . . . .
H371 H 0.300691 0.441823 0.641255 0.081 Uiso 1 1 calc R U . . .
N301 N -0.2716(7) 0.5309(5) -0.4053(5) 0.061(4) Uani 1 1 d D . . . .
C318 C -0.0930(9) 0.5437(5) -0.1617(5) 0.054(4) Uani 1 1 d . . . . .
H318 H -0.075885 0.559193 -0.146637 0.065 Uiso 1 1 calc R U . . .
C441 C 1.0213(9) 0.0567(6) 1.5065(5) 0.050(3) Uani 1 1 d . . . . .
H441 H 1.001585 0.077975 1.480275 0.061 Uiso 1 1 calc R U . . .
C408 C 0.2909(9) 0.2223(6) 1.1088(5) 0.055(4) Uani 1 1 d . . . . .
H408 H 0.279035 0.229460 1.135965 0.066 Uiso 1 1 calc R U . . .
C385 C 0.2716(10) 0.0210(6) 0.6647(6) 0.059(4) Uani 1 1 d . . . . .
H385 H 0.295823 0.000605 0.689525 0.071 Uiso 1 1 calc R U . . .
C423 C 0.5556(10) 0.2858(5) 1.3087(5) 0.054(4) Uani 1 1 d . . . . .
H423 H 0.520491 0.303112 1.288857 0.065 Uiso 1 1 calc R U . . .
C413 C 0.4148(8) 0.3099(5) 1.1491(5) 0.048(3) Uani 1 1 d . . . . .
H413 H 0.381343 0.341158 1.148001 0.057 Uiso 1 1 calc R U . . .
C427 C 0.6341(11) 0.2133(6) 1.4844(6) 0.063(4) Uani 1 1 d . . . . .
H427 H 0.580608 0.221436 1.488464 0.075 Uiso 1 1 calc R U . . .
C8B C 0.5347(7) 0.1838(5) 0.9301(6) 0.063(4) Uani 1 1 d D U . . .
C410 C 0.5119(8) 0.2214(5) 1.1514(5) 0.047(3) Uani 1 1 d . . . . .
H410 H 0.545115 0.190208 1.151765 0.056 Uiso 1 1 calc R U . . .
C436 C 0.6569(10) 0.0000(6) 1.6031(6) 0.065(4) Uani 1 1 d . . . . .
H436 H 0.635221 0.029267 1.581638 0.078 Uiso 1 1 calc R U . . .
C370 C 0.2185(11) 0.4961(6) 0.6111(6) 0.061(4) Uani 1 1 d . . . . .
C417 C 0.7307(8) 0.1199(5) 1.2333(5) 0.046(3) Uani 1 1 d . . . . .
C364 C 0.5078(9) 0.5572(6) 0.5085(5) 0.056(4) Uani 1 1 d . . . . .
H364 H 0.488514 0.576915 0.481755 0.067 Uiso 1 1 calc R U . . .
C403 C 0.1091(11) 0.0586(7) 1.1643(5) 0.063(4) Uani 1 1 d . . . . .
H403 H 0.132329 0.077690 1.172445 0.076 Uiso 1 1 calc R U . . .
C4B C 0.8190(8) 0.0955(6) 0.9422(5) 0.070(4) Uani 1 1 d D U . . .
C332 C -0.1458(9) 0.7430(6) 0.0259(6) 0.055(4) Uani 1 1 d . . . . .
H332 H -0.119817 0.763299 -0.000287 0.066 Uiso 1 1 calc R U . . .
C8A C 0.0404(7) 0.6825(5) 0.9222(6) 0.065(4) Uani 1 1 d D U . . .
C439 C 0.7633(10) -0.0545(6) 1.6353(7) 0.067(5) Uani 1 1 d . . . . .
H439 H 0.815654 -0.063678 1.636561 0.080 Uiso 1 1 calc R U . . .
C6A C 0.1949(8) 0.6290(6) 0.9612(6) 0.061(4) Uani 1 1 d D U . . .
H6A H 0.161877 0.648327 0.978898 0.073 Uiso 1 1 calc R U . . .
C422 C 0.5573(10) 0.3039(6) 1.3420(5) 0.064(5) Uani 1 1 d . . . . .
H422 H 0.524618 0.334743 1.343268 0.077 Uiso 1 1 calc R U . . .
C341 C -0.0782(10) 0.8123(5) 0.1412(6) 0.059(4) Uani 1 1 d . . . . .
H341 H -0.113565 0.842777 0.140411 0.070 Uiso 1 1 calc R U . . .
C391 C 0.3736(9) -0.0212(5) 0.9684(5) 0.049(3) Uani 1 1 d . . . . .
H391 H 0.360754 -0.047811 0.964411 0.058 Uiso 1 1 calc R U . . .
C362 C 0.2643(11) 0.5314(6) 0.5811(5) 0.059(4) Uani 1 1 d . . . . .
C375 C 0.1866(9) 0.2123(5) 0.7106(5) 0.052(3) Uani 1 1 d . . . . .
C424 C 0.6056(9) 0.2425(5) 1.3050(5) 0.049(4) Uani 1 1 d . . . . .
C381 C 0.2390(8) 0.0710(5) 0.6585(5) 0.048(3) Uani 1 1 d . . . . .
O1B O 0.5616(10) 0.1010(6) 0.9302(9) 0.141(8) Uani 1 1 d D U . . .
C338 C 0.0219(9) 0.7244(5) 0.1438(5) 0.049(3) Uani 1 1 d . . . . .
H338 H 0.056084 0.693577 0.143962 0.059 Uiso 1 1 calc R U . . .
C435 C 0.7335(10) -0.0098(6) 1.6064(6) 0.057(4) Uani 1 1 d . . . . .
C431 C 0.7466(9) 0.2366(6) 1.4533(6) 0.057(4) Uani 1 1 d . . . . .
H431 H 0.773879 0.261424 1.434204 0.069 Uiso 1 1 calc R U . . .
C432 C 0.7867(9) 0.1022(5) 1.5258(4) 0.049(3) Uani 1 1 d . . . . .
C13D C 0.7842(9) 0.2559(6) 0.9172(6) 0.068(4) Uani 1 1 d D U . . .
H13D H 0.756732 0.256028 0.896692 0.081 Uiso 1 1 calc R U . . .
C356 C 0.2710(10) 0.6930(6) 0.4760(5) 0.057(4) Uani 1 1 d . . . . .
H356 H 0.324375 0.686218 0.472620 0.069 Uiso 1 1 calc R U . . .
C7D C 0.6951(8) 0.3340(5) 0.9230(6) 0.061(4) Uani 1 1 d D U . . .
C384 C 0.2672(9) 0.0020(6) 0.6324(5) 0.058(4) Uani 1 1 d . . . . .
H384 H 0.289130 -0.032166 0.635944 0.070 Uiso 1 1 calc R U . . .
C368 C 0.0978(11) 0.4725(7) 0.6370(7) 0.075(5) Uani 1 1 d . . . . .
H368 H 0.045318 0.480668 0.636354 0.090 Uiso 1 1 calc R U . . .
C335 C -0.2196(9) 0.6841(6) 0.1018(5) 0.057(4) Uani 1 1 d . . . . .
H335 H -0.243979 0.663796 0.128664 0.068 Uiso 1 1 calc R U . . .
C314 C -0.0981(9) 0.4731(5) -0.1727(5) 0.048(3) Uani 1 1 d . . . . .
H314 H -0.086132 0.437842 -0.164988 0.058 Uiso 1 1 calc R U . . .
C359 C 0.1200(11) 0.7157(7) 0.4841(6) 0.072(5) Uani 1 1 d . . . . .
H359 H 0.066619 0.723927 0.486857 0.086 Uiso 1 1 calc R U . . .
C444 C 1.0824(10) -0.0025(8) 1.5786(6) 0.071(5) Uani 1 1 d . . . . .
H444 H 1.103822 -0.023503 1.604362 0.086 Uiso 1 1 calc R U . . .
C327 C -0.3640(8) 0.5549(5) 0.1213(5) 0.048(3) Uani 1 1 d . . . . .
C350 C 0.0460(11) 0.8044(6) 0.3417(5) 0.065(5) Uani 1 1 d . . . . .
H350 H 0.009799 0.833595 0.344473 0.078 Uiso 1 1 calc R U . . .
C7A C 0.0863(8) 0.6308(5) 0.9291(7) 0.066(4) Uani 1 1 d D U . . .
C358 C 0.1537(10) 0.6686(7) 0.5081(6) 0.070(5) Uani 1 1 d . . . . .
H358 H 0.124832 0.644840 0.527443 0.084 Uiso 1 1 calc R U . . .
C407 C 0.2730(9) 0.1803(6) 1.1092(5) 0.050(3) Uani 1 1 d . . . . .
H407 H 0.249413 0.159163 1.135834 0.059 Uiso 1 1 calc R U . . .
C419 C 0.7904(10) 0.0512(6) 1.2068(5) 0.060(4) Uani 1 1 d . . . . .
H419 H 0.791995 0.032846 1.188183 0.072 Uiso 1 1 calc R U . . .
C308 C -0.2064(8) 0.5826(5) -0.2517(5) 0.049(3) Uani 1 1 d . . . . .
C420 C 0.8406(10) 0.0632(7) 1.2566(7) 0.074(6) Uani 1 1 d . . . . .
H420 H 0.879178 0.052963 1.273894 0.089 Uiso 1 1 calc R U . . .
C374 C 0.1475(11) 0.2423(6) 0.6774(7) 0.073(5) Uani 1 1 d . . . . .
H374 H 0.144658 0.230371 0.654894 0.087 Uiso 1 1 calc R U . . .
C383 C 0.2025(10) 0.0774(6) 0.5928(6) 0.062(4) Uani 1 1 d . . . . .
H383 H 0.178257 0.097212 0.567879 0.074 Uiso 1 1 calc R U . . .
C11B C 0.4362(9) 0.2758(7) 0.9207(7) 0.073(5) Uani 1 1 d D U . . .
H11B H 0.401623 0.306693 0.919358 0.088 Uiso 1 1 calc R U . . .
C348 C 0.3285(11) 0.5570(6) 0.2650(6) 0.070(5) Uani 1 1 d . . . . .
H348 H 0.355281 0.540129 0.289268 0.084 Uiso 1 1 calc R U . . .
C309 C -0.3115(9) 0.7085(5) -0.2877(6) 0.053(4) Uani 1 1 d . . . . .
C320 C -0.1808(9) 0.5041(6) -0.0056(5) 0.050(3) Uani 1 1 d . . . . .
H320 H -0.228471 0.496296 0.009051 0.060 Uiso 1 1 calc R U . . .
C428 C 0.6699(11) 0.1647(6) 1.5071(6) 0.065(4) Uani 1 1 d . . . . .
H428 H 0.641414 0.140261 1.525444 0.078 Uiso 1 1 calc R U . . .
C366 C 0.5668(11) 0.5045(8) 0.5813(7) 0.075(5) Uani 1 1 d . . . . .
H366 H 0.587991 0.486160 0.607571 0.090 Uiso 1 1 calc R U . . .
C301 C -0.3108(10) 0.5768(7) -0.4056(6) 0.065(5) Uani 1 1 d . . . . .
H301 H -0.341496 0.595672 -0.427753 0.078 Uiso 1 1 calc R U . . .
C369 C 0.1407(10) 0.5063(7) 0.6100(7) 0.074(5) Uani 1 1 d . . . . .
H369 H 0.117966 0.536956 0.590310 0.089 Uiso 1 1 calc R U . . .
C302 C -0.3081(10) 0.5974(6) -0.3751(6) 0.062(4) Uani 1 1 d . . . . .
H302 H -0.337644 0.629583 -0.375565 0.075 Uiso 1 1 calc R U . . .
C12B C 0.4134(9) 0.2358(5) 0.9199(6) 0.066(4) Uani 1 1 d D U . . .
H12B H 0.363329 0.240014 0.916081 0.079 Uiso 1 1 calc R U . . .
C8D C 0.7629(9) 0.2949(5) 0.9350(6) 0.063(4) Uani 1 1 d D U . . .
C425 C 0.6520(11) 0.2157(6) 1.3379(6) 0.071(6) Uani 1 1 d . . . . .
H425 H 0.684906 0.184620 1.337596 0.085 Uiso 1 1 calc R U . . .
C330 C -0.4347(11) 0.5346(7) 0.1944(6) 0.063(4) Uani 1 1 d . . . . .
H330 H -0.441870 0.533287 0.224481 0.076 Uiso 1 1 calc R U . . .
C349 C 0.2739(10) 0.5980(6) 0.2673(5) 0.059(4) Uani 1 1 d . . . . .
H349 H 0.264544 0.610130 0.291554 0.071 Uiso 1 1 calc R U . . .
C355 C 0.2323(10) 0.7393(6) 0.4534(5) 0.057(4) Uani 1 1 d . . . . .
H355 H 0.260041 0.763940 0.434589 0.069 Uiso 1 1 calc R U . . .
C386 C 0.3909(11) 0.0454(6) 0.8463(6) 0.064(5) Uani 1 1 d . . . . .
H386 H 0.397367 0.060069 0.865874 0.077 Uiso 1 1 calc R U . . .
C437 C 0.6149(11) -0.0332(7) 1.6312(7) 0.071(5) Uani 1 1 d . . . . .
H437 H 0.562694 -0.025557 1.629994 0.085 Uiso 1 1 calc R U . . .
C4E C 0.1764(11) 0.9737(6) -0.0832(7) 0.090(6) Uani 0.9645 1 d D U P . .
C13B C 0.4621(8) 0.1902(6) 0.9245(6) 0.068(4) Uani 1 1 d D U . . .
H13B H 0.445660 0.163145 0.923836 0.082 Uiso 1 1 calc R U . . .
C392 C 0.3242(9) 0.0016(6) 0.9981(5) 0.051(3) Uani 1 1 d . . . . .
H392 H 0.277446 -0.007577 1.013034 0.062 Uiso 1 1 calc R U . . .
C438 C 0.7169(10) -0.0854(7) 1.6622(6) 0.067(5) Uani 1 1 d . . . . .
H438 H 0.737863 -0.115129 1.683538 0.080 Uiso 1 1 calc R U . . .
C360 C 0.2712(9) 0.6064(5) 0.5284(5) 0.050(3) Uani 1 1 d . . . . .
C13A C -0.0351(8) 0.6915(7) 0.9196(6) 0.068(4) Uani 1 1 d D U . . .
H13A H -0.056463 0.664480 0.923587 0.081 Uiso 1 1 calc R U . . .
C352 C 0.1001(9) 0.7439(5) 0.3037(5) 0.049(3) Uani 1 1 d . . . . .
C389 C 0.3767(11) 0.0074(7) 0.7877(6) 0.076(6) Uani 1 1 d . . . . .
H389 H 0.375179 -0.006642 0.766368 0.091 Uiso 1 1 calc R U . . .
C346 C 0.2485(9) 0.6017(6) 0.1982(5) 0.051(3) Uani 1 1 d . . . . .
H346 H 0.220880 0.616065 0.174287 0.061 Uiso 1 1 calc R U . . .
C404 C 0.3443(9) 0.2429(6) 1.0341(5) 0.052(3) Uani 1 1 d . . . . .
H404 H 0.369757 0.264313 1.008538 0.063 Uiso 1 1 calc R U . . .
C317 C -0.1370(9) 0.5733(6) -0.1936(5) 0.056(4) Uani 1 1 d . . . . .
H317 H -0.150662 0.608372 -0.199708 0.067 Uiso 1 1 calc R U . . .
C440 C 1.0989(10) 0.0471(6) 1.5063(6) 0.062(4) Uani 1 1 d . . . . .
H440 H 1.131347 0.061646 1.480074 0.074 Uiso 1 1 calc R U . . .
O1F O 0.7778(9) 0.2366(6) 0.8293(5) 0.067(4) Uani 0.7533 1 d D U P . .
C1D C 0.6858(7) 0.3850(5) 0.9246(5) 0.056(4) Uani 1 1 d D U . . .
C6B C 0.6911(8) 0.1300(6) 0.9689(5) 0.065(4) Uani 1 1 d D U . . .
H6B H 0.655790 0.144483 0.989612 0.078 Uiso 1 1 calc R U . . .
C303 C -0.2616(9) 0.5705(6) -0.3435(5) 0.058(4) Uani 1 1 d . . . . .
C5A C 0.2698(8) 0.6121(6) 0.9653(5) 0.059(4) Uani 1 1 d D U . . .
H5A H 0.287662 0.618310 0.986802 0.071 Uiso 1 1 calc R U . . .
C382 C 0.2032(10) 0.0998(6) 0.6220(6) 0.064(5) Uani 1 1 d . . . . .
H382 H 0.180095 0.133982 0.617595 0.077 Uiso 1 1 calc R U . . .
C6D C 0.7471(8) 0.4075(5) 0.9127(5) 0.055(4) Uani 1 1 d D U . . .
H6D H 0.796971 0.389791 0.905374 0.066 Uiso 1 1 calc R U . . .
C9A C 0.0699(10) 0.7232(5) 0.9148(7) 0.077(5) Uani 1 1 d D U . . .
H9A H 0.122374 0.718539 0.913838 0.093 Uiso 1 1 calc R U . . .
C4A C 0.3189(9) 0.5863(7) 0.9382(5) 0.068(4) Uani 1 1 d D U . . .
C3D C 0.6010(8) 0.4599(5) 0.9350(6) 0.064(4) Uani 1 1 d D U . . .
H3D H 0.551078 0.477238 0.942704 0.077 Uiso 1 1 calc R U . . .
C373 C 0.1101(11) 0.2926(6) 0.6767(8) 0.077(6) Uani 1 1 d . . . . .
H373 H 0.080510 0.313170 0.654323 0.092 Uiso 1 1 calc R U . . .
C9D C 0.7997(9) 0.2923(6) 0.9678(6) 0.066(4) Uani 1 1 d D U . . .
H9D H 0.784225 0.317781 0.981165 0.079 Uiso 1 1 calc R U . . .
C377 C 0.1561(11) 0.2790(6) 0.7398(7) 0.072(5) Uani 1 1 d . . . . .
H377 H 0.158357 0.291448 0.762096 0.086 Uiso 1 1 calc R U . . .
C443 C 1.0050(11) 0.0049(8) 1.5817(6) 0.076(6) Uani 1 1 d . . . . .
H443 H 0.974344 -0.010513 1.608496 0.091 Uiso 1 1 calc R U . . .
C387 C 0.3449(11) 0.0738(6) 0.8150(6) 0.067(5) Uani 1 1 d . . . . .
H387 H 0.317836 0.106417 0.814539 0.080 Uiso 1 1 calc R U . . .
C310 C -0.3544(12) 0.7398(6) -0.3201(8) 0.082(6) Uani 1 1 d . . . . .
H310 H -0.360379 0.728145 -0.341989 0.098 Uiso 1 1 calc R U . . .
C365 C 0.5833(10) 0.5476(7) 0.5077(6) 0.064(4) Uani 1 1 d . . . . .
H365 H 0.615621 0.560268 0.480629 0.077 Uiso 1 1 calc R U . . .
O1H O 0.1380(14) -0.1811(7) 0.7334(6) 0.096(6) Uani 0.7337 1 d D U P . .
C1B C 0.6665(7) 0.1246(6) 0.9353(5) 0.066(4) Uani 1 1 d D U . . .
C14D C 0.6493(15) 0.5359(6) 0.9234(8) 0.096(7) Uani 1 1 d D U . . .
H14A H 0.696654 0.541803 0.925405 0.144 Uiso 1 1 calc R U . . .
H14B H 0.610848 0.540966 0.948914 0.144 Uiso 1 1 calc R U . . .
H14C H 0.632422 0.559309 0.895684 0.144 Uiso 1 1 calc R U . . .
C1A C 0.1673(7) 0.6183(5) 0.9320(5) 0.061(4) Uani 1 1 d D U . . .
C12A C -0.0799(11) 0.7390(6) 0.9114(7) 0.077(5) Uani 1 1 d D U . . .
H12A H -0.131649 0.744309 0.910216 0.092 Uiso 1 1 calc R U . . .
C376 C 0.1926(10) 0.2306(5) 0.7428(6) 0.060(4) Uani 1 1 d . . . . .
H376 H 0.220841 0.210339 0.765923 0.072 Uiso 1 1 calc R U . . .
C367 C 0.4881(12) 0.5122(7) 0.5852(7) 0.078(6) Uani 1 1 d . . . . .
H367 H 0.456748 0.499443 0.612728 0.093 Uiso 1 1 calc R U . . .
C313 C -0.3010(9) 0.7287(6) -0.2584(6) 0.056(4) Uani 1 1 d . . . . .
H313 H -0.270658 0.708677 -0.236349 0.068 Uiso 1 1 calc R U . . .
C3F C 0.8381(12) 0.1181(7) 0.7795(8) 0.067(6) Uani 0.7533 1 d D U P . .
H3F H 0.886493 0.096416 0.780470 0.080 Uiso 0.7533 1 calc R U P . .
C353 C 0.1487(13) 0.7211(7) 0.3349(7) 0.090(8) Uani 1 1 d . . . . .
H353 H 0.185127 0.691406 0.333882 0.109 Uiso 1 1 calc R U . . .
C402 C 0.0503(11) 0.0387(7) 1.1926(6) 0.068(5) Uani 1 1 d . . . . .
H402 H 0.033152 0.044629 1.220405 0.081 Uiso 1 1 calc R U . . .
C305 C -0.2270(12) 0.5064(7) -0.3751(7) 0.079(6) Uani 1 1 d . . . . .
H305 H -0.197612 0.474431 -0.375477 0.095 Uiso 1 1 calc R U . . .
C5E C 0.2495(10) 0.9477(7) -0.0930(5) 0.087(6) Uani 0.9645 1 d D U P . .
H5E H 0.290467 0.962797 -0.097870 0.104 Uiso 0.9645 1 calc R U P . .
C421 C 0.7856(10) 0.1040(7) 1.2596(7) 0.082(7) Uani 1 1 d . . . . .
H421 H 0.784943 0.121044 1.279103 0.098 Uiso 1 1 calc R U . . .
C2D C 0.6141(8) 0.4114(6) 0.9349(6) 0.067(4) Uani 1 1 d D U . . .
H2D H 0.572588 0.396084 0.942100 0.080 Uiso 1 1 calc R U . . .
C1F C 0.7552(9) 0.1928(6) 0.7898(7) 0.057(5) Uani 0.7533 1 d D U P . .
C418 C 0.7334(10) 0.0914(6) 1.2074(6) 0.066(5) Uani 1 1 d . . . . .
H418 H 0.695157 0.100137 1.190090 0.079 Uiso 1 1 calc R U . . .
C7B C 0.5854(11) 0.1350(7) 0.9318(8) 0.079(5) Uani 1 1 d . U . . .
C390 C 0.4182(10) -0.0208(6) 0.8220(6) 0.070(5) Uani 1 1 d . . . . .
H390 H 0.441020 -0.054786 0.824909 0.084 Uiso 1 1 calc R U . . .
C304 C -0.2198(13) 0.5240(7) -0.3427(7) 0.082(6) Uani 1 1 d . . . . .
H304 H -0.187734 0.504754 -0.321386 0.099 Uiso 1 1 calc R U . . .
O1E O 0.1685(10) 0.8210(6) -0.1098(8) 0.130(8) Uani 0.9645 1 d D U P . .
C354 C 0.1439(12) 0.7412(8) 0.3666(7) 0.089(8) Uani 1 1 d . . . . .
H354 H 0.178112 0.725315 0.387063 0.106 Uiso 1 1 calc R U . . .
C311 C -0.3899(12) 0.7897(6) -0.3204(8) 0.083(6) Uani 1 1 d . . . . .
H311 H -0.422092 0.810231 -0.341424 0.100 Uiso 1 1 calc R U . . .
C2B C 0.7190(8) 0.1040(7) 0.9053(6) 0.072(5) Uani 1 1 d D U . . .
H2B H 0.702827 0.098087 0.883077 0.087 Uiso 1 1 calc R U . . .
C426 C 0.6484(10) 0.2354(6) 1.3699(6) 0.063(5) Uani 1 1 d . . . . .
H426 H 0.679489 0.217038 1.391924 0.076 Uiso 1 1 calc R U . . .
C9E C 0.3175(10) 0.7847(7) -0.0472(7) 0.083(6) Uani 0.9645 1 d D U P . .
H9E H 0.303928 0.811182 -0.035197 0.100 Uiso 0.9645 1 calc R U P . .
C11D C 0.8822(11) 0.2148(7) 0.9618(7) 0.083(6) Uani 1 1 d D U . . .
H11D H 0.923203 0.187974 0.970782 0.100 Uiso 1 1 calc R U . . .
C312 C -0.3339(10) 0.7770(6) -0.2610(6) 0.064(4) Uani 1 1 d . . . . .
H312 H -0.325585 0.789836 -0.240537 0.077 Uiso 1 1 calc R U . . .
C12D C 0.8457(10) 0.2164(6) 0.9293(7) 0.079(5) Uani 1 1 d D U . . .
H12D H 0.862193 0.191191 0.915600 0.095 Uiso 1 1 calc R U . . .
C14A C 0.4008(11) 0.5673(8) 0.9429(8) 0.083(6) Uani 1 1 d . U . . .
H14D H 0.409916 0.531611 0.959777 0.124 Uiso 1 1 calc R U . . .
H14E H 0.413515 0.585312 0.958742 0.124 Uiso 1 1 calc R U . . .
H14F H 0.432316 0.572737 0.913267 0.124 Uiso 1 1 calc R U . . .
C11A C -0.0495(11) 0.7788(8) 0.9049(8) 0.093(6) Uani 1 1 d D U . . .
H11A H -0.079439 0.811779 0.897702 0.112 Uiso 1 1 calc R U . . .
C9B C 0.5598(10) 0.2239(5) 0.9285(7) 0.070(5) Uani 1 1 d D U . . .
H9B H 0.610613 0.219993 0.930890 0.084 Uiso 1 1 calc R U . . .
C3A C 0.2917(9) 0.5772(7) 0.9079(6) 0.075(5) Uani 1 1 d D U . . .
H3A H 0.325690 0.560701 0.888216 0.090 Uiso 1 1 calc R U . . .
C10E C 0.3741(10) 0.7441(7) -0.0327(7) 0.090(7) Uani 0.9645 1 d D U P . .
H10E H 0.398570 0.742090 -0.010038 0.108 Uiso 0.9645 1 calc R U P . .
C10B C 0.5106(9) 0.2695(7) 0.9236(7) 0.077(5) Uani 1 1 d D U . . .
H10B H 0.528053 0.297141 0.922127 0.092 Uiso 1 1 calc R U . . .
C6E C 0.2639(9) 0.9001(6) -0.0956(5) 0.072(5) Uani 0.9645 1 d D U P . .
H6E H 0.314366 0.882769 -0.102194 0.087 Uiso 0.9645 1 calc R U P . .
C1E C 0.2041(9) 0.8777(6) -0.0887(7) 0.085(6) Uani 0.9645 1 d D U P . .
C3B C 0.7944(9) 0.0919(7) 0.9075(6) 0.077(5) Uani 1 1 d D U . . .
H3B H 0.830208 0.080873 0.884908 0.092 Uiso 1 1 calc R U . . .
C10A C 0.0243(10) 0.7703(7) 0.9088(8) 0.088(6) Uani 1 1 d D U . . .
H10A H 0.044232 0.796939 0.907462 0.106 Uiso 1 1 calc R U . . .
C8G C 0.4070(12) 0.8741(7) 0.3334(6) 0.060(6) Uani 0.6519 1 d D U P . .
C13E C 0.3019(11) 0.7489(6) -0.0980(7) 0.085(6) Uani 0.9645 1 d D U P . .
H13E H 0.277302 0.751024 -0.120666 0.102 Uiso 0.9645 1 calc R U P . .
C13H C 0.1187(12) -0.1635(8) 0.6455(7) 0.087(8) Uani 0.7337 1 d D U P . .
H13H H 0.143720 -0.139946 0.645576 0.105 Uiso 0.7337 1 calc R U P . .
C8E C 0.2804(10) 0.7869(6) -0.0794(7) 0.089(6) Uani 0.9645 1 d D U P . .
C5B C 0.7660(8) 0.1148(6) 0.9727(5) 0.067(4) Uani 1 1 d D U . . .
H5B H 0.781584 0.117557 0.996794 0.081 Uiso 1 1 calc R U . . .
C10D C 0.8588(9) 0.2524(6) 0.9810(6) 0.072(5) Uani 1 1 d D U . . .
H10D H 0.883563 0.250732 1.003399 0.086 Uiso 1 1 calc R U . . .
C7F C 0.7378(12) 0.2361(7) 0.8055(7) 0.063(5) Uani 0.7533 1 d D U P . .
C11E C 0.3952(12) 0.7063(8) -0.0515(7) 0.094(7) Uani 0.9645 1 d D U P . .
H11E H 0.435247 0.678830 -0.042008 0.113 Uiso 0.9645 1 calc R U P . .
C12E C 0.3589(11) 0.7078(8) -0.0838(7) 0.088(6) Uani 0.9645 1 d D U P . .
H12E H 0.372693 0.681323 -0.095853 0.106 Uiso 0.9645 1 calc R U P . .
C2E C 0.1307(10) 0.9044(7) -0.0798(8) 0.095(7) Uani 0.9645 1 d D U P . .
H2E H 0.089512 0.890358 -0.076901 0.114 Uiso 0.9645 1 calc R U P . .
C6C C -0.0281(11) 0.7668(9) 0.7909(6) 0.070(6) Uani 0.7108 1 d D U P . .
H6C H -0.027755 0.796837 0.794984 0.084 Uiso 0.7108 1 calc R U P . .
C2C C -0.0844(12) 0.7208(7) 0.7660(7) 0.066(6) Uani 0.7108 1 d D U P . .
H2C H -0.123044 0.719519 0.753074 0.079 Uiso 0.7108 1 calc R U P . .
C12C C -0.1841(17) 0.9473(9) 0.7367(10) 0.089(8) Uani 0.7108 1 d D U P . .
H12C H -0.225503 0.972237 0.743650 0.107 Uiso 0.7108 1 calc R U P . .
C8F C 0.6756(13) 0.2786(7) 0.7928(6) 0.071(6) Uani 0.7533 1 d D U P . .
C2F C 0.8244(11) 0.1603(6) 0.7909(7) 0.065(6) Uani 0.7533 1 d D U P . .
H2F H 0.863289 0.167171 0.799681 0.078 Uiso 0.7533 1 calc R U P . .
C7E C 0.2152(10) 0.8283(6) -0.0943(8) 0.086(6) Uani 0.9645 1 d D U P . .
C11G C 0.4041(15) 0.9624(8) 0.2607(7) 0.084(8) Uani 0.6519 1 d D U P . .
H11G H 0.403989 0.992154 0.235839 0.101 Uiso 0.6519 1 calc R U P . .
C2A C 0.2164(8) 0.5915(6) 0.9053(6) 0.072(5) Uani 1 1 d D U . . .
H2A H 0.198047 0.583022 0.885460 0.087 Uiso 1 1 calc R U . . .
O1G O 0.4202(13) 0.8349(9) 0.4090(6) 0.088(6) Uani 0.6519 1 d D U P . .
C14B C 0.9014(10) 0.0786(10) 0.9461(10) 0.108(8) Uani 1 1 d D U . . .
H14G H 0.932300 0.085093 0.916301 0.162 Uiso 1 1 calc R U . . .
H14H H 0.912747 0.042759 0.962528 0.162 Uiso 1 1 calc R U . . .
H14I H 0.912755 0.096881 0.962193 0.162 Uiso 1 1 calc R U . . .
C13F C 0.6370(12) 0.3039(7) 0.8230(7) 0.066(5) Uani 0.7533 1 d D U P . .
H13F H 0.650349 0.292680 0.851708 0.079 Uiso 0.7533 1 calc R U P . .
C14E C 0.1631(17) 1.0246(10) -0.0787(10) 0.109(9) Uani 0.9645 1 d . U P . .
H14J H 0.211013 1.030725 -0.077914 0.164 Uiso 0.9645 1 calc R U P . .
H14K H 0.127902 1.025813 -0.051012 0.164 Uiso 0.9645 1 calc R U P . .
H14L H 0.141655 1.050170 -0.104144 0.164 Uiso 0.9645 1 calc R U P . .
C9C C -0.0625(13) 0.8736(8) 0.7203(7) 0.062(5) Uani 0.7108 1 d D U P . .
H9C H -0.020096 0.848248 0.715403 0.074 Uiso 0.7108 1 calc R U P . .
C7G C 0.4174(16) 0.8292(7) 0.3743(7) 0.068(6) Uani 0.6519 1 d D U P . .
C4C C 0.0275(12) 0.6794(8) 0.7996(7) 0.071(7) Uani 0.7108 1 d D U P . .
C13C C -0.1911(16) 0.8986(8) 0.7505(11) 0.085(7) Uani 0.7108 1 d D U P . .
H13C H -0.238491 0.890501 0.765627 0.102 Uiso 0.7108 1 calc R U P . .
C3E C 0.1165(10) 0.9512(7) -0.0751(8) 0.100(7) Uani 0.9645 1 d D U P . .
H3E H 0.066381 0.967568 -0.066416 0.120 Uiso 0.9645 1 calc R U P . .
C3H C 0.2754(15) -0.3131(9) 0.7993(8) 0.085(7) Uani 0.7337 1 d D U P . .
H3H H 0.289450 -0.317796 0.826518 0.102 Uiso 0.7337 1 calc R U P . .
O1C O -0.2029(13) 0.8033(8) 0.7523(12) 0.135(10) Uani 0.7108 1 d D U P . .
C8C C -0.1308(11) 0.8614(8) 0.7428(9) 0.072(6) Uani 0.7108 1 d D U P . .
C9F C 0.6582(13) 0.2972(8) 0.7495(7) 0.070(6) Uani 0.7533 1 d D U P . .
H9F H 0.686265 0.281593 0.727968 0.084 Uiso 0.7533 1 calc R U P . .
C1G C 0.4241(15) 0.7779(7) 0.3733(8) 0.067(6) Uani 0.6519 1 d D U P . .
C3C C -0.0287(11) 0.6782(8) 0.7795(7) 0.070(6) Uani 0.7108 1 d D U P . .
H3C H -0.028858 0.648351 0.775101 0.084 Uiso 0.7108 1 calc R U P . .
C4F C 0.7834(12) 0.1063(8) 0.7665(8) 0.078(6) Uani 0.7533 1 d D U P . .
C2H C 0.2241(15) -0.2709(10) 0.7802(7) 0.085(7) Uani 0.7337 1 d D U P . .
H2H H 0.202821 -0.246514 0.794846 0.102 Uiso 0.7337 1 calc R U P . .
C4H C 0.3057(16) -0.3483(9) 0.7779(7) 0.093(8) Uani 0.7337 1 d D U P . .
C13G C 0.3784(14) 0.9206(7) 0.3392(8) 0.076(7) Uani 0.6519 1 d D U P . .
H13G H 0.360197 0.922240 0.368578 0.091 Uiso 0.6519 1 calc R U P . .
C9H C 0.0849(14) -0.2429(9) 0.6786(8) 0.092(8) Uani 0.7337 1 d D U P . .
H9H H 0.086498 -0.273997 0.701861 0.111 Uiso 0.7337 1 calc R U P . .
C2G C 0.4647(16) 0.7395(8) 0.4036(8) 0.078(8) Uani 0.6519 1 d D U P . .
H2G H 0.487599 0.746821 0.422264 0.094 Uiso 0.6519 1 calc R U P . .
C12H C 0.0815(12) -0.1530(8) 0.6103(7) 0.086(8) Uani 0.7337 1 d D U P . .
H12H H 0.079951 -0.121775 0.587150 0.103 Uiso 0.7337 1 calc R U P . .
C5F C 0.7131(14) 0.1384(8) 0.7663(10) 0.090(7) Uani 0.7533 1 d D U P . .
H5F H 0.673440 0.130698 0.759016 0.108 Uiso 0.7533 1 calc R U P . .
C12G C 0.3755(16) 0.9645(9) 0.3035(7) 0.099(10) Uani 0.6519 1 d D U P . .
H12G H 0.354194 0.995757 0.308281 0.119 Uiso 0.6519 1 calc R U P . .
C8H C 0.1192(12) -0.2083(8) 0.6804(6) 0.086(7) Uani 0.7337 1 d D U P . .
C5C C 0.0266(13) 0.7242(8) 0.8045(6) 0.073(7) Uani 0.7108 1 d D U P . .
H5C H 0.064902 0.725542 0.817640 0.087 Uiso 0.7108 1 calc R U P . .
C1H C 0.2026(14) -0.2631(8) 0.7399(7) 0.083(7) Uani 0.7337 1 d D U P . .
C4G C 0.4365(14) 0.6787(8) 0.3820(7) 0.093(9) Uani 0.6519 1 d D U P . .
C10C C -0.0554(16) 0.9227(7) 0.7049(9) 0.077(7) Uani 0.7108 1 d D U P . .
H10C H -0.008515 0.930957 0.688905 0.092 Uiso 0.7108 1 calc R U P . .
C1C C -0.0838(10) 0.7649(7) 0.7712(6) 0.058(5) Uani 0.7108 1 d D U P . .
C12F C 0.5793(14) 0.3453(8) 0.8117(7) 0.086(7) Uani 0.7533 1 d D U P . .
H12F H 0.552804 0.362035 0.832667 0.103 Uiso 0.7533 1 calc R U P . .
C10H C 0.0484(15) -0.2332(9) 0.6436(8) 0.102(9) Uani 0.7337 1 d D U P . .
H10H H 0.024770 -0.257328 0.643318 0.122 Uiso 0.7337 1 calc R U P . .
C14F C 0.7907(15) 0.0596(8) 0.7568(9) 0.076(7) Uani 0.7533 1 d D U P . .
H14M H 0.794537 0.031084 0.784278 0.114 Uiso 0.7533 1 calc R U P . .
H14N H 0.836113 0.054952 0.734611 0.114 Uiso 0.7533 1 calc R U P . .
H14O H 0.746330 0.062181 0.745164 0.114 Uiso 0.7533 1 calc R U P . .
C7H C 0.1524(14) -0.2151(7) 0.7191(7) 0.082(7) Uani 0.7337 1 d D U P . .
C11F C 0.5602(15) 0.3622(8) 0.7696(7) 0.085(7) Uani 0.7533 1 d D U P . .
H11F H 0.519836 0.390162 0.761954 0.102 Uiso 0.7533 1 calc R U P . .
C6G C 0.3898(19) 0.7657(8) 0.3478(9) 0.086(8) Uani 0.6519 1 d D U P . .
H6G H 0.362637 0.791546 0.326323 0.103 Uiso 0.6519 1 calc R U P . .
C5H C 0.2846(16) -0.3413(10) 0.7379(7) 0.089(8) Uani 0.7337 1 d D U P . .
H5H H 0.305390 -0.365978 0.723557 0.107 Uiso 0.7337 1 calc R U P . .
C10F C 0.6002(15) 0.3381(8) 0.7388(8) 0.090(8) Uani 0.7533 1 d D U P . .
H10F H 0.587460 0.350088 0.709868 0.108 Uiso 0.7533 1 calc R U P . .
C11C C -0.1164(14) 0.9596(10) 0.7126(10) 0.087(8) Uani 0.7108 1 d D U P . .
H11C H -0.111812 0.993364 0.701458 0.104 Uiso 0.7108 1 calc R U P . .
C6H C 0.2335(16) -0.2987(9) 0.7190(8) 0.088(8) Uani 0.7337 1 d D U P . .
H6H H 0.219775 -0.294035 0.691620 0.105 Uiso 0.7337 1 calc R U P . .
C6F C 0.7004(13) 0.1816(8) 0.7765(10) 0.089(7) Uani 0.7533 1 d D U P . .
H6F H 0.652769 0.204163 0.774332 0.107 Uiso 0.7533 1 calc R U P . .
C14C C 0.0870(19) 0.6348(9) 0.8145(11) 0.095(10) Uani 0.7108 1 d . U P . .
H14V H 0.064164 0.608665 0.838343 0.143 Uiso 0.7108 1 calc R U P . .
H14W H 0.122939 0.643435 0.825575 0.143 Uiso 0.7108 1 calc R U P . .
H14X H 0.113331 0.622655 0.789332 0.143 Uiso 0.7108 1 calc R U P . .
C7C C -0.1423(16) 0.8101(6) 0.7542(11) 0.080(7) Uani 0.7108 1 d D U P . .
C5G C 0.3940(19) 0.7169(7) 0.3527(9) 0.090(8) Uani 0.6519 1 d D U P . .
H5G H 0.367622 0.709470 0.335920 0.107 Uiso 0.6519 1 calc R U P . .
C9G C 0.4348(14) 0.8719(8) 0.2905(6) 0.065(6) Uani 0.6519 1 d D U P . .
H9G H 0.454936 0.840648 0.285655 0.078 Uiso 0.6519 1 calc R U P . .
C10G C 0.4328(16) 0.9160(7) 0.2546(7) 0.085(8) Uani 0.6519 1 d D U P . .
H10G H 0.451551 0.914442 0.225259 0.102 Uiso 0.6519 1 calc R U P . .
I302 I -0.2515(8) 0.4039(4) -0.4116(6) 0.095(3) Uani 0.53(2) 1 d D . P G 2
Zn31 Zn -0.2785(10) 0.4979(5) -0.4488(5) 0.071(3) Uani 0.53(2) 1 d D . P G 2
I301 I -0.2126(4) 0.5479(8) -0.5231(3) 0.111(3) Uani 0.53(2) 1 d D . P G 2
I516 I 0.2690(13) -0.0950(5) 0.5801(7) 0.156(6) Uani 0.321(17) 1 d D . P E 2
Zn58 Zn 0.2322(12) -0.0002(6) 0.5500(5) 0.103(8) Uani 0.321(17) 1 d D . P E 2
I515 I 0.2907(9) 0.0563(8) 0.4771(4) 0.153(5) Uani 0.321(17) 1 d D . P E 2
Zn40 Zn 0.3395(4) 0.3177(2) 1.0762(2) 0.051(4) Uani 0.5731 1 d D . P A 2
I420 I 0.2122(3) 0.3563(2) 1.1135(2) 0.056(2) Uani 0.5731 1 d D . P A 2
I419 I 0.4110(4) 0.3642(2) 1.0018(2) 0.061(3) Uani 0.5731 1 d D . P A 2
C4J C -0.1351(18) 0.7369(9) 0.6529(8) 0.082(9) Uani 0.4439 1 d DG U P . .
H4J H -0.147027 0.755100 0.673062 0.098 Uiso 0.4439 1 calc R U P . .
C5J C -0.0981(16) 0.6870(9) 0.6655(8) 0.073(8) Uani 0.4439 1 d G U P . .
H5J H -0.084792 0.671140 0.694283 0.088 Uiso 0.4439 1 calc R U P . .
C6J C -0.081(2) 0.6604(8) 0.6359(11) 0.105(10) Uani 0.4439 1 d DG U P . .
C1J C -0.100(3) 0.6836(11) 0.5938(11) 0.143(15) Uani 0.4439 1 d G U P . .
H1J H -0.088309 0.665383 0.573568 0.172 Uiso 0.4439 1 calc R U P . .
C2J C -0.137(3) 0.7335(12) 0.5812(9) 0.147(15) Uani 0.4439 1 d DG U P . .
H2J H -0.150545 0.749343 0.552346 0.177 Uiso 0.4439 1 calc R U P . .
C3J C -0.155(2) 0.7601(9) 0.6107(9) 0.124(13) Uani 0.4439 1 d DG U P . .
Zn1 Zn 0.6086(7) 0.3114(4) 1.4172(3) 0.082(7) Uani 0.3827 1 d D . P D 2
I524 I 0.4765(6) 0.3336(4) 1.4586(5) 0.095(4) Uani 0.3827 1 d D . P D 2
I523 I 0.6935(7) 0.3731(4) 1.3756(3) 0.089(4) Uani 0.3827 1 d D . P D 2
I724 I 0.523(7) 0.354(4) 1.433(4) 0.080 Uiso 0.0126 1 d D U P D 3
I723 I 0.739(7) 0.362(5) 1.367(5) 0.080 Uiso 0.0126 1 d D U P D 3
Zn82 Zn 0.647(7) 0.304(6) 1.405(8) 0.080 Uiso 0.0126 1 d D U P D 3
C11H C 0.0466(12) -0.1878(9) 0.6089(8) 0.095(9) Uani 0.7337 1 d D U P . .
H11H H 0.022026 -0.180764 0.584652 0.114 Uiso 0.7337 1 calc R U P . .
C3G C 0.4720(17) 0.6906(8) 0.4069(9) 0.080(8) Uani 0.6519 1 d D U P . .
H3G H 0.502137 0.664732 0.426761 0.096 Uiso 0.6519 1 calc R U P . .
C14H C 0.362(2) -0.3946(12) 0.7965(10) 0.18(2) Uani 0.7337 1 d D U P . .
H14P H 0.381158 -0.390920 0.819659 0.264 Uiso 0.7337 1 calc R U P . .
H14Q H 0.403404 -0.400311 0.772582 0.264 Uiso 0.7337 1 calc R U P . .
H14R H 0.337164 -0.423109 0.809409 0.264 Uiso 0.7337 1 calc R U P . .
C9J C 0.0637(15) 0.6180(8) 0.6770(9) 0.059(7) Uani 0.4439 1 d D U P . .
H9J H 0.063986 0.649240 0.654066 0.070 Uiso 0.4439 1 calc R U P . .
C12J C 0.0676(14) 0.5250(9) 0.7407(8) 0.056(6) Uani 0.4439 1 d D U P . .
H12J H 0.068912 0.493075 0.762763 0.067 Uiso 0.4439 1 calc R U P . .
C13J C 0.0194(14) 0.5417(8) 0.7099(8) 0.054(6) Uani 0.4439 1 d D U P . .
H13J H -0.010238 0.520743 0.709768 0.064 Uiso 0.4439 1 calc R U P . .
C11J C 0.1133(16) 0.5544(9) 0.7393(10) 0.065(8) Uani 0.4439 1 d D U P . .
H11J H 0.146474 0.542298 0.760276 0.078 Uiso 0.4439 1 calc R U P . .
O1J O -0.054(2) 0.5768(11) 0.6372(14) 0.125(13) Uani 0.4439 1 d D U P . .
C8J C 0.0155(15) 0.5892(9) 0.6797(9) 0.063(6) Uani 0.4439 1 d D U P . .
C7J C -0.040(2) 0.6072(9) 0.6498(15) 0.089(8) Uani 0.4439 1 d D U P . .
C10J C 0.1116(16) 0.6013(10) 0.7078(10) 0.075(9) Uani 0.4439 1 d D U P . .
H10J H 0.142641 0.621768 0.707294 0.090 Uiso 0.4439 1 calc R U P . .
C14G C 0.445(3) 0.6253(9) 0.3863(11) 0.135(16) Uani 0.6519 1 d D U P . .
H14S H 0.419588 0.623796 0.364451 0.202 Uiso 0.6519 1 calc R U P . .
H14T H 0.422080 0.607502 0.416417 0.202 Uiso 0.6519 1 calc R U P . .
H14U H 0.498535 0.609768 0.380746 0.202 Uiso 0.6519 1 calc R U P . .
I510 I 0.527(4) 0.467(3) 0.283(3) 0.080 Uiso 0.017(2) 1 d D U P C 2
I509 I 0.449(5) 0.435(3) 0.177(2) 0.080 Uiso 0.017(2) 1 d D U P C 2
I511 I 0.133(3) 0.8871(11) 0.3858(15) 0.080 Uiso 0.0253 1 d D U P B 2
Zn56 Zn 0.0812(15) 0.8089(9) 0.4227(8) 0.080 Uiso 0.0253 1 d D U P B 2
I512 I -0.0467(17) 0.8077(19) 0.4727(13) 0.080 Uiso 0.0253 1 d D U P B 2
I720 I 0.237(2) 0.3573(18) 1.0983(14) 0.080 Uiso 0.059 1 d D U P A 3
Zn70 Zn 0.364(3) 0.315(2) 1.0651(17) 0.080 Uiso 0.059 1 d D U P A 3
I719 I 0.436(2) 0.3608(16) 0.9905(14) 0.080 Uiso 0.059 1 d D U P A 3
C6I C 0.4487(16) 0.2663(11) 0.8009(8) 0.093(9) Uani 0.4879 1 d D U P . .
H6I H 0.449741 0.297803 0.801740 0.111 Uiso 0.4879 1 calc R U P . .
C9I C 0.393(2) 0.3696(15) 0.7299(13) 0.136(11) Uani 0.4879 1 d D U P . .
H9I H 0.434149 0.346097 0.720210 0.163 Uiso 0.4879 1 calc R U P . .
C12I C 0.273(2) 0.4385(14) 0.7560(15) 0.157(13) Uani 0.4879 1 d D U P . .
H12I H 0.233687 0.461687 0.767055 0.189 Uiso 0.4879 1 calc R U P . .
C5I C 0.5045(15) 0.2249(13) 0.8151(9) 0.098(9) Uani 0.4879 1 d D U P . .
H5I H 0.544983 0.228005 0.825410 0.117 Uiso 0.4879 1 calc R U P . .
C4I C 0.5022(17) 0.1790(11) 0.8147(10) 0.120(11) Uani 0.4879 1 d D U P . .
O1I O 0.2635(15) 0.2896(16) 0.781(2) 0.206(17) Uani 0.4879 1 d D U P . .
C13I C 0.2688(19) 0.3889(15) 0.7703(13) 0.150(12) Uani 0.4879 1 d D U P . .
H13I H 0.223803 0.378849 0.788039 0.180 Uiso 0.4879 1 calc R U P . .
C1I C 0.3912(14) 0.2610(10) 0.7852(9) 0.110(9) Uani 0.4879 1 d D U P . .
C2I C 0.3881(16) 0.2155(13) 0.7843(11) 0.111(9) Uani 0.4879 1 d D U P . .
H2I H 0.347753 0.212346 0.774017 0.133 Uiso 0.4879 1 calc R U P . .
C3I C 0.4444(19) 0.1748(11) 0.7986(12) 0.118(10) Uani 0.4879 1 d D U P . .
H3I H 0.443515 0.143456 0.797333 0.142 Uiso 0.4879 1 calc R U P . .
C8I C 0.330(2) 0.3539(10) 0.7586(13) 0.141(11) Uani 0.4879 1 d D U P . .
C7I C 0.3245(17) 0.3010(11) 0.7725(15) 0.154(11) Uani 0.4879 1 d D U P . .
C14I C 0.560(3) 0.1334(16) 0.832(2) 0.18(2) Uani 0.4879 1 d D U P . .
H14Z H 0.602106 0.142994 0.836390 0.276 Uiso 0.4879 1 calc R U P . .
H H 0.578607 0.115545 0.809907 0.276 Uiso 0.4879 1 calc R U P . .
HA H 0.537552 0.111721 0.859991 0.276 Uiso 0.4879 1 calc R U P . .
C11I C 0.335(3) 0.4545(11) 0.7258(13) 0.151(13) Uani 0.4879 1 d D U P . .
H11I H 0.334463 0.489117 0.712325 0.181 Uiso 0.4879 1 calc R U P . .
C10I C 0.398(2) 0.4192(16) 0.7154(12) 0.142(11) Uani 0.4879 1 d D U P . .
H10I H 0.442907 0.429122 0.698306 0.170 Uiso 0.4879 1 calc R U P . .
Zn76 Zn 0.156(5) 0.843(5) 0.398(5) 0.080 Uiso 0.0162 1 d D U P B 3
I711 I 0.251(5) 0.893(3) 0.346(3) 0.080 Uiso 0.0162 1 d D U P B 3
I712 I 0.018(4) 0.856(3) 0.434(3) 0.080 Uiso 0.0162 1 d D U P B 3
I503 I -0.5458(7) 0.9054(4) -0.3209(3) 0.080 Uiso 0.225(9) 1 d D U P F 2
I504 I -0.4114(9) 0.8827(6) -0.2151(6) 0.080 Uiso 0.225(9) 1 d D U P F 2
Zn52 Zn -0.4243(14) 0.8788(8) -0.2893(9) 0.080 Uiso 0.225(9) 1 d D U P F 2
I514 I 0.0364(5) 0.3852(3) 0.7815(3) 0.068(3) Uani 0.29(3) 1 d D . P H 2
Zn57 Zn 0.0539(7) 0.3821(5) 0.7020(5) 0.056(4) Uani 0.29(3) 1 d D . P H 2
I513 I -0.0630(6) 0.4058(4) 0.6676(4) 0.078(4) Uani 0.29(3) 1 d D . P H 2
C14J C -0.197(3) 0.8131(13) 0.5981(15) 0.127(19) Uani 0.4439 1 d D U P . .
H14Y H -0.249066 0.814402 0.597053 0.190 Uiso 0.4439 1 calc R U P . .
HB H -0.172882 0.831815 0.568701 0.190 Uiso 0.4439 1 calc R U P . .
HC H -0.196667 0.827762 0.620219 0.190 Uiso 0.4439 1 calc R U P . .

loop_
_atom_site_aniso_label
_atom_site_aniso_U_11
_atom_site_aniso_U_22
_atom_site_aniso_U_33
_atom_site_aniso_U_23
_atom_site_aniso_U_13
_atom_site_aniso_U_12
I306 0.0564(5) 0.0381(4) 0.0558(5) -0.0200(4) -0.0190(4) -0.0006(4)
I317 0.0568(5) 0.0424(5) 0.0597(5) -0.0254(4) -0.0218(4) 0.0045(4)
I305 0.0479(5) 0.0568(6) 0.0620(6) -0.0132(4) -0.0218(4) -0.0058(4)
I519 0.050(5) 0.028(3) 0.044(4) 0.004(2) -0.007(3) -0.014(3)
I318 0.0496(5) 0.0688(6) 0.0562(6) -0.0109(5) -0.0192(4) -0.0074(5)
I311 0.0871(8) 0.0554(6) 0.0521(6) -0.0186(5) -0.0241(6) -0.0075(6)
I310 0.0660(7) 0.0515(6) 0.0542(6) -0.0094(5) -0.0201(5) 0.0075(5)
I520 0.076(8) 0.065(6) 0.089(8) -0.053(4) -0.050(6) 0.028(4)
I322 0.0658(7) 0.0559(6) 0.0594(6) -0.0106(5) -0.0211(5) 0.0014(5)
I323 0.080(2) 0.0441(19) 0.0445(19) -0.0130(14) -0.0073(16) -0.0190(17)
I321 0.0649(6) 0.0518(6) 0.0880(8) -0.0392(5) -0.0007(6) -0.0111(5)
I309 0.0765(8) 0.0473(6) 0.0810(8) -0.0332(5) -0.0049(6) -0.0110(5)
I307 0.0732(7) 0.0567(6) 0.0810(7) -0.0117(5) -0.0445(6) -0.0056(5)
I308 0.0659(7) 0.0631(7) 0.0995(9) -0.0401(6) -0.0412(6) 0.0169(5)
I324 0.0489(16) 0.0498(16) 0.0659(17) -0.0277(12) -0.0263(17) 0.0120(11)
I312 0.0610(7) 0.0683(7) 0.0908(9) -0.0422(7) -0.0301(6) 0.0083(6)
I316 0.0663(15) 0.0399(12) 0.0609(15) -0.0211(10) -0.0208(13) 0.0052(10)
I315 0.0558(13) 0.0631(18) 0.0520(12) -0.0180(9) -0.0100(9) -0.0069(9)
I304 0.148(3) 0.0456(10) 0.107(2) -0.0385(12) 0.038(2) -0.0050(12)
I303 0.0506(10) 0.0468(10) 0.306(6) 0.0303(18) -0.0493(17) -0.0018(7)
I502 0.089(4) 0.0537(19) 0.096(4) -0.039(2) -0.057(3) 0.0144(19)
I501 0.060(2) 0.088(4) 0.081(2) -0.034(2) -0.0128(14) -0.0115(19)
Zn39 0.0474(10) 0.0456(10) 0.0440(9) -0.0193(8) -0.0188(8) 0.0002(8)
Zn33 0.0455(10) 0.0411(9) 0.0480(10) -0.0189(8) -0.0207(8) 0.0003(7)
I313 0.056(2) 0.068(2) 0.374(10) 0.045(4) -0.049(4) -0.0086(15)
Zn50 0.028(6) 0.024(6) 0.046(6) 0.001(4) 0.001(4) -0.008(5)
Zn42 0.049(3) 0.029(3) 0.040(4) -0.010(2) -0.015(3) 0.000(3)
Zn36 0.0701(14) 0.0445(11) 0.0508(11) -0.0222(9) -0.0329(10) 0.0074(9)
Zn35 0.0535(11) 0.0379(9) 0.0558(11) -0.0159(8) -0.0130(9) 0.0021(8)
Zn41 0.0498(11) 0.0389(10) 0.0574(11) -0.0184(8) -0.0132(9) 0.0025(8)
Zn34 0.0620(12) 0.0432(10) 0.0727(13) -0.0253(9) -0.0419(11) 0.0052(9)
I314 0.219(11) 0.0669(18) 0.110(3) -0.0435(18) 0.052(4) -0.029(3)
Zn38 0.042(2) 0.042(2) 0.050(2) -0.0202(18) -0.0132(19) 0.0032(18)
Zn32 0.0590(19) 0.0290(14) 0.121(3) -0.0178(16) -0.0006(19) 0.0059(12)
Zn51 0.048(4) 0.052(4) 0.066(4) -0.027(3) -0.032(3) 0.007(3)
Zn37 0.090(5) 0.040(3) 0.114(5) -0.016(3) 0.006(4) 0.001(3)
N311 0.059(7) 0.043(6) 0.057(7) -0.029(6) -0.027(6) 0.019(5)
N333 0.043(6) 0.043(6) 0.047(6) -0.013(5) -0.016(5) -0.013(5)
N335 0.051(7) 0.050(7) 0.053(7) -0.021(6) -0.023(6) 0.006(5)
N334 0.046(6) 0.038(6) 0.054(7) -0.022(5) -0.019(5) 0.002(5)
N310 0.046(7) 0.049(7) 0.059(7) -0.023(6) -0.030(6) 0.003(5)
N307 0.043(6) 0.042(6) 0.048(6) -0.019(5) -0.019(5) -0.003(5)
N312 0.049(7) 0.046(7) 0.068(8) -0.024(6) -0.034(6) 0.000(5)
N306 0.058(7) 0.041(6) 0.048(6) -0.023(5) -0.024(6) 0.000(5)
N331 0.059(7) 0.035(6) 0.042(6) -0.014(5) -0.020(5) -0.004(5)
N330 0.050(7) 0.048(7) 0.054(7) -0.026(6) -0.024(6) 0.006(5)
N336 0.051(7) 0.050(7) 0.054(7) -0.030(6) -0.020(6) -0.005(5)
N309 0.050(7) 0.051(7) 0.045(6) -0.021(5) -0.018(5) -0.009(5)
N304 0.053(7) 0.045(6) 0.054(7) -0.024(5) -0.027(6) 0.002(5)
N340 0.060(7) 0.043(6) 0.050(7) -0.017(5) -0.030(6) 0.003(5)
N316 0.055(7) 0.048(7) 0.059(7) -0.028(6) -0.028(6) 0.007(5)
N326 0.055(7) 0.044(6) 0.053(7) -0.022(5) -0.023(6) 0.005(5)
N308 0.054(7) 0.044(6) 0.056(7) -0.028(5) -0.020(6) -0.003(5)
N332 0.055(7) 0.037(6) 0.056(7) -0.021(5) -0.024(6) -0.002(5)
N348 0.072(9) 0.063(8) 0.055(8) -0.021(6) -0.036(7) -0.007(7)
N322 0.062(8) 0.061(8) 0.065(8) -0.020(7) -0.042(7) -0.003(7)
N346 0.059(8) 0.053(7) 0.058(8) -0.020(6) -0.026(6) 0.000(6)
N315 0.044(6) 0.042(6) 0.044(6) -0.012(5) -0.017(5) -0.004(5)
N303 0.056(8) 0.044(7) 0.071(8) -0.020(6) -0.030(7) 0.000(6)
N328 0.049(7) 0.048(7) 0.059(7) -0.029(6) -0.028(6) 0.012(5)
N343 0.071(9) 0.052(7) 0.043(6) -0.018(6) -0.028(6) 0.002(6)
N339 0.061(7) 0.039(6) 0.048(6) -0.020(5) -0.026(6) 0.006(5)
N302 0.058(7) 0.049(7) 0.062(8) -0.033(6) -0.034(6) 0.020(6)
N319 0.064(8) 0.052(7) 0.048(7) -0.024(6) -0.027(6) 0.003(6)
N327 0.045(7) 0.047(7) 0.052(7) -0.013(5) -0.013(5) -0.001(5)
N341 0.051(7) 0.041(6) 0.060(7) -0.023(6) -0.015(6) 0.001(5)
N323 0.067(9) 0.060(8) 0.081(10) -0.031(8) -0.050(8) 0.011(7)
C398 0.053(8) 0.036(7) 0.052(8) -0.019(6) -0.027(7) -0.001(6)
N317 0.051(7) 0.051(7) 0.047(6) -0.018(5) -0.013(5) -0.001(5)
N338 0.059(7) 0.032(5) 0.046(6) -0.016(5) -0.020(5) 0.001(5)
N344 0.048(7) 0.058(7) 0.042(6) -0.021(5) -0.017(5) 0.002(6)
N321 0.057(8) 0.053(7) 0.052(7) -0.019(6) -0.026(6) -0.007(6)
N347 0.070(9) 0.040(7) 0.077(9) -0.013(6) -0.022(8) -0.005(6)
C379 0.048(8) 0.039(7) 0.051(8) -0.017(6) -0.021(6) 0.001(6)
C378 0.037(7) 0.036(7) 0.052(8) -0.016(6) -0.015(6) 0.003(5)
C326 0.056(8) 0.040(7) 0.052(8) -0.023(6) -0.027(7) 0.001(6)
C395 0.045(7) 0.049(8) 0.042(7) -0.018(6) -0.021(6) 0.003(6)
N345 0.065(8) 0.048(7) 0.050(7) -0.006(6) -0.037(6) -0.006(6)
O1D 0.064(7) 0.084(9) 0.106(10) -0.043(8) -0.035(7) -0.018(6)
N313 0.058(7) 0.038(6) 0.074(8) -0.025(6) -0.031(7) 0.003(5)
N320 0.072(9) 0.051(7) 0.064(8) -0.021(6) -0.043(7) 0.009(6)
C315 0.061(9) 0.045(8) 0.054(8) -0.023(6) -0.031(7) -0.001(6)
C307 0.049(8) 0.030(6) 0.067(9) -0.022(6) -0.027(7) 0.007(6)
C415 0.065(9) 0.035(7) 0.055(8) -0.020(6) -0.034(7) 0.009(6)
C323 0.050(8) 0.042(7) 0.046(7) -0.019(6) -0.019(6) -0.002(6)
C394 0.058(9) 0.042(7) 0.043(7) -0.014(6) -0.025(6) -0.007(6)
C343 0.055(8) 0.043(7) 0.051(8) -0.024(6) -0.027(7) 0.011(6)
N337 0.060(7) 0.036(6) 0.060(7) -0.022(5) -0.028(6) 0.004(5)
C322 0.044(7) 0.043(7) 0.049(7) -0.018(6) -0.025(6) -0.003(6)
C396 0.050(8) 0.033(6) 0.048(7) -0.017(6) -0.017(6) -0.005(6)
N329 0.056(7) 0.048(7) 0.058(7) -0.016(6) -0.034(6) 0.008(6)
N314 0.052(7) 0.040(6) 0.047(6) -0.017(5) -0.017(5) -0.002(5)
C405 0.064(9) 0.048(8) 0.054(8) -0.030(7) -0.024(7) 0.002(7)
N324 0.081(11) 0.052(8) 0.081(10) -0.026(7) -0.006(8) -0.022(7)
C397 0.041(7) 0.043(7) 0.048(7) -0.021(6) -0.016(6) 0.002(6)
C429 0.053(8) 0.053(8) 0.039(7) -0.017(6) -0.025(6) 0.005(7)
N342 0.077(9) 0.050(7) 0.053(7) -0.027(6) -0.037(7) 0.013(6)
C399 0.050(8) 0.041(7) 0.048(7) -0.016(6) -0.023(6) -0.001(6)
N318 0.084(10) 0.050(7) 0.061(8) -0.031(6) -0.041(7) 0.010(7)
C442 0.062(9) 0.040(7) 0.060(9) -0.019(7) -0.042(8) 0.007(6)
C414 0.053(8) 0.042(7) 0.047(7) -0.018(6) -0.023(6) -0.003(6)
C321 0.050(8) 0.035(7) 0.053(8) -0.020(6) -0.021(6) -0.001(6)
C344 0.055(8) 0.042(7) 0.045(7) -0.015(6) -0.017(6) 0.000(6)
N325 0.085(11) 0.037(7) 0.078(10) -0.014(7) -0.015(8) -0.007(7)
C409 0.046(8) 0.049(8) 0.049(8) -0.027(6) -0.019(6) 0.002(6)
C324 0.044(7) 0.046(7) 0.046(7) -0.020(6) -0.020(6) -0.007(6)
C347 0.061(9) 0.048(8) 0.052(8) -0.023(7) -0.028(7) 0.007(7)
C325 0.049(8) 0.044(7) 0.054(8) -0.024(6) -0.019(6) -0.004(6)
O1A 0.074(9) 0.084(10) 0.172(16) -0.058(11) -0.021(10) -0.032(8)
C334 0.060(9) 0.044(8) 0.065(9) -0.034(7) -0.033(8) 0.009(7)
C434 0.062(9) 0.053(9) 0.048(8) -0.022(7) -0.031(7) 0.003(7)
C306 0.070(10) 0.047(8) 0.054(8) -0.017(7) -0.029(8) -0.003(7)
C416 0.061(9) 0.044(7) 0.051(8) -0.025(6) -0.025(7) 0.003(6)
C333 0.075(11) 0.046(8) 0.047(8) -0.023(7) -0.022(8) -0.002(7)
C342 0.045(7) 0.043(7) 0.044(7) -0.018(6) -0.016(6) -0.007(6)
C4D 0.075(11) 0.059(9) 0.078(11) -0.022(8) -0.030(9) -0.007(8)
C412 0.065(9) 0.045(8) 0.051(8) -0.028(6) -0.028(7) 0.008(7)
C316 0.052(8) 0.041(7) 0.046(7) -0.016(6) -0.026(6) 0.003(6)
C400 0.063(10) 0.059(9) 0.064(9) -0.032(8) -0.022(8) -0.012(8)
C430 0.057(9) 0.059(9) 0.052(8) -0.015(7) -0.028(7) 0.008(7)
N305 0.067(9) 0.042(7) 0.094(11) -0.024(7) -0.024(8) -0.006(6)
C319 0.048(8) 0.052(8) 0.048(8) -0.026(6) -0.007(6) -0.012(6)
C411 0.047(8) 0.041(7) 0.045(7) -0.017(6) -0.019(6) -0.001(6)
C351 0.068(10) 0.049(8) 0.058(9) -0.025(7) -0.033(8) 0.007(7)
C401 0.061(10) 0.059(10) 0.078(11) -0.033(9) -0.026(9) -0.008(8)
C331 0.078(11) 0.057(9) 0.051(9) -0.018(7) -0.017(8) -0.021(8)
C433 0.065(10) 0.040(8) 0.057(9) -0.012(7) -0.016(8) -0.005(7)
C357 0.066(10) 0.053(9) 0.044(7) -0.018(7) -0.035(7) 0.003(7)
C361 0.068(10) 0.052(9) 0.057(9) -0.015(7) -0.043(8) -0.003(7)
C406 0.047(8) 0.047(8) 0.057(8) -0.027(7) -0.026(7) 0.004(6)
C337 0.061(9) 0.045(8) 0.059(9) -0.029(7) -0.032(7) 0.009(7)
C372 0.064(10) 0.041(8) 0.076(11) -0.013(8) -0.016(9) -0.004(7)
C339 0.052(8) 0.035(7) 0.050(8) -0.017(6) -0.022(6) 0.000(6)
C5D 0.052(9) 0.063(9) 0.061(9) -0.015(7) -0.006(7) -0.017(7)
C363 0.058(9) 0.047(8) 0.062(9) -0.024(7) -0.038(8) 0.002(7)
C328 0.062(10) 0.074(11) 0.049(8) -0.022(8) -0.018(7) -0.016(8)
C340 0.067(10) 0.036(7) 0.065(9) -0.026(7) -0.039(8) 0.012(6)
C345 0.056(8) 0.037(7) 0.045(7) -0.017(6) -0.022(6) 0.000(6)
C336 0.070(10) 0.050(9) 0.069(10) -0.031(8) -0.033(9) -0.002(8)
C329 0.048(8) 0.068(10) 0.059(9) -0.025(8) -0.019(7) -0.004(7)
C380 0.050(8) 0.044(7) 0.046(7) -0.013(6) -0.029(6) 0.002(6)
C393 0.048(8) 0.036(7) 0.047(7) -0.014(6) -0.027(6) 0.000(6)
C388 0.049(8) 0.045(7) 0.045(7) -0.017(6) -0.025(6) 0.008(6)
C371 0.078(12) 0.050(9) 0.073(11) -0.007(8) -0.019(9) -0.023(8)
N301 0.054(8) 0.062(8) 0.072(9) -0.031(7) -0.037(7) 0.015(6)
C318 0.067(10) 0.041(8) 0.065(9) -0.022(7) -0.035(8) 0.000(7)
C441 0.056(9) 0.048(8) 0.049(8) -0.010(6) -0.023(7) -0.009(7)
C408 0.066(10) 0.054(9) 0.057(9) -0.031(8) -0.022(8) -0.004(7)
C385 0.073(11) 0.045(8) 0.064(9) -0.026(7) -0.037(8) 0.015(7)
C423 0.077(11) 0.040(7) 0.052(8) -0.019(6) -0.030(8) 0.001(7)
C413 0.056(8) 0.035(7) 0.060(8) -0.022(6) -0.030(7) 0.003(6)
C427 0.077(11) 0.049(9) 0.057(9) -0.012(7) -0.034(9) 0.007(8)
C8B 0.058(9) 0.057(9) 0.075(10) -0.025(8) -0.010(8) -0.012(7)
C410 0.060(9) 0.036(7) 0.049(7) -0.021(6) -0.026(7) 0.007(6)
C436 0.068(11) 0.052(9) 0.068(10) -0.006(8) -0.029(9) -0.006(8)
C370 0.080(12) 0.049(9) 0.058(9) -0.021(7) -0.026(8) -0.004(8)
C417 0.044(7) 0.048(8) 0.054(8) -0.026(6) -0.025(6) 0.005(6)
C364 0.056(9) 0.061(9) 0.050(8) -0.012(7) -0.027(7) -0.004(7)
C403 0.078(12) 0.066(10) 0.049(9) -0.016(8) -0.011(8) -0.023(9)
C4B 0.072(11) 0.055(9) 0.076(11) -0.013(8) -0.015(9) -0.011(8)
C332 0.060(9) 0.052(8) 0.065(9) -0.030(7) -0.028(8) 0.002(7)
C8A 0.055(9) 0.074(10) 0.080(10) -0.041(9) -0.007(8) -0.018(8)
C439 0.061(10) 0.040(8) 0.090(13) -0.003(8) -0.021(9) -0.016(7)
C6A 0.065(10) 0.053(9) 0.074(10) -0.030(8) -0.008(8) -0.017(7)
C422 0.085(12) 0.054(9) 0.061(9) -0.042(8) -0.044(9) 0.031(8)
C341 0.072(10) 0.040(8) 0.081(11) -0.031(8) -0.048(9) 0.009(7)
C391 0.058(9) 0.044(7) 0.059(8) -0.026(7) -0.014(7) -0.017(7)
C362 0.083(12) 0.039(8) 0.055(9) -0.008(7) -0.026(8) -0.012(7)
C375 0.055(9) 0.032(7) 0.062(9) -0.013(6) -0.017(7) 0.003(6)
C424 0.068(9) 0.041(7) 0.045(7) -0.019(6) -0.036(7) 0.010(6)
C381 0.051(8) 0.040(7) 0.055(8) -0.013(6) -0.035(7) 0.007(6)
O1B 0.092(11) 0.075(10) 0.29(3) -0.076(14) -0.064(14) -0.020(9)
C338 0.056(9) 0.042(7) 0.061(9) -0.027(7) -0.028(7) 0.001(6)
C435 0.063(10) 0.049(8) 0.060(9) -0.011(7) -0.023(8) -0.012(7)
C431 0.060(10) 0.057(9) 0.061(9) -0.026(8) -0.033(8) 0.010(7)
C432 0.064(9) 0.047(8) 0.035(7) -0.015(6) -0.022(7) 0.003(7)
C13D 0.066(10) 0.059(9) 0.080(11) -0.012(8) -0.031(9) -0.012(8)
C356 0.062(10) 0.056(9) 0.051(8) -0.007(7) -0.033(8) -0.002(7)
C7D 0.058(9) 0.060(9) 0.072(10) -0.015(8) -0.036(8) -0.012(7)
C384 0.062(10) 0.056(9) 0.064(9) -0.031(8) -0.036(8) 0.014(7)
C368 0.064(11) 0.054(10) 0.099(14) -0.012(10) -0.026(10) -0.006(8)
C335 0.061(10) 0.070(10) 0.051(8) -0.033(8) -0.016(7) -0.007(8)
C314 0.065(9) 0.033(7) 0.051(8) -0.016(6) -0.027(7) 0.002(6)
C359 0.069(11) 0.066(11) 0.073(11) -0.016(9) -0.040(10) 0.012(9)
C444 0.060(10) 0.089(13) 0.056(10) -0.004(9) -0.024(9) -0.014(9)
C327 0.050(8) 0.051(8) 0.043(7) -0.013(6) -0.023(6) 0.000(6)
C350 0.099(13) 0.044(8) 0.058(9) -0.027(7) -0.046(9) 0.019(8)
C7A 0.068(10) 0.058(9) 0.089(11) -0.043(9) -0.008(9) -0.017(8)
C358 0.056(10) 0.068(11) 0.072(11) -0.007(9) -0.006(9) -0.018(8)
C407 0.054(8) 0.062(9) 0.042(7) -0.023(7) -0.012(6) -0.015(7)
C419 0.070(10) 0.058(9) 0.062(9) -0.039(8) -0.030(8) 0.015(8)
C308 0.051(8) 0.043(7) 0.054(8) -0.015(6) -0.031(7) 0.005(6)
C420 0.062(10) 0.075(11) 0.111(15) -0.062(11) -0.056(11) 0.027(9)
C374 0.086(13) 0.045(9) 0.092(13) -0.026(9) -0.051(11) 0.013(8)
C383 0.080(11) 0.052(9) 0.058(9) -0.025(7) -0.041(9) 0.014(8)
C11B 0.060(10) 0.068(11) 0.087(12) -0.024(9) -0.018(9) -0.004(8)
C348 0.083(12) 0.060(10) 0.067(10) -0.037(9) -0.037(9) 0.030(9)
C309 0.063(9) 0.026(6) 0.070(10) -0.018(6) -0.024(8) 0.004(6)
C320 0.059(9) 0.053(8) 0.050(8) -0.025(7) -0.013(7) -0.017(7)
C428 0.076(12) 0.044(9) 0.064(10) -0.011(7) -0.014(9) -0.003(8)
C366 0.067(12) 0.088(14) 0.068(12) -0.004(10) -0.040(10) -0.015(10)
C301 0.069(11) 0.069(11) 0.065(10) -0.035(9) -0.039(9) 0.016(8)
C369 0.061(11) 0.059(10) 0.093(14) -0.014(10) -0.028(10) -0.002(8)
C302 0.067(10) 0.059(9) 0.071(10) -0.032(8) -0.042(9) 0.014(8)
C12B 0.051(9) 0.081(11) 0.064(10) -0.019(9) -0.015(8) -0.012(8)
C8D 0.063(9) 0.056(9) 0.072(10) -0.013(7) -0.028(8) -0.012(7)
C425 0.096(13) 0.052(9) 0.072(11) -0.039(8) -0.058(10) 0.035(9)
C330 0.083(12) 0.062(10) 0.047(8) -0.017(8) -0.022(8) -0.012(9)
C349 0.073(10) 0.047(8) 0.063(9) -0.029(7) -0.043(8) 0.023(7)
C355 0.071(11) 0.056(9) 0.044(8) -0.018(7) -0.022(7) -0.001(8)
C386 0.099(13) 0.041(8) 0.061(9) -0.022(7) -0.042(9) 0.007(8)
C437 0.061(11) 0.062(11) 0.093(14) -0.029(10) -0.019(10) -0.009(9)
C4E 0.104(15) 0.087(14) 0.090(13) -0.013(11) -0.036(12) -0.040(12)
C13B 0.067(10) 0.074(11) 0.067(10) -0.012(8) -0.025(8) -0.024(9)
C392 0.059(9) 0.051(8) 0.055(8) -0.030(7) -0.013(7) -0.008(7)
C438 0.058(10) 0.054(10) 0.075(11) -0.003(8) -0.013(9) -0.015(8)
C360 0.068(10) 0.045(8) 0.043(7) -0.007(6) -0.027(7) -0.015(7)
C13A 0.067(10) 0.085(12) 0.061(9) -0.026(9) -0.015(8) -0.024(9)
C352 0.069(10) 0.032(7) 0.051(8) -0.017(6) -0.028(7) 0.005(6)
C389 0.098(14) 0.065(10) 0.082(12) -0.051(10) -0.064(11) 0.038(10)
C346 0.057(9) 0.051(8) 0.049(8) -0.021(7) -0.023(7) 0.000(7)
C404 0.061(9) 0.048(8) 0.048(8) -0.020(7) -0.012(7) -0.004(7)
C317 0.069(10) 0.044(8) 0.065(9) -0.024(7) -0.032(8) 0.000(7)
C440 0.073(11) 0.061(10) 0.060(9) -0.032(8) -0.031(8) 0.006(8)
O1F 0.068(10) 0.061(9) 0.079(10) -0.024(8) -0.027(8) -0.012(7)
C1D 0.053(8) 0.054(8) 0.063(9) -0.012(7) -0.026(7) -0.009(7)
C6B 0.067(10) 0.058(9) 0.073(10) -0.019(8) -0.010(8) -0.022(8)
C303 0.067(10) 0.052(9) 0.063(9) -0.024(7) -0.046(8) 0.014(7)
C5A 0.061(9) 0.062(9) 0.063(9) -0.030(8) -0.014(8) -0.011(7)
C382 0.074(11) 0.054(9) 0.068(10) -0.028(8) -0.044(9) 0.020(8)
C6D 0.053(8) 0.056(8) 0.059(8) -0.016(7) -0.015(7) -0.014(7)
C9A 0.083(12) 0.064(10) 0.107(13) -0.038(10) -0.046(11) -0.007(9)
C4A 0.063(10) 0.066(10) 0.069(10) -0.013(8) -0.015(8) -0.014(8)
C3D 0.058(9) 0.061(9) 0.076(10) -0.024(8) -0.033(8) 0.005(7)
C373 0.074(12) 0.038(9) 0.110(16) -0.022(9) -0.028(11) 0.007(8)
C9D 0.062(10) 0.057(9) 0.079(11) -0.012(8) -0.030(8) -0.011(7)
C377 0.075(12) 0.045(9) 0.087(13) -0.024(9) -0.017(10) 0.006(8)
C443 0.064(11) 0.085(13) 0.063(10) 0.009(9) -0.035(9) -0.015(9)
C387 0.102(14) 0.036(8) 0.071(11) -0.017(7) -0.051(10) 0.002(8)
C310 0.097(14) 0.038(8) 0.120(16) -0.034(10) -0.070(13) 0.029(9)
C365 0.066(11) 0.069(11) 0.068(10) -0.031(9) -0.029(9) -0.004(8)
O1H 0.149(19) 0.085(13) 0.080(12) -0.046(11) 0.000(12) -0.055(13)
C1B 0.059(9) 0.049(8) 0.093(11) -0.027(8) -0.015(8) -0.009(7)
C14D 0.14(2) 0.064(12) 0.112(17) -0.042(12) -0.061(15) -0.007(12)
C1A 0.066(9) 0.049(8) 0.080(10) -0.027(7) -0.016(8) -0.019(7)
C12A 0.063(10) 0.091(13) 0.078(11) -0.020(10) -0.028(9) -0.014(9)
C376 0.083(12) 0.035(7) 0.062(9) -0.019(7) -0.024(9) -0.001(7)
C367 0.091(14) 0.071(12) 0.069(11) -0.004(9) -0.050(11) -0.008(10)
C313 0.061(9) 0.045(8) 0.064(10) -0.018(7) -0.019(8) -0.006(7)
C3F 0.073(14) 0.069(13) 0.061(12) -0.027(10) -0.018(10) -0.006(11)
C353 0.114(16) 0.079(12) 0.093(14) -0.065(11) -0.073(13) 0.057(12)
C402 0.088(13) 0.075(12) 0.049(9) -0.024(8) -0.011(9) -0.026(10)
C305 0.100(14) 0.066(11) 0.095(13) -0.050(10) -0.073(12) 0.027(10)
C5E 0.088(13) 0.098(14) 0.078(12) 0.007(11) -0.040(11) -0.049(12)
C421 0.071(11) 0.089(13) 0.120(16) -0.077(13) -0.070(12) 0.039(10)
C2D 0.046(8) 0.073(10) 0.082(11) -0.019(9) -0.023(8) -0.011(8)
C1F 0.069(12) 0.043(9) 0.066(11) -0.011(9) -0.021(10) -0.020(9)
C418 0.081(12) 0.064(10) 0.066(10) -0.041(8) -0.041(9) 0.016(9)
C7B 0.060(10) 0.054(10) 0.118(14) -0.022(10) -0.025(10) -0.005(8)
C390 0.086(12) 0.062(10) 0.076(11) -0.046(9) -0.054(10) 0.034(9)
C304 0.107(16) 0.072(12) 0.087(13) -0.049(11) -0.059(12) 0.019(11)
O1E 0.120(14) 0.092(12) 0.20(2) -0.011(12) -0.104(14) -0.043(10)
C354 0.108(15) 0.088(13) 0.086(13) -0.059(11) -0.078(12) 0.050(12)
C311 0.082(13) 0.035(8) 0.122(18) -0.012(10) -0.045(13) 0.009(8)
C2B 0.077(11) 0.056(9) 0.076(11) -0.020(8) -0.022(9) 0.002(8)
C426 0.082(11) 0.052(9) 0.063(9) -0.030(8) -0.053(9) 0.026(8)
C9E 0.068(11) 0.083(13) 0.101(14) -0.007(11) -0.046(10) -0.023(10)
C11D 0.073(12) 0.064(11) 0.107(14) -0.010(10) -0.037(11) -0.014(9)
C312 0.055(10) 0.050(9) 0.079(11) -0.021(8) -0.017(9) 0.007(7)
C12D 0.081(12) 0.060(10) 0.098(13) -0.018(9) -0.044(10) -0.002(9)
C14A 0.066(12) 0.088(14) 0.101(15) -0.043(12) -0.029(11) 0.003(10)
C11A 0.102(15) 0.080(13) 0.104(14) -0.034(11) -0.055(12) 0.007(11)
C9B 0.067(10) 0.057(9) 0.094(12) -0.025(9) -0.033(9) -0.008(8)
C3A 0.080(12) 0.075(11) 0.070(10) -0.032(9) -0.023(9) 0.004(9)
C10E 0.071(12) 0.085(14) 0.089(14) 0.021(11) -0.033(11) -0.029(11)
C10B 0.067(11) 0.079(11) 0.092(12) -0.041(10) -0.028(10) 0.006(9)
C6E 0.076(11) 0.090(13) 0.061(10) -0.013(9) -0.025(9) -0.035(10)
C1E 0.069(11) 0.087(12) 0.089(12) 0.010(10) -0.048(10) -0.025(10)
C3B 0.079(12) 0.059(10) 0.075(11) -0.016(9) -0.019(10) 0.006(9)
C10A 0.101(14) 0.071(11) 0.121(15) -0.053(11) -0.053(12) -0.001(10)
C8G 0.072(14) 0.063(13) 0.062(12) -0.037(10) -0.025(11) -0.006(11)
C13E 0.078(12) 0.080(13) 0.086(13) 0.012(10) -0.038(10) -0.033(10)
C13H 0.068(15) 0.086(16) 0.094(17) -0.042(14) 0.033(13) -0.020(13)
C8E 0.080(12) 0.064(11) 0.115(14) 0.012(10) -0.056(11) -0.023(9)
C5B 0.077(11) 0.057(9) 0.071(10) -0.022(8) -0.025(9) -0.005(8)
C10D 0.062(10) 0.066(10) 0.090(12) -0.014(9) -0.028(9) -0.020(8)
C7F 0.078(13) 0.045(10) 0.073(12) -0.016(9) -0.029(11) -0.013(9)
C11E 0.070(12) 0.085(14) 0.095(15) 0.026(12) -0.027(11) -0.032(11)
C12E 0.083(13) 0.078(13) 0.092(14) 0.004(11) -0.033(11) -0.028(10)
C2E 0.089(14) 0.091(14) 0.107(15) -0.006(12) -0.038(12) -0.038(12)
C6C 0.080(15) 0.078(15) 0.041(11) -0.006(10) -0.009(10) -0.022(12)
C2C 0.066(13) 0.056(12) 0.070(13) -0.014(11) -0.009(11) -0.018(10)
C12C 0.108(19) 0.063(14) 0.114(19) -0.044(14) -0.044(16) -0.001(14)
C8F 0.091(14) 0.060(11) 0.078(13) -0.033(10) -0.033(11) -0.011(11)
C2F 0.072(13) 0.044(10) 0.065(12) -0.008(9) -0.014(11) -0.004(9)
C7E 0.074(12) 0.068(11) 0.121(15) -0.009(11) -0.053(11) -0.021(9)
C11G 0.11(2) 0.068(15) 0.064(15) -0.006(13) -0.044(15) 0.002(15)
C2A 0.083(12) 0.057(9) 0.085(11) -0.036(9) -0.031(10) 0.005(8)
O1G 0.096(15) 0.107(17) 0.060(11) -0.031(11) -0.012(11) -0.018(13)
C14B 0.082(15) 0.107(18) 0.13(2) -0.059(16) -0.034(14) 0.030(13)
C13F 0.087(15) 0.056(11) 0.072(13) -0.028(10) -0.023(11) -0.023(10)
C14E 0.14(2) 0.103(19) 0.108(19) -0.020(15) -0.040(17) -0.055(17)
C9C 0.071(13) 0.060(12) 0.061(12) -0.029(10) -0.024(11) -0.001(10)
C7G 0.072(15) 0.087(16) 0.054(13) -0.030(12) -0.015(11) -0.016(13)
C4C 0.062(13) 0.060(13) 0.064(13) 0.015(11) -0.018(11) -0.016(11)
C13C 0.080(16) 0.069(15) 0.108(18) -0.039(14) -0.018(15) -0.005(13)
C3E 0.092(14) 0.105(16) 0.105(15) -0.010(13) -0.047(13) -0.030(13)
C3H 0.103(18) 0.095(17) 0.063(14) -0.036(13) 0.015(13) -0.042(14)
O1C 0.098(17) 0.086(16) 0.25(3) -0.062(18) -0.08(2) 0.003(13)
C8C 0.078(14) 0.067(13) 0.087(14) -0.041(11) -0.032(12) 0.001(11)
C9F 0.097(16) 0.059(12) 0.069(13) -0.030(10) -0.037(12) -0.008(11)
C1G 0.076(15) 0.071(14) 0.054(12) -0.017(11) -0.012(11) -0.019(12)
C3C 0.079(15) 0.059(13) 0.070(14) -0.005(11) -0.014(12) -0.033(11)
C4F 0.095(16) 0.072(14) 0.065(13) -0.018(11) -0.022(12) -0.014(12)
C2H 0.105(18) 0.088(16) 0.070(14) -0.040(13) 0.015(13) -0.040(14)
C4H 0.099(18) 0.107(19) 0.057(13) -0.019(13) 0.008(13) -0.027(15)
C13G 0.096(18) 0.060(14) 0.081(16) -0.041(12) -0.030(14) 0.008(13)
C9H 0.12(2) 0.089(17) 0.087(16) -0.041(14) 0.003(15) -0.053(15)
C2G 0.077(16) 0.088(17) 0.059(14) -0.003(13) -0.016(13) -0.026(14)
C12H 0.066(15) 0.102(18) 0.084(16) -0.032(15) 0.005(13) -0.024(13)
C5F 0.106(18) 0.077(15) 0.107(17) -0.044(14) -0.040(15) -0.014(13)
C12G 0.12(2) 0.067(16) 0.091(18) -0.032(14) -0.037(17) 0.032(16)
C8H 0.099(16) 0.102(16) 0.076(14) -0.038(12) 0.013(13) -0.063(13)
C5C 0.092(16) 0.075(15) 0.044(11) -0.002(11) -0.026(11) -0.016(13)
C1H 0.111(17) 0.082(14) 0.057(12) -0.037(11) 0.017(12) -0.035(13)
C4G 0.13(2) 0.066(16) 0.063(15) -0.011(13) -0.019(16) -0.008(16)
C10C 0.099(17) 0.071(14) 0.080(15) -0.037(12) -0.045(13) -0.004(13)
C1C 0.066(12) 0.057(11) 0.060(11) -0.022(9) -0.024(10) -0.010(10)
C12F 0.114(18) 0.077(15) 0.088(16) -0.036(13) -0.028(14) -0.032(13)
C10H 0.11(2) 0.112(19) 0.095(18) -0.039(16) 0.010(16) -0.060(16)
C14F 0.073(16) 0.063(14) 0.075(16) -0.015(12) -0.001(13) -0.010(12)
C7H 0.110(18) 0.083(15) 0.063(13) -0.025(12) 0.008(13) -0.057(14)
C11F 0.117(18) 0.060(13) 0.089(15) -0.037(12) -0.050(14) 0.011(12)
C6G 0.14(2) 0.077(16) 0.057(14) -0.026(13) -0.026(15) -0.027(16)
C5H 0.12(2) 0.095(17) 0.049(12) -0.037(12) 0.013(13) -0.030(15)
C10F 0.13(2) 0.064(14) 0.089(16) -0.025(12) -0.062(15) -0.007(14)
C11C 0.113(19) 0.065(14) 0.105(18) -0.031(13) -0.059(16) -0.013(14)
C6H 0.116(19) 0.085(16) 0.064(14) -0.037(12) 0.018(14) -0.035(14)
C6F 0.110(18) 0.063(14) 0.104(17) -0.042(13) -0.041(15) 0.007(13)
C14C 0.11(2) 0.045(14) 0.11(2) 0.017(14) -0.065(19) -0.007(14)
C7C 0.071(14) 0.055(13) 0.113(18) -0.018(13) -0.044(13) 0.002(11)
C5G 0.14(2) 0.066(16) 0.070(16) -0.023(13) -0.019(16) -0.024(16)
C9G 0.084(16) 0.068(14) 0.059(13) -0.028(11) -0.014(12) -0.029(12)
C10G 0.12(2) 0.064(15) 0.056(14) -0.019(12) -0.021(14) 0.004(15)
I302 0.100(5) 0.079(3) 0.132(7) -0.061(4) -0.073(5) 0.028(3)
Zn31 0.069(6) 0.084(6) 0.084(6) -0.057(5) -0.043(5) 0.016(5)
I301 0.089(2) 0.191(10) 0.085(3) -0.077(5) -0.016(2) -0.035(4)
I516 0.194(11) 0.125(8) 0.199(11) -0.114(8) -0.153(9) 0.079(7)
Zn58 0.117(14) 0.123(13) 0.098(11) -0.072(10) -0.087(10) 0.038(9)
I515 0.118(7) 0.266(14) 0.104(6) -0.074(7) -0.035(5) -0.051(8)
Zn40 0.064(7) 0.049(6) 0.063(5) -0.039(4) -0.047(4) 0.014(4)
I420 0.042(3) 0.053(3) 0.063(3) -0.020(2) -0.009(2) 0.002(2)
I419 0.065(4) 0.065(4) 0.062(4) -0.026(2) -0.038(3) 0.004(2)
C4J 0.060(19) 0.088(16) 0.068(16) -0.010(13) -0.012(15) 0.009(14)
C5J 0.052(17) 0.078(15) 0.065(16) -0.011(12) -0.004(14) -0.001(13)
C6J 0.12(2) 0.099(15) 0.077(16) -0.026(12) -0.035(16) 0.019(15)
C1J 0.18(3) 0.13(2) 0.090(18) -0.036(16) -0.062(19) 0.05(2)
C2J 0.19(3) 0.13(2) 0.09(2) -0.027(16) -0.07(2) 0.04(2)
C3J 0.14(3) 0.11(2) 0.084(18) -0.018(14) -0.044(18) 0.03(2)
Zn1 0.112(11) 0.087(10) 0.068(9) -0.050(7) -0.068(8) 0.029(8)
I524 0.072(4) 0.118(6) 0.102(5) -0.056(4) -0.055(3) 0.031(3)
I523 0.125(7) 0.086(5) 0.073(5) -0.045(4) -0.052(4) 0.010(4)
C11H 0.073(16) 0.099(19) 0.103(18) -0.042(15) 0.022(15) -0.023(14)
C3G 0.11(2) 0.067(15) 0.063(15) -0.010(12) -0.019(14) -0.030(14)
C14H 0.17(4) 0.15(4) 0.10(3) -0.02(3) 0.04(3) 0.03(3)
C9J 0.059(15) 0.028(11) 0.073(16) -0.007(11) -0.018(12) 0.009(10)
C12J 0.051(14) 0.051(13) 0.055(14) -0.025(11) 0.004(10) 0.002(10)
C13J 0.065(15) 0.036(10) 0.064(14) -0.035(9) -0.004(11) 0.000(10)
C11J 0.060(16) 0.046(13) 0.076(17) -0.007(11) -0.025(13) 0.003(11)
O1J 0.16(3) 0.11(2) 0.12(3) -0.06(2) -0.08(2) 0.01(2)
C8J 0.069(15) 0.052(11) 0.063(14) -0.025(10) -0.008(11) -0.001(10)
C7J 0.096(19) 0.091(15) 0.081(17) -0.035(12) -0.032(15) 0.002(13)
C10J 0.072(18) 0.049(13) 0.089(18) -0.001(13) -0.032(14) -0.003(12)
C14G 0.24(5) 0.11(3) 0.058(19) -0.018(19) -0.05(3) -0.04(3)
C6I 0.081(17) 0.18(2) 0.056(16) -0.081(18) 0.002(13) -0.037(15)
C9I 0.13(2) 0.21(2) 0.12(2) -0.14(2) -0.076(16) 0.059(19)
C12I 0.15(3) 0.22(2) 0.12(2) -0.12(2) -0.099(18) 0.09(2)
C5I 0.084(18) 0.17(2) 0.068(18) -0.061(19) -0.001(15) -0.050(16)
C4I 0.12(2) 0.17(2) 0.11(2) -0.06(2) -0.015(19) -0.053(17)
O1I 0.115(19) 0.26(3) 0.34(5) -0.25(4) -0.07(3) 0.04(2)
C13I 0.13(2) 0.23(2) 0.12(2) -0.14(2) -0.084(17) 0.07(2)
C1I 0.087(16) 0.19(2) 0.108(19) -0.118(17) -0.018(14) -0.017(14)
C2I 0.09(2) 0.19(2) 0.10(2) -0.11(2) 0.013(17) -0.041(15)
C3I 0.10(2) 0.18(2) 0.11(2) -0.09(2) 0.003(18) -0.048(16)
C8I 0.13(2) 0.22(2) 0.14(2) -0.15(2) -0.077(16) 0.048(16)
C7I 0.121(18) 0.23(2) 0.17(2) -0.16(2) -0.066(19) 0.028(16)
C14I 0.18(4) 0.18(3) 0.22(6) -0.05(4) -0.08(4) -0.04(3)
C11I 0.15(3) 0.21(3) 0.11(2) -0.11(2) -0.104(18) 0.09(2)
C10I 0.14(2) 0.20(2) 0.11(2) -0.11(2) -0.092(18) 0.066(18)
I514 0.070(5) 0.038(3) 0.084(4) -0.032(2) 0.012(3) -0.001(2)
Zn57 0.049(6) 0.031(6) 0.076(7) -0.014(4) -0.016(5) 0.008(4)
I513 0.038(3) 0.046(3) 0.127(9) 0.002(3) -0.030(3) 0.002(2)
C14J 0.10(4) 0.11(2) 0.11(4) -0.01(2) -0.04(3) 0.04(2)

loop_
_atom_type_symbol
_atom_type_description
_atom_type_scat_dispersion_real
_atom_type_scat_dispersion_imag
_atom_type_scat_source
C C 0.0181 0.0091 'International Tables Vol C Tables 4.2.6.8 and 6.1.1.4'
H H 0.0000 0.0000 'International Tables Vol C Tables 4.2.6.8 and 6.1.1.4'
I I -0.3257 6.8362 'International Tables Vol C Tables 4.2.6.8 and 6.1.1.4'
N N 0.0311 0.0180 'International Tables Vol C Tables 4.2.6.8 and 6.1.1.4'
O O 0.0492 0.0322 'International Tables Vol C Tables 4.2.6.8 and 6.1.1.4'
Zn Zn -1.5491 0.6778 'International Tables Vol C Tables 4.2.6.8 and 6.1.1.4'

loop_
_exptl_crystal_face_index_h
_exptl_crystal_face_index_k
_exptl_crystal_face_index_l
_exptl_crystal_face_perp_dist
0 0 1 0.0581
0 0 -1 0.0429
-2 0 1 0.1068
1 0 2 0.0906
1 0 -1 0.1321
1 1 2 0.1008
-1 -2 -2 0.0740
0 1 0 0.0752
0 -1 0 0.0974
-1 -2 0 0.0637
2 -2 1 0.1071
1 1 1 0.1330
1 -2 -1 0.1021
-1 -2 2 0.0550
0 1 -1 0.0614
-2 -1 1 0.0874

loop_
_geom_angle_atom_site_label_1
_geom_angle_atom_site_label_2
_geom_angle_atom_site_label_3
_geom_angle
_geom_angle_site_symmetry_1
_geom_angle_site_symmetry_3
_geom_angle_publ_flag
I318 Zn39 I317 126.21(8) . . ?
N331 Zn39 I317 107.6(3) . . ?
N331 Zn39 I318 109.9(3) . . ?
N330 Zn39 I317 106.7(4) . . ?
N330 Zn39 I318 105.4(4) . . ?
N330 Zn39 N331 97.1(4) . . ?
I305 Zn33 I306 126.13(8) . . ?
N307 Zn33 I306 106.4(3) . . ?
N307 Zn33 I305 110.0(3) . . ?
N306 Zn33 I306 108.0(3) . . ?
N306 Zn33 I305 105.5(4) . . ?
N306 Zn33 N307 96.8(4) . . ?
I520 Zn50 I519 122.8(5) . . ?
N336 Zn50 I519 109.0(5) . . ?
N336 Zn50 I520 106.0(5) . . ?
N337 Zn50 I519 106.1(5) . . ?
N337 Zn50 I520 111.0(6) . . ?
N337 Zn50 N336 99.4(6) . . ?
I324 Zn42 I323 124.7(3) . . ?
N343 Zn42 I323 108.9(5) . . ?
N343 Zn42 I324 105.7(5) . . ?
N343 Zn42 N342 97.5(5) . . ?
N342 Zn42 I323 107.2(5) . . ?
N342 Zn42 I324 109.5(5) . . ?
I311 Zn36 I312 123.95(9) . . ?
N319 Zn36 I311 108.9(4) . . ?
N319 Zn36 I312 105.7(4) . . ?
N319 Zn36 N318 96.1(5) . . ?
N318 Zn36 I311 108.8(5) . . ?
N318 Zn36 I312 109.8(4) . . ?
I309 Zn35 I310 122.54(8) . . ?
N311 Zn35 I310 106.4(3) 1_655 . ?
N311 Zn35 I309 106.3(3) 1_655 . ?
N311 Zn35 I510 83(2) 1_655 . ?
N311 Zn35 I509 85(2) 1_655 . ?
N317 Zn35 I310 107.2(3) . . ?
N317 Zn35 I309 110.6(4) . . ?
N317 Zn35 N311 101.8(5) . 1_655 ?
N317 Zn35 I510 113.1(19) . . ?
N317 Zn35 I509 116.6(19) . . ?
I509 Zn35 I510 130(3) . . ?
I321 Zn41 I322 122.78(8) . . ?
N335 Zn41 I322 106.7(3) 1_655 . ?
N335 Zn41 I321 106.1(3) 1_655 . ?
N341 Zn41 I322 105.8(4) . . ?
N341 Zn41 I321 112.3(4) . . ?
N341 Zn41 N335 100.9(5) . 1_655 ?
I308 Zn34 I307 122.70(9) . . ?
N312 Zn34 I307 110.5(4) . . ?
N312 Zn34 I308 103.1(4) . . ?
N313 Zn34 I307 109.2(4) . . ?
N313 Zn34 I308 109.4(4) . . ?
N313 Zn34 N312 99.3(5) . . ?
I315 Zn38 I316 127.5(2) . . ?
N348 Zn38 I316 103.8(4) 1_454 . ?
N348 Zn38 I315 110.6(5) 1_454 . ?
N329 Zn38 I316 107.3(4) . . ?
N329 Zn38 I315 105.2(5) . . ?
N329 Zn38 N348 98.8(5) . 1_454 ?
I303 Zn32 I304 124.1(3) . . ?
N347 Zn32 I304 104.0(5) 1_463 . ?
N347 Zn32 I303 107.0(5) 1_463 . ?
N347 Zn32 N305 106.0(7) 1_463 . ?
N305 Zn32 I304 106.7(5) . . ?
N305 Zn32 I303 107.8(5) . . ?
I502 Zn51 I501 127.1(6) . . ?
N323 Zn51 I502 104.7(6) 1_454 . ?
N323 Zn51 I501 110.1(7) 1_454 . ?
N301 Zn51 I502 105.8(6) . . ?
N301 Zn51 I501 106.8(7) . . ?
N301 Zn51 N323 98.5(8) . 1_454 ?
I313 Zn37 I314 126.1(4) . . ?
N324 Zn37 I313 100.6(7) . . ?
N324 Zn37 I314 106.1(6) . . ?
N324 Zn37 N325 106.3(7) . . ?
N325 Zn37 I313 105.3(6) . . ?
N325 Zn37 I314 110.6(6) . . ?
C329 N311 Zn35 120.5(11) . 1_455 ?
C329 N311 C330 118.8(15) . . ?
C330 N311 Zn35 120.4(11) . 1_455 ?
C396 N333 C397 114.5(12) . . ?
C401 N335 Zn41 121.6(11) . 1_455 ?
C402 N335 Zn41 120.6(11) . 1_455 ?
C402 N335 C401 117.3(15) . . ?
C397 N334 C398 113.8(12) . . ?
C325 N310 C326 114.0(12) . . ?
C323 N307 Zn33 122.0(10) . . ?
C319 N307 Zn33 119.0(9) . . ?
C319 N307 C323 118.8(12) . . ?
C336 N312 Zn34 119.7(10) . . ?
C336 N312 C332 118.2(13) . . ?
C332 N312 Zn34 121.8(12) . . ?
C318 N306 Zn33 118.1(9) . . ?
C314 N306 Zn33 125.1(9) . . ?
C314 N306 C318 116.8(12) . . ?
C395 N331 Zn39 121.6(10) . . ?
C391 N331 Zn39 118.5(9) . . ?
C391 N331 C395 119.8(12) . . ?
C386 N330 Zn39 120.1(10) . . ?
C390 N330 Zn39 122.5(10) . . ?
C390 N330 C386 117.3(13) . . ?
C408 N336 Zn50 118.9(10) . . ?
C408 N336 C404 120.2(13) . . ?
C408 N336 Zn40 120.2(10) . . ?
C408 N336 Zn70 131.4(17) . . ?
C404 N336 Zn50 120.8(11) . . ?
C404 N336 Zn40 119.6(11) . . ?
C404 N336 Zn70 107.9(17) . . ?
C324 N309 C325 114.4(12) . . ?
C307 N304 C308 113.7(11) . . ?
C415 N340 C416 114.2(11) . . ?
C344 N316 C343 115.1(12) . . ?
C380 N326 C378 113.0(11) . . ?
C326 N308 C324 115.0(13) . . ?
C398 N332 C396 114.2(13) . . ?
C444 N348 Zn38 120.1(11) . 1_656 ?
C444 N348 C440 119.5(16) . . ?
C444 N348 Zn58 114.3(12) . 1_656 ?
C440 N348 Zn38 120.3(13) . 1_656 ?
C440 N348 Zn58 126.1(15) . 1_656 ?
C361 N322 C362 115.3(13) . . ?
C434 N346 C433 116.1(13) . . ?
C342 N315 C343 114.3(11) . . ?
C306 N303 C307 113.2(12) . . ?
C379 N328 C380 112.5(11) . . ?
C427 N343 Zn42 118.1(11) . . ?
C427 N343 Zn1 115.6(11) . . ?
C427 N343 Zn82 131(5) . . ?
C431 N343 Zn42 123.6(12) . . ?
C431 N343 C427 117.1(14) . . ?
C431 N343 Zn1 126.2(12) . . ?
C431 N343 Zn82 107(4) . . ?
C414 N339 C415 114.3(11) . . ?
C308 N302 C306 113.4(12) . . ?
C359 N319 Zn36 117.8(11) . . ?
C359 N319 Zn56 105.8(14) . . ?
C359 N319 Zn76 148(2) . . ?
C355 N319 Zn36 123.2(12) . . ?
C355 N319 C359 118.2(14) . . ?
C355 N319 Zn56 135.4(15) . . ?
C355 N319 Zn76 94(2) . . ?
C379 N327 C378 114.4(12) . . ?
C419 N341 Zn41 125.1(10) . . ?
C419 N341 C420 117.4(12) . . ?
C420 N341 Zn41 117.5(10) . . ?
C366 N323 Zn51 122.6(11) . 1_656 ?
C366 N323 C365 118.4(16) . . ?
C366 N323 Zn31 113.5(12) . 1_656 ?
C365 N323 Zn51 118.9(14) . 1_656 ?
C365 N323 Zn31 128.1(15) . 1_656 ?
N334 C398 C406 116.7(12) . . ?
N332 C398 N334 125.3(12) . . ?
N332 C398 C406 117.9(14) . . ?
C347 N317 Zn35 123.2(10) . . ?
C348 N317 Zn35 120.2(10) . . ?
C348 N317 C347 116.6(13) . . ?
C416 N338 C414 114.3(12) . . ?
C434 N344 C432 112.3(14) . . ?
C360 N321 C361 114.8(14) . . ?
Zn32 N347 Zn52 4.0(6) 1_647 1_647 ?
C437 N347 Zn32 119.6(13) . 1_647 ?
C437 N347 Zn52 122.4(13) . 1_647 ?
C438 N347 Zn32 123.6(12) . 1_647 ?
C438 N347 C437 116.0(15) . . ?
C438 N347 Zn52 120.3(12) . 1_647 ?
N328 C379 C381 114.7(11) . . ?
N327 C379 N328 126.2(13) . . ?
N327 C379 C381 119.1(12) . . ?
N326 C378 N327 126.6(12) . . ?
N326 C378 C375 116.7(12) . . ?
N327 C378 C375 116.7(12) . . ?
N310 C326 C334 117.4(13) . . ?
N308 C326 N310 125.7(13) . . ?
N308 C326 C334 116.9(14) . . ?
N331 C395 H395 120.0 . . ?
N331 C395 C394 120.0(14) . . ?
C394 C395 H395 120.0 . . ?
C432 N345 C433 114.6(14) . . ?
C337 N313 Zn34 119.7(10) . . ?
C337 N313 C341 118.2(12) . . ?
C341 N313 Zn34 122.0(9) . . ?
C360 N320 C362 115.3(14) . . ?
C316 C315 H315 120.2 . . ?
C314 C315 H315 120.2 . . ?
C314 C315 C316 119.5(12) . . ?
N304 C307 N303 126.5(12) . . ?
N304 C307 C309 116.4(12) . . ?
N303 C307 C309 117.1(12) . . ?
N340 C415 N339 125.3(12) . . ?
N340 C415 C417 115.3(11) . . ?
N339 C415 C417 119.3(12) . . ?
N307 C323 H323 119.4 . . ?
N307 C323 C322 121.3(14) . . ?
C322 C323 H323 119.4 . . ?
C395 C394 H394 119.6 . . ?
C393 C394 C395 120.9(13) . . ?
C393 C394 H394 119.6 . . ?
N316 C343 N315 124.7(12) . . ?
N316 C343 C345 116.5(12) . . ?
N315 C343 C345 118.8(12) . . ?
C409 N337 Zn50 120.1(9) . . ?
C409 N337 Zn40 119.6(9) . . ?
C409 N337 Zn70 110.1(17) . . ?
C413 N337 Zn50 121.4(9) . . ?
C413 N337 C409 118.4(12) . . ?
C413 N337 Zn40 121.9(9) . . ?
C413 N337 Zn70 129(2) . . ?
C323 C322 H322 120.1 . . ?
C321 C322 C323 119.8(13) . . ?
C321 C322 H322 120.1 . . ?
N333 C396 N332 125.7(13) . . ?
N333 C396 C393 118.7(12) . . ?
N332 C396 C393 115.7(13) . . ?
C384 N329 Zn38 123.1(10) . . ?
C384 N329 Zn58 121.3(11) . . ?
C383 N329 Zn38 119.1(10) . . ?
C383 N329 C384 116.9(13) . . ?
C383 N329 Zn58 121.8(10) . . ?
C342 N314 C344 114.3(12) . . ?
C406 C405 H405 119.6 . . ?
C404 C405 H405 119.6 . . ?
C404 C405 C406 120.9(14) . . ?
C372 N324 Zn37 118.0(13) . . ?
C372 N324 C368 117.6(15) . . ?
C372 N324 Zn57 126.7(13) . . ?
C368 N324 Zn37 123.5(14) . . ?
C368 N324 Zn57 115.6(14) . . ?
N333 C397 C399 118.3(12) . . ?
N334 C397 N333 126.3(14) . . ?
N334 C397 C399 115.3(12) . . ?
C430 C429 C432 121.9(14) . . ?
C428 C429 C430 118.9(14) . . ?
C428 C429 C432 119.2(15) . . ?
C422 N342 Zn42 121.4(10) . . ?
C422 N342 Zn1 120.0(10) . . ?
C422 N342 Zn82 130(6) . . ?
C426 N342 Zn42 120.8(9) . . ?
C426 N342 C422 117.4(12) . . ?
C426 N342 Zn1 122.4(10) . . ?
C426 N342 Zn82 108(4) . . ?
C400 C399 C397 121.2(13) . . ?
C403 C399 C397 121.4(13) . . ?
C403 C399 C400 117.3(15) . . ?
C350 N318 Zn36 121.5(10) . . ?
C350 N318 C354 118.5(13) . . ?
C350 N318 Zn56 118.9(12) . . ?
C350 N318 Zn76 119(3) . . ?
C354 N318 Zn36 119.6(10) . . ?
C354 N318 Zn56 122.4(11) . . ?
C354 N318 Zn76 111(3) . . ?
C441 C442 C434 122.6(13) . . ?
C441 C442 C443 118.1(15) . . ?
C443 C442 C434 119.2(16) . . ?
N339 C414 N338 126.6(12) . . ?
N339 C414 C411 116.8(12) . . ?
N338 C414 C411 116.6(12) . . ?
C322 C321 C324 121.7(12) . . ?
C322 C321 C320 118.8(13) . . ?
C320 C321 C324 119.5(13) . . ?
N316 C344 N314 125.1(13) . . ?
N316 C344 C352 115.7(12) . . ?
N314 C344 C352 119.2(12) . . ?
C373 N325 Zn37 126.5(13) . . ?
C373 N325 C377 118.1(15) . . ?
C373 N325 Zn57 115.7(13) . . ?
C377 N325 Zn37 115.2(13) . . ?
C377 N325 Zn57 125.7(14) . . ?
N337 C409 H409 118.8 . . ?
N337 C409 C410 122.3(12) . . ?
C410 C409 H409 118.8 . . ?
N309 C324 N308 124.5(13) . . ?
N309 C324 C321 119.1(12) . . ?
N308 C324 C321 116.4(13) . . ?
N317 C347 H347 118.2 . . ?
N317 C347 C346 123.6(13) . . ?
C346 C347 H347 118.2 . . ?
N310 C325 N309 126.2(14) . . ?
N310 C325 C327 116.6(13) . . ?
N309 C325 C327 117.2(12) . . ?
C333 C334 C326 120.4(13) . . ?
C333 C334 C335 119.5(14) . . ?
C335 C334 C326 120.1(16) . . ?
N346 C434 N344 126.8(15) . . ?
N346 C434 C442 118.0(13) . . ?
N344 C434 C442 115.0(15) . . ?
N303 C306 N302 126.6(14) . . ?
N303 C306 C303 117.7(13) . . ?
N302 C306 C303 115.6(13) . . ?
N340 C416 C424 116.1(12) . . ?
N338 C416 N340 125.2(12) . . ?
N338 C416 C424 118.6(12) . . ?
C334 C333 H333 119.9 . . ?
C334 C333 C332 120.2(14) . . ?
C332 C333 H333 119.9 . . ?
N315 C342 N314 126.4(12) . . ?
N315 C342 C339 116.4(11) . . ?
N314 C342 C339 117.1(12) . . ?
C5D C4D C3D 118.3(13) . . ?
C5D C4D C14D 120.5(16) . . ?
C3D C4D C14D 121.2(16) . . ?
C411 C412 H412 121.0 . . ?
C413 C412 H412 121.0 . . ?
C413 C412 C411 118.1(12) . . ?
C315 C316 C308 121.6(12) . . ?
C317 C316 C315 117.8(12) . . ?
C317 C316 C308 120.6(13) . . ?
C399 C400 H400 120.1 . . ?
C401 C400 C399 119.8(15) . . ?
C401 C400 H400 120.1 . . ?
C429 C430 H430 120.7 . . ?
C431 C430 C429 118.5(16) . . ?
C431 C430 H430 120.7 . . ?
C311 N305 Zn32 120.9(12) . . ?
C311 N305 C312 118.5(15) . . ?
C311 N305 Zn52 124.9(13) . . ?
C312 N305 Zn32 120.5(12) . . ?
C312 N305 Zn52 116.5(13) . . ?
N307 C319 H319 118.1 . . ?
N307 C319 C320 123.8(13) . . ?
C320 C319 H319 118.1 . . ?
C412 C411 C414 119.7(12) . . ?
C410 C411 C414 120.3(12) . . ?
C410 C411 C412 120.0(12) . . ?
C350 C351 H351 121.1 . . ?
C352 C351 H351 121.1 . . ?
C352 C351 C350 117.9(13) . . ?
N335 C401 H401 118.5 . . ?
C400 C401 N335 123.1(15) . . ?
C400 C401 H401 118.5 . . ?
C327 C331 H331 119.7 . . ?
C330 C331 H331 119.7 . . ?
C330 C331 C327 120.5(15) . . ?
N346 C433 N345 123.8(15) . . ?
N346 C433 C435 120.2(14) . . ?
N345 C433 C435 116.0(15) . . ?
C356 C357 C358 118.9(14) . . ?
C356 C357 C360 122.6(15) . . ?
C358 C357 C360 118.5(15) . . ?
N322 C361 N321 125.8(15) . . ?
N322 C361 C363 117.1(13) . . ?
N321 C361 C363 117.0(15) . . ?
C405 C406 C398 120.5(13) . . ?
C405 C406 C407 117.8(13) . . ?
C407 C406 C398 121.7(15) . . ?
N313 C337 H337 118.1 . . ?
N313 C337 C338 123.8(13) . . ?
C338 C337 H337 118.1 . . ?
N324 C372 H372 118.7 . . ?
N324 C372 C371 122.7(16) . . ?
C371 C372 H372 118.7 . . ?
C340 C339 C342 118.9(12) . . ?
C338 C339 C342 121.1(12) . . ?
C338 C339 C340 120.0(13) . . ?
C4D C5D H5D 118.9 . . ?
C4D C5D C6D 122.3(13) . . ?
C6D C5D H5D 118.9 . . ?
C364 C363 C361 123.7(13) . . ?
C364 C363 C367 118.5(16) . . ?
C367 C363 C361 117.6(17) . . ?
C329 C328 H328 120.2 . . ?
C329 C328 C327 119.6(15) . . ?
C327 C328 H328 120.2 . . ?
C339 C340 H340 121.2 . . ?
C341 C340 C339 117.5(13) . . ?
C341 C340 H340 121.2 . . ?
C349 C345 C343 120.0(12) . . ?
C346 C345 C343 123.2(12) . . ?
C346 C345 C349 116.8(13) . . ?
N312 C336 H336 117.5 . . ?
N312 C336 C335 124.9(15) . . ?
C335 C336 H336 117.5 . . ?
N311 C329 C328 122.0(15) . . ?
N311 C329 H329 119.0 . . ?
C328 C329 H329 119.0 . . ?
N326 C380 N328 127.3(12) . . ?
N326 C380 C388 117.1(12) . . ?
N328 C380 C388 115.6(12) . . ?
C394 C393 C396 122.0(12) . . ?
C394 C393 C392 119.1(13) . . ?
C392 C393 C396 118.8(13) . . ?
C389 C388 C380 122.6(13) . . ?
C389 C388 C387 117.8(13) . . ?
C387 C388 C380 119.6(13) . . ?
C372 C371 H371 120.0 . . ?
C370 C371 C372 120.0(18) . . ?
C370 C371 H371 120.0 . . ?
C301 N301 Zn51 118.3(11) . . ?
C301 N301 Zn31 123.0(11) . . ?
C305 N301 Zn51 123.3(12) . . ?
C305 N301 C301 117.2(14) . . ?
C305 N301 Zn31 119.7(12) . . ?
N306 C318 H318 118.5 . . ?
N306 C318 C317 122.9(13) . . ?
C317 C318 H318 118.5 . . ?
C442 C441 H441 119.4 . . ?
C442 C441 C440 121.1(14) . . ?
C440 C441 H441 119.4 . . ?
N336 C408 H408 118.0 . . ?
N336 C408 C407 124.0(14) . . ?
C407 C408 H408 118.0 . . ?
C381 C385 H385 121.7 . . ?
C381 C385 C384 116.6(14) . . ?
C384 C385 H385 121.7 . . ?
C422 C423 H423 120.4 . . ?
C424 C423 H423 120.4 . . ?
C424 C423 C422 119.1(13) . . ?
N337 C413 C412 122.1(12) . . ?
N337 C413 H413 118.9 . . ?
C412 C413 H413 118.9 . . ?
N343 C427 H427 118.3 . . ?
N343 C427 C428 123.3(17) . . ?
C428 C427 H427 118.3 . . ?
C13B C8B C7B 117.1(14) . . ?
C13B C8B C9B 120.1(12) . . ?
C9B C8B C7B 122.4(13) . . ?
C409 C410 H410 120.5 . . ?
C411 C410 C409 119.0(12) . . ?
C411 C410 H410 120.5 . . ?
C435 C436 H436 120.6 . . ?
C437 C436 H436 120.6 . . ?
C437 C436 C435 118.7(16) . . ?
C371 C370 C362 122.6(17) . . ?
C371 C370 C369 117.0(17) . . ?
C369 C370 C362 120.3(15) . . ?
C421 C417 C415 119.5(12) . . ?
C421 C417 C418 117.6(13) . . ?
C418 C417 C415 122.8(12) . . ?
C363 C364 H364 119.0 . . ?
C363 C364 C365 122.0(15) . . ?
C365 C364 H364 119.0 . . ?
C399 C403 H403 120.6 . . ?
C402 C403 C399 118.8(16) . . ?
C402 C403 H403 120.6 . . ?
C3B C4B C14B 120.6(15) . . ?
C5B C4B C3B 118.1(12) . . ?
C5B C4B C14B 121.3(15) . . ?
N312 C332 C333 120.7(16) . . ?
N312 C332 H332 119.7 . . ?
C333 C332 H332 119.7 . . ?
C13A C8A C7A 118.5(13) . . ?
C9A C8A C7A 123.7(11) . . ?
C9A C8A C13A 117.6(12) . . ?
C435 C439 H439 120.6 . . ?
C438 C439 H439 120.6 . . ?
C438 C439 C435 118.8(17) . . ?
C5A C6A H6A 119.6 . . ?
C1A C6A H6A 119.6 . . ?
C1A C6A C5A 120.8(14) . . ?
N342 C422 C423 122.5(13) . . ?
N342 C422 H422 118.7 . . ?
C423 C422 H422 118.7 . . ?
N313 C341 C340 122.3(13) . . ?
N313 C341 H341 118.8 . . ?
C340 C341 H341 118.8 . . ?
N331 C391 H391 118.2 . . ?
N331 C391 C392 123.6(13) . . ?
C392 C391 H391 118.2 . . ?
N322 C362 N320 123.4(16) . . ?
N322 C362 C370 119.6(14) . . ?
N320 C362 C370 117.0(16) . . ?
C374 C375 C378 121.8(15) . . ?
C374 C375 C376 120.1(14) . . ?
C376 C375 C378 118.1(13) . . ?
C423 C424 C416 123.0(12) . . ?
C423 C424 C425 118.2(13) . . ?
C425 C424 C416 118.8(12) . . ?
C385 C381 C379 119.2(12) . . ?
C385 C381 C382 120.3(14) . . ?
C382 C381 C379 120.5(13) . . ?
C337 C338 H338 120.9 . . ?
C339 C338 C337 118.1(13) . . ?
C339 C338 H338 120.9 . . ?
C436 C435 C433 119.9(14) . . ?
C439 C435 C433 121.9(15) . . ?
C439 C435 C436 118.1(16) . . ?
N343 C431 C430 124.0(18) . . ?
N343 C431 H431 118.0 . . ?
C430 C431 H431 118.0 . . ?
N344 C432 C429 117.4(14) . . ?
N345 C432 N344 126.2(13) . . ?
N345 C432 C429 116.3(14) . . ?
C8D C13D H13D 119.6 . . ?
C8D C13D C12D 120.9(14) . . ?
C12D C13D H13D 119.6 . . ?
C357 C356 H356 120.1 . . ?
C357 C356 C355 119.9(16) . . ?
C355 C356 H356 120.1 . . ?
O1D C7D C8D 120.2(13) . . ?
O1D C7D C1D 119.0(12) . . ?
C8D C7D C1D 120.9(11) . . ?
N329 C384 C385 123.6(14) . . ?
N329 C384 H384 118.2 . . ?
C385 C384 H384 118.2 . . ?
N324 C368 H368 119.0 . . ?
N324 C368 C369 122.0(18) . . ?
C369 C368 H368 119.0 . . ?
C334 C335 H335 121.8 . . ?
C336 C335 C334 116.5(16) . . ?
C336 C335 H335 121.8 . . ?
N306 C314 C315 123.4(13) . . ?
N306 C314 H314 118.3 . . ?
C315 C314 H314 118.3 . . ?
N319 C359 H359 118.4 . . ?
N319 C359 C358 123.2(17) . . ?
C358 C359 H359 118.4 . . ?
N348 C444 H444 117.8 . . ?
N348 C444 C443 124.4(16) . . ?
C443 C444 H444 117.8 . . ?
C331 C327 C325 122.2(14) . . ?
C331 C327 C328 116.8(15) . . ?
C328 C327 C325 121.0(13) . . ?
N318 C350 C351 122.7(14) . . ?
N318 C350 H350 118.6 . . ?
C351 C350 H350 118.6 . . ?
O1A C7A C8A 119.0(13) . . ?
O1A C7A C1A 119.3(13) . . ?
C1A C7A C8A 121.6(12) . . ?
C357 C358 H358 121.4 . . ?
C359 C358 C357 117.2(17) . . ?
C359 C358 H358 121.4 . . ?
C406 C407 H407 121.1 . . ?
C408 C407 C406 117.8(15) . . ?
C408 C407 H407 121.1 . . ?
N341 C419 H419 118.7 . . ?
N341 C419 C418 122.7(14) . . ?
C418 C419 H419 118.7 . . ?
N304 C308 C316 116.1(12) . . ?
N302 C308 N304 126.4(12) . . ?
N302 C308 C316 117.4(12) . . ?
N341 C420 H420 117.8 . . ?
N341 C420 C421 124.4(14) . . ?
C421 C420 H420 117.8 . . ?
C375 C374 H374 120.4 . . ?
C375 C374 C373 119.2(18) . . ?
C373 C374 H374 120.4 . . ?
N329 C383 H383 117.7 . . ?
N329 C383 C382 124.6(14) . . ?
C382 C383 H383 117.7 . . ?
C12B C11B H11B 120.9 . . ?
C10B C11B H11B 120.9 . . ?
C10B C11B C12B 118.3(16) . . ?
N317 C348 H348 117.4 . . ?
N317 C348 C349 125.1(15) . . ?
C349 C348 H348 117.4 . . ?
C310 C309 C307 121.7(14) . . ?
C310 C309 C313 117.2(14) . . ?
C313 C309 C307 120.9(14) . . ?
C321 C320 H320 121.2 . . ?
C319 C320 C321 117.5(14) . . ?
C319 C320 H320 121.2 . . ?
C429 C428 C427 118.0(17) . . ?
C429 C428 H428 121.0 . . ?
C427 C428 H428 121.0 . . ?
N323 C366 H366 117.5 . . ?
N323 C366 C367 124.9(16) . . ?
C367 C366 H366 117.5 . . ?
N301 C301 H301 118.8 . . ?
N301 C301 C302 122.3(14) . . ?
C302 C301 H301 118.8 . . ?
C370 C369 H369 119.7 . . ?
C368 C369 C370 120.6(17) . . ?
C368 C369 H369 119.7 . . ?
C301 C302 H302 120.5 . . ?
C301 C302 C303 119.0(15) . . ?
C303 C302 H302 120.5 . . ?
C11B C12B H12B 119.5 . . ?
C13B C12B C11B 121.0(15) . . ?
C13B C12B H12B 119.5 . . ?
C13D C8D C7D 118.5(12) . . ?
C9D C8D C13D 119.0(13) . . ?
C9D C8D C7D 121.9(13) . . ?
C424 C425 H425 120.7 . . ?
C426 C425 C424 118.6(13) . . ?
C426 C425 H425 120.7 . . ?
N311 C330 H330 119.0 . . ?
C331 C330 N311 122.1(15) . . ?
C331 C330 H330 119.0 . . ?
C345 C349 H349 120.9 . . ?
C348 C349 C345 118.2(14) . . ?
C348 C349 H349 120.9 . . ?
N319 C355 C356 122.7(17) . . ?
N319 C355 H355 118.7 . . ?
C356 C355 H355 118.7 . . ?
N330 C386 H386 118.5 . . ?
N330 C386 C387 123.0(14) . . ?
C387 C386 H386 118.5 . . ?
N347 C437 H437 118.3 . . ?
C436 C437 N347 123.3(17) . . ?
C436 C437 H437 118.3 . . ?
C5E C4E C14E 119.7(18) . . ?
C5E C4E C3E 119.4(14) . . ?
C3E C4E C14E 120.8(19) . . ?
C8B C13B H13B 120.1 . . ?
C12B C13B C8B 119.9(13) . . ?
C12B C13B H13B 120.1 . . ?
C393 C392 H392 121.7 . . ?
C391 C392 C393 116.6(15) . . ?
C391 C392 H392 121.7 . . ?
N347 C438 C439 124.8(16) . . ?
N347 C438 H438 117.6 . . ?
C439 C438 H438 117.6 . . ?
N321 C360 C357 118.0(14) . . ?
N320 C360 N321 124.9(13) . . ?
N320 C360 C357 117.0(14) . . ?
C8A C13A H13A 119.4 . . ?
C12A C13A C8A 121.3(15) . . ?
C12A C13A H13A 119.4 . . ?
C351 C352 C344 121.9(13) . . ?
C351 C352 C353 117.8(13) . . ?
C353 C352 C344 120.3(13) . . ?
C388 C389 H389 119.8 . . ?
C388 C389 C390 120.3(14) . . ?
C390 C389 H389 119.8 . . ?
C347 C346 C345 119.6(13) . . ?
C347 C346 H346 120.2 . . ?
C345 C346 H346 120.2 . . ?
N336 C404 C405 119.2(15) . . ?
N336 C404 H404 120.4 . . ?
C405 C404 H404 120.4 . . ?
C316 C317 C318 119.5(14) . . ?
C316 C317 H317 120.3 . . ?
C318 C317 H317 120.3 . . ?
N348 C440 C441 119.8(17) . . ?
N348 C440 H440 120.1 . . ?
C441 C440 H440 120.1 . . ?
C6D C1D C7D 121.6(12) . . ?
C2D C1D C7D 118.4(12) . . ?
C2D C1D C6D 119.9(13) . . ?
C1B C6B H6B 119.6 . . ?
C5B C6B H6B 119.6 . . ?
C5B C6B C1B 120.7(12) . . ?
C302 C303 C306 121.0(14) . . ?
C304 C303 C306 118.8(13) . . ?
C304 C303 C302 120.3(15) . . ?
C6A C5A H5A 120.0 . . ?
C6A C5A C4A 120.0(13) . . ?
C4A C5A H5A 120.0 . . ?
C381 C382 H382 121.1 . . ?
C383 C382 C381 117.9(14) . . ?
C383 C382 H382 121.1 . . ?
C5D C6D H6D 120.9 . . ?
C1D C6D C5D 118.1(12) . . ?
C1D C6D H6D 120.9 . . ?
C8A C9A H9A 119.5 . . ?
C10A C9A C8A 121.0(14) . . ?
C10A C9A H9A 119.5 . . ?
C5A C4A C14A 120.1(14) . . ?
C3A C4A C5A 119.0(13) . . ?
C3A C4A C14A 120.9(14) . . ?
C4D C3D H3D 120.1 . . ?
C2D C3D C4D 119.8(13) . . ?
C2D C3D H3D 120.1 . . ?
N325 C373 C374 121.3(18) . . ?
N325 C373 H373 119.3 . . ?
C374 C373 H373 119.3 . . ?
C8D C9D H9D 120.0 . . ?
C10D C9D C8D 120.0(14) . . ?
C10D C9D H9D 120.0 . . ?
N325 C377 H377 118.2 . . ?
N325 C377 C376 123.7(18) . . ?
C376 C377 H377 118.2 . . ?
C442 C443 H443 121.5 . . ?
C444 C443 C442 117.0(18) . . ?
C444 C443 H443 121.5 . . ?
C388 C387 C386 119.5(14) . . ?
C388 C387 H387 120.2 . . ?
C386 C387 H387 120.2 . . ?
C309 C310 H310 120.0 . . ?
C309 C310 C311 119.9(18) . . ?
C311 C310 H310 120.0 . . ?
N323 C365 C364 120.7(18) . . ?
N323 C365 H365 119.7 . . ?
C364 C365 H365 119.7 . . ?
C6B C1B C7B 124.0(14) . . ?
C6B C1B C2B 118.6(11) . . ?
C2B C1B C7B 117.2(14) . . ?
C4D C14D H14A 109.5 . . ?
C4D C14D H14B 109.5 . . ?
C4D C14D H14C 109.5 . . ?
H14A C14D H14B 109.5 . . ?
H14A C14D H14C 109.5 . . ?
H14B C14D H14C 109.5 . . ?
C6A C1A C7A 123.7(13) . . ?
C6A C1A C2A 119.1(13) . . ?
C2A C1A C7A 117.0(12) . . ?
C13A C12A H12A 120.0 . . ?
C13A C12A C11A 120.1(17) . . ?
C11A C12A H12A 120.0 . . ?
C375 C376 H376 121.3 . . ?
C377 C376 C375 117.5(16) . . ?
C377 C376 H376 121.3 . . ?
C363 C367 C366 115.4(19) . . ?
C363 C367 H367 122.3 . . ?
C366 C367 H367 122.3 . . ?
C309 C313 H313 119.7 . . ?
C312 C313 C309 120.7(16) . . ?
C312 C313 H313 119.7 . . ?
C2F C3F H3F 119.1 . . ?
C2F C3F C4F 121.9(17) . . ?
C4F C3F H3F 119.1 . . ?
C352 C353 H353 120.0 . . ?
C354 C353 C352 120.0(14) . . ?
C354 C353 H353 120.0 . . ?
N335 C402 C403 123.6(16) . . ?
N335 C402 H402 118.2 . . ?
C403 C402 H402 118.2 . . ?
N301 C305 H305 117.5 . . ?
N301 C305 C304 125.0(16) . . ?
C304 C305 H305 117.5 . . ?
C4E C5E H5E 119.4 . . ?
C4E C5E C6E 121.2(13) . . ?
C6E C5E H5E 119.4 . . ?
C417 C421 H421 121.0 . . ?
C420 C421 C417 117.9(14) . . ?
C420 C421 H421 121.0 . . ?
C1D C2D C3D 121.5(13) . . ?
C1D C2D H2D 119.3 . . ?
C3D C2D H2D 119.3 . . ?
C2F C1F C7F 121.4(15) . . ?
C2F C1F C6F 117.7(13) . . ?
C6F C1F C7F 120.8(14) . . ?
C417 C418 H418 120.1 . . ?
C419 C418 C417 119.9(14) . . ?
C419 C418 H418 120.1 . . ?
C8B C7B C1B 121.9(15) . . ?
O1B C7B C8B 120.3(17) . . ?
O1B C7B C1B 117.8(17) . . ?
N330 C390 C389 121.9(14) . . ?
N330 C390 H390 119.0 . . ?
C389 C390 H390 119.0 . . ?
C303 C304 C305 116.1(16) . . ?
C303 C304 H304 121.9 . . ?
C305 C304 H304 121.9 . . ?
N318 C354 C353 123.1(14) . . ?
N318 C354 H354 118.4 . . ?
C353 C354 H354 118.4 . . ?
N305 C311 C310 120.9(18) . . ?
N305 C311 H311 119.5 . . ?
C310 C311 H311 119.5 . . ?
C1B C2B H2B 119.8 . . ?
C3B C2B C1B 120.4(12) . . ?
C3B C2B H2B 119.8 . . ?
N342 C426 C425 123.9(13) . . ?
N342 C426 H426 118.0 . . ?
C425 C426 H426 118.0 . . ?
C10E C9E H9E 120.0 . . ?
C10E C9E C8E 120.1(16) . . ?
C8E C9E H9E 120.0 . . ?
C12D C11D H11D 119.9 . . ?
C10D C11D H11D 119.9 . . ?
C10D C11D C12D 120.3(15) . . ?
N305 C312 H312 118.7 . . ?
C313 C312 N305 122.6(18) . . ?
C313 C312 H312 118.7 . . ?
C13D C12D H12D 120.5 . . ?
C11D C12D C13D 118.9(15) . . ?
C11D C12D H12D 120.5 . . ?
C4A C14A H14D 109.5 . . ?
C4A C14A H14E 109.5 . . ?
C4A C14A H14F 109.5 . . ?
H14D C14A H14E 109.5 . . ?
H14D C14A H14F 109.5 . . ?
H14E C14A H14F 109.5 . . ?
C12A C11A H11A 120.3 . . ?
C10A C11A C12A 119.3(18) . . ?
C10A C11A H11A 120.3 . . ?
C8B C9B H9B 120.3 . . ?
C10B C9B C8B 119.4(15) . . ?
C10B C9B H9B 120.3 . . ?
C4A C3A H3A 119.4 . . ?
C4A C3A C2A 121.3(13) . . ?
C2A C3A H3A 119.4 . . ?
C9E C10E H10E 120.2 . . ?
C9E C10E C11E 119.6(19) . . ?
C11E C10E H10E 120.2 . . ?
C11B C10B H10B 119.4 . . ?
C9B C10B C11B 121.2(17) . . ?
C9B C10B H10B 119.4 . . ?
C5E C6E H6E 120.1 . . ?
C5E C6E C1E 119.8(13) . . ?
C1E C6E H6E 120.1 . . ?
C6E C1E C2E 118.7(13) . . ?
C6E C1E C7E 122.6(15) . . ?
C2E C1E C7E 118.5(15) . . ?
C4B C3B H3B 119.5 . . ?
C2B C3B C4B 121.0(13) . . ?
C2B C3B H3B 119.5 . . ?
C9A C10A H10A 119.9 . . ?
C11A C10A C9A 120.3(16) . . ?
C11A C10A H10A 119.9 . . ?
C13G C8G C7G 117.8(17) . . ?
C9G C8G C7G 122.8(16) . . ?
C9G C8G C13G 118.8(18) . . ?
C8E C13E H13E 119.7 . . ?
C8E C13E C12E 120.6(17) . . ?
C12E C13E H13E 119.7 . . ?
C12H C13H H13H 119.9 . . ?
C8H C13H H13H 119.9 . . ?
C8H C13H C12H 120.2(18) . . ?
C9E C8E C13E 120.0(13) . . ?
C9E C8E C7E 122.5(15) . . ?
C13E C8E C7E 117.6(13) . . ?
C4B C5B H5B 119.5 . . ?
C6B C5B C4B 120.9(12) . . ?
C6B C5B H5B 119.5 . . ?
C9D C10D C11D 120.7(14) . . ?
C9D C10D H10D 119.7 . . ?
C11D C10D H10D 119.7 . . ?
O1F C7F C1F 118.7(17) . . ?
O1F C7F C8F 119.2(16) . . ?
C8F C7F C1F 122.1(13) . . ?
C10E C11E H11E 119.4 . . ?
C12E C11E C10E 121(2) . . ?
C12E C11E H11E 119.4 . . ?
C13E C12E H12E 120.8 . . ?
C11E C12E C13E 118(2) . . ?
C11E C12E H12E 120.8 . . ?
C1E C2E H2E 119.4 . . ?
C3E C2E C1E 121.3(14) . . ?
C3E C2E H2E 119.4 . . ?
C5C C6C H6C 120.6 . . ?
C5C C6C C1C 119(2) . . ?
C1C C6C H6C 120.6 . . ?
C3C C2C H2C 119.7 . . ?
C1C C2C H2C 119.7 . . ?
C1C C2C C3C 121(2) . . ?
C13C C12C H12C 120.3 . . ?
C13C C12C C11C 119(3) . . ?
C11C C12C H12C 120.3 . . ?
C13F C8F C7F 118.9(16) . . ?
C13F C8F C9F 119.3(15) . . ?
C9F C8F C7F 121.6(16) . . ?
C3F C2F C1F 120.9(16) . . ?
C3F C2F H2F 119.5 . . ?
C1F C2F H2F 119.5 . . ?
O1E C7E C1E 119.4(15) . . ?
O1E C7E C8E 119.6(14) . . ?
C1E C7E C8E 120.9(13) . . ?
C12G C11G H11G 120.5 . . ?
C12G C11G C10G 119.0(15) . . ?
C10G C11G H11G 120.5 . . ?
C1A C2A H2A 120.2 . . ?
C3A C2A C1A 119.6(13) . . ?
C3A C2A H2A 120.2 . . ?
C4B C14B H14G 109.5 . . ?
C4B C14B H14H 109.5 . . ?
C4B C14B H14I 109.5 . . ?
H14G C14B H14H 109.5 . . ?
H14G C14B H14I 109.5 . . ?
H14H C14B H14I 109.5 . . ?
C8F C13F H13F 119.7 . . ?
C12F C13F C8F 120.6(16) . . ?
C12F C13F H13F 119.7 . . ?
C4E C14E H14J 109.5 . . ?
C4E C14E H14K 109.5 . . ?
C4E C14E H14L 109.5 . . ?
H14J C14E H14K 109.5 . . ?
H14J C14E H14L 109.5 . . ?
H14K C14E H14L 109.5 . . ?
C8C C9C H9C 119.8 . . ?
C8C C9C C10C 120(2) . . ?
C10C C9C H9C 119.8 . . ?
O1G C7G C8G 119.1(18) . . ?
O1G C7G C1G 120.0(19) . . ?
C1G C7G C8G 120.9(16) . . ?
C3C C4C C14C 121(2) . . ?
C5C C4C C3C 118(2) . . ?
C5C C4C C14C 121(2) . . ?
C12C C13C H13C 119.3 . . ?
C12C C13C C8C 121(3) . . ?
C8C C13C H13C 119.3 . . ?
C4E C3E C2E 119.3(14) . . ?
C4E C3E H3E 120.3 . . ?
C2E C3E H3E 120.3 . . ?
C2H C3H H3H 120.6 . . ?
C4H C3H H3H 120.6 . . ?
C4H C3H C2H 119(2) . . ?
C9C C8C C7C 121(2) . . ?
C13C C8C C9C 119(2) . . ?
C13C C8C C7C 120(2) . . ?
C8F C9F H9F 120.2 . . ?
C10F C9F C8F 119.5(16) . . ?
C10F C9F H9F 120.2 . . ?
C2G C1G C7G 115.2(17) . . ?
C6G C1G C7G 126.6(17) . . ?
C6G C1G C2G 118.1(14) . . ?
C2C C3C C4C 120(2) . . ?
C2C C3C H3C 119.9 . . ?
C4C C3C H3C 119.9 . . ?
C3F C4F C14F 125.9(19) . . ?
C5F C4F C3F 117.3(18) . . ?
C5F C4F C14F 116.5(18) . . ?
C3H C2H H2H 119.2 . . ?
C3H C2H C1H 122(2) . . ?
C1H C2H H2H 119.2 . . ?
C3H C4H C5H 120.4(19) . . ?
C3H C4H C14H 121.5(17) . . ?
C5H C4H C14H 118.0(16) . . ?
C8G C13G H13G 119.0 . . ?
C12G C13G C8G 122.0(19) . . ?
C12G C13G H13G 119.0 . . ?
C8H C9H H9H 119.2 . . ?
C8H C9H C10H 121.7(18) . . ?
C10H C9H H9H 119.2 . . ?
C1G C2G H2G 119.9 . . ?
C3G C2G C1G 120.2(15) . . ?
C3G C2G H2G 119.9 . . ?
C13H C12H H12H 119.6 . . ?
C13H C12H C11H 120.8(16) . . ?
C11H C12H H12H 119.6 . . ?
C4F C5F H5F 119.7 . . ?
C6F C5F C4F 120.5(18) . . ?
C6F C5F H5F 119.7 . . ?
C11G C12G C13G 119.3(17) . . ?
C11G C12G H12G 120.4 . . ?
C13G C12G H12G 120.4 . . ?
C13H C8H C7H 117.8(18) . . ?
C9H C8H C13H 118.8(17) . . ?
C9H C8H C7H 123.3(18) . . ?
C6C C5C C4C 122(2) . . ?
C6C C5C H5C 118.8 . . ?
C4C C5C H5C 118.8 . . ?
C2H C1H C7H 119(2) . . ?
C6H C1H C2H 119(2) . . ?
C6H C1H C7H 121.6(18) . . ?
C5G C4G C14G 121(2) . . ?
C3G C4G C5G 118.4(15) . . ?
C3G C4G C14G 120(2) . . ?
C9C C10C H10C 119.9 . . ?
C11C C10C C9C 120(3) . . ?
C11C C10C H10C 119.9 . . ?
C6C C1C C7C 121.3(18) . . ?
C2C C1C C6C 120(2) . . ?
C2C C1C C7C 118.6(19) . . ?
C13F C12F H12F 120.0 . . ?
C13F C12F C11F 119.9(18) . . ?
C11F C12F H12F 120.0 . . ?
C9H C10H H10H 120.2 . . ?
C9H C10H C11H 119.7(16) . . ?
C11H C10H H10H 120.2 . . ?
C4F C14F H14M 109.5 . . ?
C4F C14F H14N 109.5 . . ?
C4F C14F H14O 109.5 . . ?
H14M C14F H14N 109.5 . . ?
H14M C14F H14O 109.5 . . ?
H14N C14F H14O 109.5 . . ?
O1H C7H C8H 118.8(18) . . ?
O1H C7H C1H 120(2) . . ?
C8H C7H C1H 121.0(17) . . ?
C12F C11F H11F 120.1 . . ?
C12F C11F C10F 119.8(17) . . ?
C10F C11F H11F 120.1 . . ?
C1G C6G H6G 119.2 . . ?
C5G C6G C1G 121.5(15) . . ?
C5G C6G H6G 119.2 . . ?
C4H C5H H5H 119.8 . . ?
C6H C5H C4H 120(2) . . ?
C6H C5H H5H 119.8 . . ?
C9F C10F C11F 120.8(17) . . ?
C9F C10F H10F 119.6 . . ?
C11F C10F H10F 119.6 . . ?
C12C C11C H11C 120.1 . . ?
C10C C11C C12C 120(3) . . ?
C10C C11C H11C 120.1 . . ?
C1H C6H C5H 120(2) . . ?
C1H C6H H6H 120.0 . . ?
C5H C6H H6H 120.0 . . ?
C1F C6F H6F 119.2 . . ?
C5F C6F C1F 121.6(16) . . ?
C5F C6F H6F 119.2 . . ?
C4C C14C H14V 109.5 . . ?
C4C C14C H14W 109.5 . . ?
C4C C14C H14X 109.5 . . ?
H14V C14C H14W 109.5 . . ?
H14V C14C H14X 109.5 . . ?
H14W C14C H14X 109.5 . . ?
O1C C7C C8C 121.0(18) . . ?
O1C C7C C1C 117.0(18) . . ?
C1C C7C C8C 122(2) . . ?
C4G C5G H5G 119.8 . . ?
C6G C5G C4G 120.4(16) . . ?
C6G C5G H5G 119.8 . . ?
C8G C9G H9G 120.3 . . ?
C8G C9G C10G 119.3(16) . . ?
C10G C9G H9G 120.3 . . ?
C11G C10G H10G 119.2 . . ?
C9G C10G C11G 121.6(15) . . ?
C9G C10G H10G 119.2 . . ?
N323 Zn31 N301 103.8(8) 1_454 . ?
N323 Zn31 I302 107.8(7) 1_454 . ?
N323 Zn31 I301 103.1(7) 1_454 . ?
N301 Zn31 I302 108.9(6) . . ?
N301 Zn31 I301 103.0(6) . . ?
I302 Zn31 I301 127.9(6) . . ?
N348 Zn58 N329 104.7(10) 1_454 . ?
N348 Zn58 I516 107.0(8) 1_454 . ?
N348 Zn58 I515 101.9(8) 1_454 . ?
N329 Zn58 I516 110.1(7) . . ?
N329 Zn58 I515 104.2(8) . . ?
I515 Zn58 I516 126.8(8) . . ?
N336 Zn40 I420 104.2(5) . . ?
N336 Zn40 I419 110.4(4) . . ?
N337 Zn40 N336 99.0(5) . . ?
N337 Zn40 I420 108.4(5) . . ?
N337 Zn40 I419 108.3(5) . . ?
I420 Zn40 I419 123.7(3) . . ?
C5J C4J H4J 120.0 . . ?
C5J C4J C3J 120.0 . . ?
C3J C4J H4J 120.0 . . ?
C4J C5J H5J 120.0 . . ?
C6J C5J C4J 120.0 . . ?
C6J C5J H5J 120.0 . . ?
C5J C6J C1J 120.0 . . ?
C5J C6J C7J 119(2) . . ?
C1J C6J C7J 121(2) . . ?
C6J C1J H1J 120.0 . . ?
C2J C1J C6J 120.0 . . ?
C2J C1J H1J 120.0 . . ?
C1J C2J H2J 120.0 . . ?
C3J C2J C1J 120.0 . . ?
C3J C2J H2J 120.0 . . ?
C4J C3J C14J 119.6(8) . . ?
C2J C3J C4J 120.0 . . ?
C2J C3J C14J 120.3(8) . . ?
N343 Zn1 I524 110.8(7) . . ?
N343 Zn1 I523 107.2(7) . . ?
N342 Zn1 N343 96.7(6) . . ?
N342 Zn1 I524 108.2(7) . . ?
N342 Zn1 I523 106.4(7) . . ?
I524 Zn1 I523 124.0(6) . . ?
N343 Zn82 N342 106(7) . . ?
N343 Zn82 I724 104(8) . . ?
N343 Zn82 I723 117(10) . . ?
N342 Zn82 I724 95(7) . . ?
N342 Zn82 I723 123(10) . . ?
I724 Zn82 I723 108(7) . . ?
C12H C11H C10H 118.9(17) . . ?
C12H C11H H11H 120.6 . . ?
C10H C11H H11H 120.6 . . ?
C2G C3G H3G 119.3 . . ?
C4G C3G C2G 121.3(15) . . ?
C4G C3G H3G 119.3 . . ?
C4H C14H H14P 109.5 . . ?
C4H C14H H14Q 109.5 . . ?
C4H C14H H14R 109.5 . . ?
H14P C14H H14Q 109.5 . . ?
H14P C14H H14R 109.5 . . ?
H14Q C14H H14R 109.5 . . ?
C8J C9J H9J 119.9 . . ?
C8J C9J C10J 120.2(19) . . ?
C10J C9J H9J 119.9 . . ?
C13J C12J H12J 119.7 . . ?
C11J C12J H12J 119.7 . . ?
C11J C12J C13J 121(2) . . ?
C12J C13J H13J 120.7 . . ?
C8J C13J C12J 118.7(19) . . ?
C8J C13J H13J 120.7 . . ?
C12J C11J H11J 119.6 . . ?
C12J C11J C10J 121(2) . . ?
C10J C11J H11J 119.6 . . ?
C9J C8J C7J 122(2) . . ?
C13J C8J C9J 120.8(18) . . ?
C13J C8J C7J 117(2) . . ?
O1J C7J C6J 121(2) . . ?
O1J C7J C8J 118.1(18) . . ?
C8J C7J C6J 121(2) . . ?
C9J C10J H10J 120.6 . . ?
C11J C10J C9J 119(2) . . ?
C11J C10J H10J 120.6 . . ?
C4G C14G H14S 109.5 . . ?
C4G C14G H14T 109.5 . . ?
C4G C14G H14U 109.5 . . ?
H14S C14G H14T 109.5 . . ?
H14S C14G H14U 109.5 . . ?
H14T C14G H14U 109.5 . . ?
N319 Zn56 N318 96.4(9) . . ?
N319 Zn56 I511 110.6(15) . . ?
N319 Zn56 I512 107.5(14) . . ?
N318 Zn56 I511 103.6(14) . . ?
N318 Zn56 I512 113.2(15) . . ?
I511 Zn56 I512 122.5(15) . . ?
N336 Zn70 I720 92(2) . . ?
N336 Zn70 I719 122(3) . . ?
N337 Zn70 N336 98(2) . . ?
N337 Zn70 I720 97(2) . . ?
N337 Zn70 I719 121(3) . . ?
I720 Zn70 I719 121(3) . . ?
C5I C6I H6I 120.8 . . ?
C5I C6I C1I 118.5(16) . . ?
C1I C6I H6I 120.8 . . ?
C8I C9I H9I 119.7 . . ?
C10I C9I H9I 119.7 . . ?
C10I C9I C8I 120.6(17) . . ?
C13I C12I H12I 119.8 . . ?
C13I C12I C11I 120.4(17) . . ?
C11I C12I H12I 119.8 . . ?
C6I C5I H5I 119.7 . . ?
C6I C5I C4I 120.7(16) . . ?
C4I C5I H5I 119.7 . . ?
C5I C4I C3I 119.5(16) . . ?
C5I C4I C14I 122(2) . . ?
C3I C4I C14I 119(2) . . ?
C12I C13I H13I 120.0 . . ?
C8I C13I C12I 119.9(17) . . ?
C8I C13I H13I 120.0 . . ?
C6I C1I C7I 124(2) . . ?
C2I C1I C6I 121.6(16) . . ?
C2I C1I C7I 114(2) . . ?
C1I C2I H2I 120.5 . . ?
C3I C2I C1I 119.0(17) . . ?
C3I C2I H2I 120.5 . . ?
C4I C3I H3I 119.6 . . ?
C2I C3I C4I 120.7(17) . . ?
C2I C3I H3I 119.6 . . ?
C9I C8I C7I 120(3) . . ?
C13I C8I C9I 119.4(17) . . ?
C13I C8I C7I 120(3) . . ?
O1I C7I C1I 118(2) . . ?
O1I C7I C8I 122(2) . . ?
C1I C7I C8I 119.1(18) . . ?
C4I C14I H14Z 109.5 . . ?
C4I C14I H 109.5 . . ?
C4I C14I HA 109.5 . . ?
H14Z C14I H 109.5 . . ?
H14Z C14I HA 109.5 . . ?
H C14I HA 109.5 . . ?
C12I C11I H11I 120.5 . . ?
C12I C11I C10I 119.1(18) . . ?
C10I C11I H11I 120.5 . . ?
C9I C10I C11I 119.8(18) . . ?
C9I C10I H10I 120.1 . . ?
C11I C10I H10I 120.1 . . ?
N319 Zn76 N318 67(3) . . ?
I711 Zn76 N319 137(5) . . ?
I711 Zn76 N318 122(6) . . ?
I711 Zn76 I712 139(6) . . ?
I712 Zn76 N319 82(3) . . ?
I712 Zn76 N318 76(4) . . ?
N347 Zn52 I503 102.4(10) 1_463 . ?
N347 Zn52 I504 106.8(10) 1_463 . ?
N305 Zn52 N347 105.3(13) . 1_463 ?
N305 Zn52 I503 104.8(9) . . ?
N305 Zn52 I504 109.3(10) . . ?
I503 Zn52 I504 126.4(10) . . ?
N324 Zn57 N325 104.4(8) . . ?
N324 Zn57 I514 104.0(7) . . ?
N324 Zn57 I513 111.7(8) . . ?
N325 Zn57 I514 103.6(7) . . ?
N325 Zn57 I513 113.8(8) . . ?
I513 Zn57 I514 117.8(6) . . ?
C3J C14J H14Y 109.5 . . ?
C3J C14J HB 109.5 . . ?
C3J C14J HC 109.5 . . ?
H14Y C14J HB 109.5 . . ?
H14Y C14J HC 109.5 . . ?
HB C14J HC 109.5 . . ?

loop_
_geom_bond_atom_site_label_1
_geom_bond_atom_site_label_2
_geom_bond_distance
_geom_bond_site_symmetry_2
_geom_bond_publ_flag
I306 Zn33 2.542(2) . ?
I317 Zn39 2.547(2) . ?
I305 Zn33 2.540(2) . ?
I519 Zn50 2.538(8) . ?
I318 Zn39 2.539(2) . ?
I311 Zn36 2.532(3) . ?
I310 Zn35 2.557(2) . ?
I520 Zn50 2.519(10) . ?
I322 Zn41 2.557(2) . ?
I323 Zn42 2.537(5) . ?
I321 Zn41 2.540(2) . ?
I309 Zn35 2.545(2) . ?
I307 Zn34 2.539(3) . ?
I308 Zn34 2.531(3) . ?
I324 Zn42 2.521(6) . ?
I312 Zn36 2.539(3) . ?
I316 Zn38 2.546(5) . ?
I315 Zn38 2.539(5) . ?
I304 Zn32 2.555(6) . ?
I303 Zn32 2.547(5) . ?
I502 Zn51 2.547(10) . ?
I501 Zn51 2.557(11) . ?
Zn39 N331 2.086(12) . ?
Zn39 N330 2.080(11) . ?
Zn33 N307 2.086(11) . ?
Zn33 N306 2.072(11) . ?
I313 Zn37 2.543(8) . ?
Zn50 N336 2.072(14) . ?
Zn50 N337 2.055(14) . ?
Zn42 N343 2.039(13) . ?
Zn42 N342 2.080(13) . ?
Zn36 N319 2.083(12) . ?
Zn36 N318 2.087(12) . ?
Zn35 N311 2.088(15) 1_655 ?
Zn35 N317 2.059(12) . ?
Zn35 I510 2.56(2) . ?
Zn35 I509 2.53(2) . ?
Zn41 N335 2.084(14) 1_655 ?
Zn41 N341 2.070(12) . ?
Zn34 N312 2.077(12) . ?
Zn34 N313 2.061(12) . ?
I314 Zn37 2.558(8) . ?
Zn38 N348 2.118(16) 1_454 ?
Zn38 N329 2.047(14) . ?
Zn32 N347 2.053(17) 1_463 ?
Zn32 N305 2.053(14) . ?
Zn51 N323 2.17(2) 1_454 ?
Zn51 N301 2.060(16) . ?
Zn37 N324 2.031(16) . ?
Zn37 N325 2.044(15) . ?
N311 C329 1.31(2) . ?
N311 C330 1.37(2) . ?
N333 C396 1.305(18) . ?
N333 C397 1.339(17) . ?
N335 C401 1.34(2) . ?
N335 C402 1.33(2) . ?
N334 C398 1.363(19) . ?
N334 C397 1.320(18) . ?
N310 C326 1.35(2) . ?
N310 C325 1.324(18) . ?
N307 C323 1.344(17) . ?
N307 C319 1.325(18) . ?
N312 C336 1.32(2) . ?
N312 C332 1.352(19) . ?
N306 C318 1.349(18) . ?
N306 C314 1.332(17) . ?
N331 C395 1.341(18) . ?
N331 C391 1.310(19) . ?
N330 C386 1.334(18) . ?
N330 C390 1.318(18) . ?
N336 C408 1.30(2) . ?
N336 C404 1.367(18) . ?
N336 Zn40 2.074(13) . ?
N336 Zn70 2.10(7) . ?
N309 C324 1.318(18) . ?
N309 C325 1.346(18) . ?
N304 C307 1.320(17) . ?
N304 C308 1.342(18) . ?
N340 C415 1.338(18) . ?
N340 C416 1.352(18) . ?
N316 C343 1.335(17) . ?
N316 C344 1.335(18) . ?
N326 C378 1.332(17) . ?
N326 C380 1.328(18) . ?
N308 C326 1.308(18) . ?
N308 C324 1.369(17) . ?
N332 C398 1.314(18) . ?
N332 C396 1.367(17) . ?
N348 C444 1.29(2) . ?
N348 C440 1.34(2) . ?
N348 Zn58 1.95(2) 1_656 ?
N322 C361 1.31(2) . ?
N322 C362 1.35(2) . ?
N346 C434 1.31(2) . ?
N346 C433 1.33(2) . ?
N315 C343 1.372(17) . ?
N315 C342 1.306(17) . ?
N303 C307 1.358(19) . ?
N303 C306 1.331(19) . ?
N328 C379 1.346(17) . ?
N328 C380 1.353(17) . ?
N343 C427 1.34(2) . ?
N343 C431 1.34(2) . ?
N343 Zn1 2.073(16) . ?
N343 Zn82 1.9(2) . ?
N339 C415 1.359(17) . ?
N339 C414 1.306(18) . ?
N302 C306 1.341(18) . ?
N302 C308 1.339(18) . ?
N319 C359 1.35(2) . ?
N319 C355 1.31(2) . ?
N319 Zn56 2.08(2) . ?
N319 Zn76 2.68(12) . ?
N327 C379 1.325(18) . ?
N327 C378 1.333(18) . ?
N341 C419 1.323(19) . ?
N341 C420 1.33(2) . ?
N323 C366 1.30(2) . ?
N323 C365 1.33(2) . ?
N323 Zn31 2.01(2) 1_656 ?
C398 C406 1.476(19) . ?
N317 C347 1.346(18) . ?
N317 C348 1.32(2) . ?
N338 C414 1.347(17) . ?
N338 C416 1.337(18) . ?
N344 C434 1.342(19) . ?
N344 C432 1.36(2) . ?
N321 C361 1.331(19) . ?
N321 C360 1.33(2) . ?
N347 C437 1.36(2) . ?
N347 C438 1.34(2) . ?
N347 Zn52 2.07(4) 1_647 ?
C379 C381 1.496(19) . ?
C378 C375 1.505(18) . ?
C326 C334 1.497(19) . ?
C395 H395 0.9500 . ?
C395 C394 1.389(19) . ?
N345 C433 1.349(19) . ?
N345 C432 1.34(2) . ?
O1D C7D 1.227(14) . ?
N313 C337 1.324(18) . ?
N313 C341 1.339(18) . ?
N320 C362 1.356(19) . ?
N320 C360 1.32(2) . ?
C315 H315 0.9500 . ?
C315 C316 1.381(19) . ?
C315 C314 1.371(19) . ?
C307 C309 1.480(17) . ?
C415 C417 1.480(18) . ?
C323 H323 0.9500 . ?
C323 C322 1.387(19) . ?
C394 H394 0.9500 . ?
C394 C393 1.34(2) . ?
C343 C345 1.466(18) . ?
N337 C409 1.343(17) . ?
N337 C413 1.339(17) . ?
N337 Zn40 2.066(13) . ?
N337 Zn70 2.07(7) . ?
C322 H322 0.9500 . ?
C322 C321 1.36(2) . ?
C396 C393 1.494(19) . ?
N329 C384 1.349(18) . ?
N329 C383 1.336(19) . ?
N329 Zn58 2.048(17) . ?
N314 C344 1.348(18) . ?
N314 C342 1.347(17) . ?
C405 H405 0.9500 . ?
C405 C406 1.40(2) . ?
C405 C404 1.38(2) . ?
N324 C372 1.36(2) . ?
N324 C368 1.36(2) . ?
N324 Zn57 2.05(2) . ?
C397 C399 1.49(2) . ?
C429 C430 1.40(2) . ?
C429 C432 1.493(19) . ?
C429 C428 1.38(2) . ?
N342 C422 1.349(18) . ?
N342 C426 1.347(18) . ?
N342 Zn1 2.069(15) . ?
N342 Zn82 2.0(2) . ?
C399 C400 1.41(2) . ?
C399 C403 1.38(2) . ?
N318 C350 1.327(19) . ?
N318 C354 1.33(2) . ?
N318 Zn56 2.09(2) . ?
N318 Zn76 2.90(16) . ?
C442 C434 1.47(2) . ?
C442 C441 1.35(2) . ?
C442 C443 1.41(2) . ?
C414 C411 1.515(18) . ?
C321 C324 1.471(19) . ?
C321 C320 1.413(19) . ?
C344 C352 1.481(19) . ?
N325 C373 1.31(3) . ?
N325 C377 1.38(2) . ?
N325 Zn57 2.076(19) . ?
C409 H409 0.9500 . ?
C409 C410 1.368(18) . ?
C347 H347 0.9500 . ?
C347 C346 1.36(2) . ?
C325 C327 1.49(2) . ?
O1A C7A 1.228(15) . ?
C334 C333 1.36(2) . ?
C334 C335 1.40(2) . ?
C306 C303 1.50(2) . ?
C416 C424 1.472(18) . ?
C333 H333 0.9500 . ?
C333 C332 1.38(2) . ?
C342 C339 1.497(18) . ?
C4D C5D 1.382(15) . ?
C4D C3D 1.400(15) . ?
C4D C14D 1.508(16) . ?
C412 H412 0.9500 . ?
C412 C411 1.385(19) . ?
C412 C413 1.379(19) . ?
C316 C308 1.476(17) . ?
C316 C317 1.376(19) . ?
C400 H400 0.9500 . ?
C400 C401 1.34(2) . ?
C430 H430 0.9500 . ?
C430 C431 1.37(2) . ?
N305 C311 1.33(3) . ?
N305 C312 1.36(2) . ?
N305 Zn52 2.05(2) . ?
C319 H319 0.9500 . ?
C319 C320 1.37(2) . ?
C411 C410 1.357(18) . ?
C351 H351 0.9500 . ?
C351 C350 1.42(2) . ?
C351 C352 1.39(2) . ?
C401 H401 0.9500 . ?
C331 H331 0.9500 . ?
C331 C327 1.38(2) . ?
C331 C330 1.34(2) . ?
C433 C435 1.47(2) . ?
C357 C356 1.35(2) . ?
C357 C358 1.41(2) . ?
C357 C360 1.491(19) . ?
C361 C363 1.48(2) . ?
C406 C407 1.403(19) . ?
C337 H337 0.9500 . ?
C337 C338 1.370(19) . ?
C372 H372 0.9500 . ?
C372 C371 1.39(2) . ?
C339 C340 1.401(18) . ?
C339 C338 1.357(19) . ?
C5D H5D 0.9500 . ?
C5D C6D 1.406(15) . ?
C363 C364 1.35(2) . ?
C363 C367 1.39(2) . ?
C328 H328 0.9500 . ?
C328 C329 1.38(2) . ?
C328 C327 1.41(2) . ?
C340 H340 0.9500 . ?
C340 C341 1.383(19) . ?
C345 C349 1.423(18) . ?
C345 C346 1.393(19) . ?
C336 H336 0.9500 . ?
C336 C335 1.36(2) . ?
C329 H329 0.9500 . ?
C380 C388 1.493(17) . ?
C393 C392 1.412(19) . ?
C388 C389 1.35(2) . ?
C388 C387 1.36(2) . ?
C371 H371 0.9500 . ?
C371 C370 1.38(2) . ?
N301 C301 1.34(2) . ?
N301 C305 1.326(19) . ?
N301 Zn31 2.060(16) . ?
C318 H318 0.9500 . ?
C318 C317 1.38(2) . ?
C441 H441 0.9500 . ?
C441 C440 1.40(2) . ?
C408 H408 0.9500 . ?
C408 C407 1.37(2) . ?
C385 H385 0.9500 . ?
C385 C381 1.39(2) . ?
C385 C384 1.40(2) . ?
C423 H423 0.9500 . ?
C423 C422 1.398(19) . ?
C423 C424 1.38(2) . ?
C413 H413 0.9500 . ?
C427 H427 0.9500 . ?
C427 C428 1.41(2) . ?
C8B C13B 1.376(13) . ?
C8B C7B 1.47(2) . ?
C8B C9B 1.381(13) . ?
C410 H410 0.9500 . ?
C436 H436 0.9500 . ?
C436 C435 1.41(2) . ?
C436 C437 1.35(3) . ?
C370 C362 1.46(2) . ?
C370 C369 1.42(3) . ?
C417 C421 1.384(19) . ?
C417 C418 1.393(19) . ?
C364 H364 0.9500 . ?
C364 C365 1.36(2) . ?
C403 H403 0.9500 . ?
C403 C402 1.37(2) . ?
C4B C3B 1.386(14) . ?
C4B C5B 1.379(13) . ?
C4B C14B 1.511(16) . ?
C332 H332 0.9500 . ?
C8A C7A 1.490(14) . ?
C8A C13A 1.388(13) . ?
C8A C9A 1.386(14) . ?
C439 H439 0.9500 . ?
C439 C435 1.37(2) . ?
C439 C438 1.36(2) . ?
C6A H6A 0.9500 . ?
C6A C5A 1.377(13) . ?
C6A C1A 1.374(13) . ?
C422 H422 0.9500 . ?
C341 H341 0.9500 . ?
C391 H391 0.9500 . ?
C391 C392 1.39(2) . ?
C375 C374 1.35(2) . ?
C375 C376 1.40(2) . ?
C424 C425 1.417(18) . ?
C381 C382 1.395(19) . ?
O1B C7B 1.24(2) . ?
C338 H338 0.9500 . ?
C431 H431 0.9500 . ?
C13D H13D 0.9500 . ?
C13D C8D 1.399(15) . ?
C13D C12D 1.403(15) . ?
C356 H356 0.9500 . ?
C356 C355 1.38(2) . ?
C7D C8D 1.477(14) . ?
C7D C1D 1.490(15) . ?
C384 H384 0.9500 . ?
C368 H368 0.9500 . ?
C368 C369 1.37(3) . ?
C335 H335 0.9500 . ?
C314 H314 0.9500 . ?
C359 H359 0.9500 . ?
C359 C358 1.38(2) . ?
C444 H444 0.9500 . ?
C444 C443 1.39(3) . ?
C350 H350 0.9500 . ?
C7A C1A 1.481(14) . ?
C358 H358 0.9500 . ?
C407 H407 0.9500 . ?
C419 H419 0.9500 . ?
C419 C418 1.35(2) . ?
C420 H420 0.9500 . ?
C420 C421 1.36(2) . ?
C374 H374 0.9500 . ?
C374 C373 1.45(2) . ?
C383 H383 0.9500 . ?
C383 C382 1.36(2) . ?
C11B H11B 0.9500 . ?
C11B C12B 1.383(14) . ?
C11B C10B 1.382(14) . ?
C348 H348 0.9500 . ?
C348 C349 1.36(2) . ?
C309 C310 1.39(2) . ?
C309 C313 1.39(2) . ?
C320 H320 0.9500 . ?
C428 H428 0.9500 . ?
C366 H366 0.9500 . ?
C366 C367 1.41(3) . ?
C301 H301 0.9500 . ?
C301 C302 1.37(2) . ?
C369 H369 0.9500 . ?
C302 H302 0.9500 . ?
C302 C303 1.387(19) . ?
C12B H12B 0.9500 . ?
C12B C13B 1.373(14) . ?
C8D C9D 1.397(15) . ?
C425 H425 0.9500 . ?
C425 C426 1.36(2) . ?
C330 H330 0.9500 . ?
C349 H349 0.9500 . ?
C355 H355 0.9500 . ?
C386 H386 0.9500 . ?
C386 C387 1.38(2) . ?
C437 H437 0.9500 . ?
C4E C5E 1.386(16) . ?
C4E C14E 1.51(3) . ?
C4E C3E 1.392(16) . ?
C13B H13B 0.9500 . ?
C392 H392 0.9500 . ?
C438 H438 0.9500 . ?
C13A H13A 0.9500 . ?
C13A C12A 1.381(14) . ?
C352 C353 1.40(2) . ?
C389 H389 0.9500 . ?
C389 C390 1.40(2) . ?
C346 H346 0.9500 . ?
C404 H404 0.9500 . ?
C317 H317 0.9500 . ?
C440 H440 0.9500 . ?
O1F C7F 1.227(10) . ?
C1D C6D 1.395(14) . ?
C1D C2D 1.376(15) . ?
C6B H6B 0.9500 . ?
C6B C1B 1.379(13) . ?
C6B C5B 1.376(13) . ?
C303 C304 1.37(2) . ?
C5A H5A 0.9500 . ?
C5A C4A 1.380(13) . ?
C382 H382 0.9500 . ?
C6D H6D 0.9500 . ?
C9A H9A 0.9500 . ?
C9A C10A 1.382(14) . ?
C4A C14A 1.51(2) . ?
C4A C3A 1.371(13) . ?
C3D H3D 0.9500 . ?
C3D C2D 1.386(15) . ?
C373 H373 0.9500 . ?
C9D H9D 0.9500 . ?
C9D C10D 1.388(15) . ?
C377 H377 0.9500 . ?
C377 C376 1.38(2) . ?
C443 H443 0.9500 . ?
C387 H387 0.9500 . ?
C310 H310 0.9500 . ?
C310 C311 1.43(2) . ?
C365 H365 0.9500 . ?
O1H C7H 1.201(17) . ?
C1B C7B 1.49(2) . ?
C1B C2B 1.383(13) . ?
C14D H14A 0.9800 . ?
C14D H14B 0.9800 . ?
C14D H14C 0.9800 . ?
C1A C2A 1.386(13) . ?
C12A H12A 0.9500 . ?
C12A C11A 1.381(14) . ?
C376 H376 0.9500 . ?
C367 H367 0.9500 . ?
C313 H313 0.9500 . ?
C313 C312 1.36(2) . ?
C3F H3F 0.9500 . ?
C3F C2F 1.373(15) . ?
C3F C4F 1.387(15) . ?
C353 H353 0.9500 . ?
C353 C354 1.35(2) . ?
C402 H402 0.9500 . ?
C305 H305 0.9500 . ?
C305 C304 1.40(2) . ?
C5E H5E 0.9500 . ?
C5E C6E 1.391(16) . ?
C421 H421 0.9500 . ?
C2D H2D 0.9500 . ?
C1F C7F 1.477(16) . ?
C1F C2F 1.377(15) . ?
C1F C6F 1.384(15) . ?
C418 H418 0.9500 . ?
C390 H390 0.9500 . ?
C304 H304 0.9500 . ?
O1E C7E 1.230(15) . ?
C354 H354 0.9500 . ?
C311 H311 0.9500 . ?
C2B H2B 0.9500 . ?
C2B C3B 1.373(14) . ?
C426 H426 0.9500 . ?
C9E H9E 0.9500 . ?
C9E C10E 1.377(15) . ?
C9E C8E 1.386(14) . ?
C11D H11D 0.9500 . ?
C11D C12D 1.394(16) . ?
C11D C10D 1.388(16) . ?
C312 H312 0.9500 . ?
C12D H12D 0.9500 . ?
C14A H14D 0.9800 . ?
C14A H14E 0.9800 . ?
C14A H14F 0.9800 . ?
C11A H11A 0.9500 . ?
C11A C10A 1.371(14) . ?
C9B H9B 0.9500 . ?
C9B C10B 1.377(14) . ?
C3A H3A 0.9500 . ?
C3A C2A 1.372(14) . ?
C10E H10E 0.9500 . ?
C10E C11E 1.388(15) . ?
C10B H10B 0.9500 . ?
C6E H6E 0.9500 . ?
C6E C1E 1.395(15) . ?
C1E C2E 1.395(16) . ?
C1E C7E 1.492(16) . ?
C3B H3B 0.9500 . ?
C10A H10A 0.9500 . ?
C8G C7G 1.503(19) . ?
C8G C13G 1.391(16) . ?
C8G C9G 1.387(16) . ?
C13E H13E 0.9500 . ?
C13E C8E 1.388(15) . ?
C13E C12E 1.388(15) . ?
C13H H13H 0.9500 . ?
C13H C12H 1.397(18) . ?
C13H C8H 1.389(17) . ?
C8E C7E 1.497(15) . ?
C5B H5B 0.9500 . ?
C10D H10D 0.9500 . ?
C7F C8F 1.46(2) . ?
C11E H11E 0.9500 . ?
C11E C12E 1.387(15) . ?
C12E H12E 0.9500 . ?
C2E H2E 0.9500 . ?
C2E C3E 1.394(17) . ?
C6C H6C 0.9500 . ?
C6C C5C 1.384(18) . ?
C6C C1C 1.394(17) . ?
C2C H2C 0.9500 . ?
C2C C3C 1.392(18) . ?
C2C C1C 1.386(17) . ?
C12C H12C 0.9500 . ?
C12C C13C 1.376(17) . ?
C12C C11C 1.382(17) . ?
C8F C13F 1.393(16) . ?
C8F C9F 1.408(16) . ?
C2F H2F 0.9500 . ?
C11G H11G 0.9500 . ?
C11G C12G 1.386(17) . ?
C11G C10G 1.392(17) . ?
C2A H2A 0.9500 . ?
O1G C7G 1.232(17) . ?
C14B H14G 0.9800 . ?
C14B H14H 0.9800 . ?
C14B H14I 0.9800 . ?
C13F H13F 0.9500 . ?
C13F C12F 1.383(17) . ?
C14E H14J 0.9800 . ?
C14E H14K 0.9800 . ?
C14E H14L 0.9800 . ?
C9C H9C 0.9500 . ?
C9C C8C 1.380(16) . ?
C9C C10C 1.382(16) . ?
C7G C1G 1.501(19) . ?
C4C C3C 1.400(18) . ?
C4C C5C 1.393(18) . ?
C4C C14C 1.48(3) . ?
C13C H13C 0.9500 . ?
C13C C8C 1.377(16) . ?
C3E H3E 0.9500 . ?
C3H H3H 0.9500 . ?
C3H C2H 1.385(18) . ?
C3H C4H 1.375(17) . ?
O1C C7C 1.24(3) . ?
C8C C7C 1.49(2) . ?
C9F H9F 0.9500 . ?
C9F C10F 1.377(17) . ?
C1G C2G 1.383(17) . ?
C1G C6G 1.379(17) . ?
C3C H3C 0.9500 . ?
C4F C5F 1.386(16) . ?
C4F C14F 1.494(17) . ?
C2H H2H 0.9500 . ?
C2H C1H 1.403(17) . ?
C4H C5H 1.399(17) . ?
C4H C14H 1.496(10) . ?
C13G H13G 0.9500 . ?
C13G C12G 1.386(17) . ?
C9H H9H 0.9500 . ?
C9H C8H 1.388(17) . ?
C9H C10H 1.389(18) . ?
C2G H2G 0.9500 . ?
C2G C3G 1.380(17) . ?
C12H H12H 0.9500 . ?
C12H C11H 1.398(18) . ?
C5F H5F 0.9500 . ?
C5F C6F 1.383(15) . ?
C12G H12G 0.9500 . ?
C8H C7H 1.483(17) . ?
C5C H5C 0.9500 . ?
C1H C7H 1.486(17) . ?
C1H C6H 1.380(18) . ?
C4G C5G 1.380(17) . ?
C4G C3G 1.374(17) . ?
C4G C14G 1.498(18) . ?
C10C H10C 0.9500 . ?
C10C C11C 1.379(17) . ?
C1C C7C 1.49(2) . ?
C12F H12F 0.9500 . ?
C12F C11F 1.389(17) . ?
C10H H10H 0.9500 . ?
C10H C11H 1.399(18) . ?
C14F H14M 0.9800 . ?
C14F H14N 0.9800 . ?
C14F H14O 0.9800 . ?
C11F H11F 0.9500 . ?
C11F C10F 1.391(17) . ?
C6G H6G 0.9500 . ?
C6G C5G 1.372(17) . ?
C5H H5H 0.9500 . ?
C5H C6H 1.387(18) . ?
C10F H10F 0.9500 . ?
C11C H11C 0.9500 . ?
C6H H6H 0.9500 . ?
C6F H6F 0.9500 . ?
C14C H14V 0.9800 . ?
C14C H14W 0.9800 . ?
C14C H14X 0.9800 . ?
C5G H5G 0.9500 . ?
C9G H9G 0.9500 . ?
C9G C10G 1.392(17) . ?
C10G H10G 0.9500 . ?
I302 Zn31 2.541(10) . ?
Zn31 I301 2.542(11) . ?
I516 Zn58 2.549(13) . ?
Zn58 I515 2.535(15) . ?
Zn40 I420 2.542(7) . ?
Zn40 I419 2.552(7) . ?
C4J H4J 0.9500 . ?
C4J C5J 1.3900 . ?
C4J C3J 1.3900 . ?
C5J H5J 0.9500 . ?
C5J C6J 1.3900 . ?
C6J C1J 1.3900 . ?
C6J C7J 1.487(17) . ?
C1J H1J 0.9500 . ?
C1J C2J 1.3900 . ?
C2J H2J 0.9500 . ?
C2J C3J 1.3900 . ?
C3J C14J 1.491(19) . ?
Zn1 I524 2.532(12) . ?
Zn1 I523 2.541(12) . ?
I724 Zn82 2.525(19) . ?
I723 Zn82 2.539(19) . ?
C11H H11H 0.9500 . ?
C3G H3G 0.9500 . ?
C14H H14P 0.9800 . ?
C14H H14Q 0.9800 . ?
C14H H14R 0.9800 . ?
C9J H9J 0.9500 . ?
C9J C8J 1.384(18) . ?
C9J C10J 1.388(18) . ?
C12J H12J 0.9500 . ?
C12J C13J 1.390(18) . ?
C12J C11J 1.375(18) . ?
C13J H13J 0.9500 . ?
C13J C8J 1.380(18) . ?
C11J H11J 0.9500 . ?
C11J C10J 1.386(18) . ?
O1J C7J 1.230(10) . ?
C8J C7J 1.475(17) . ?
C10J H10J 0.9500 . ?
C14G H14S 0.9800 . ?
C14G H14T 0.9800 . ?
C14G H14U 0.9800 . ?
I511 Zn56 2.528(19) . ?
Zn56 I512 2.535(19) . ?
I720 Zn70 2.530(18) . ?
Zn70 I719 2.549(18) . ?
C6I H6I 0.9500 . ?
C6I C5I 1.380(18) . ?
C6I C1I 1.386(18) . ?
C9I H9I 0.9500 . ?
C9I C8I 1.389(18) . ?
C9I C10I 1.384(18) . ?
C12I H12I 0.9500 . ?
C12I C13I 1.388(19) . ?
C12I C11I 1.388(19) . ?
C5I H5I 0.9500 . ?
C5I C4I 1.381(18) . ?
C4I C3I 1.383(18) . ?
C4I C14I 1.489(18) . ?
O1I C7I 1.227(18) . ?
C13I H13I 0.9500 . ?
C13I C8I 1.387(18) . ?
C1I C2I 1.376(18) . ?
C1I C7I 1.482(18) . ?
C2I H2I 0.9500 . ?
C2I C3I 1.373(18) . ?
C3I H3I 0.9500 . ?
C8I C7I 1.485(18) . ?
C14I H14Z 0.9800 . ?
C14I H 0.9800 . ?
C14I HA 0.9800 . ?
C11I H11I 0.9500 . ?
C11I C10I 1.393(18) . ?
C10I H10I 0.9500 . ?
Zn76 I711 2.52(2) . ?
Zn76 I712 2.54(2) . ?
I503 Zn52 2.554(16) . ?
I504 Zn52 2.561(15) . ?
I514 Zn57 2.580(14) . ?
Zn57 I513 2.536(13) . ?
C14J H14Y 0.9800 . ?
C14J HB 0.9800 . ?
C14J HC 0.9800 . ?

loop_
_geom_torsion_atom_site_label_1
_geom_torsion_atom_site_label_2
_geom_torsion_atom_site_label_3
_geom_torsion_atom_site_label_4
_geom_torsion
_geom_torsion_site_symmetry_1
_geom_torsion_site_symmetry_2
_geom_torsion_site_symmetry_3
_geom_torsion_site_symmetry_4
_geom_torsion_publ_flag
Zn39 N331 C395 C394 173.8(9) . . . . ?
Zn39 N331 C391 C392 -172.6(12) . . . . ?
Zn39 N330 C386 C387 177.6(16) . . . . ?
Zn39 N330 C390 C389 -172.8(16) . . . . ?
Zn33 N307 C323 C322 174.7(9) . . . . ?
Zn33 N307 C319 C320 -174.4(12) . . . . ?
Zn33 N306 C318 C317 179.3(14) . . . . ?
Zn33 N306 C314 C315 -177.2(12) . . . . ?
Zn50 N336 C408 C407 175.0(12) . . . . ?
Zn50 N336 C404 C405 -175.1(11) . . . . ?
Zn50 N337 C409 C410 178.6(12) . . . . ?
Zn50 N337 C413 C412 -178.6(13) . . . . ?
Zn42 N343 C427 C428 166.1(14) . . . . ?
Zn42 N343 C431 C430 -167.3(12) . . . . ?
Zn42 N342 C422 C423 172.3(15) . . . . ?
Zn42 N342 C426 C425 -170.4(17) . . . . ?
Zn36 N319 C359 C358 169.5(15) . . . . ?
Zn36 N319 C355 C356 -168.5(12) . . . . ?
Zn36 N318 C350 C351 171.2(14) . . . . ?
Zn36 N318 C354 C353 -172(2) . . . . ?
Zn35 N311 C329 C328 -173.6(12) 1_455 . . . ?
Zn35 N311 C330 C331 177.2(13) 1_455 . . . ?
Zn35 N317 C347 C346 -175.7(13) . . . . ?
Zn35 N317 C348 C349 174.5(17) . . . . ?
Zn41 N335 C401 C400 -175.1(13) 1_455 . . . ?
Zn41 N335 C402 C403 173.6(14) 1_455 . . . ?
Zn41 N341 C419 C418 -179.0(15) . . . . ?
Zn41 N341 C420 C421 179(2) . . . . ?
Zn34 N312 C336 C335 173.5(12) . . . . ?
Zn34 N312 C332 C333 -173.3(11) . . . . ?
Zn34 N313 C337 C338 -179.7(13) . . . . ?
Zn34 N313 C341 C340 -179.2(14) . . . . ?
Zn38 N348 C444 C443 177.2(17) 1_656 . . . ?
Zn38 N348 C440 C441 -177.0(11) 1_656 . . . ?
Zn38 N329 C384 C385 169.0(14) . . . . ?
Zn38 N329 C383 C382 -169.6(16) . . . . ?
Zn32 N347 C437 C436 172.5(15) 1_647 . . . ?
Zn32 N347 C438 C439 -172.4(16) 1_647 . . . ?
Zn32 N305 C311 C310 178.8(17) . . . . ?
Zn32 N305 C312 C313 178.9(14) . . . . ?
Zn51 N323 C366 C367 178.5(16) 1_656 . . . ?
Zn51 N323 C365 C364 -177.9(13) 1_656 . . . ?
Zn51 N301 C301 C302 -170.8(16) . . . . ?
Zn51 N301 C305 C304 170(2) . . . . ?
Zn37 N324 C372 C371 -172.4(15) . . . . ?
Zn37 N324 C368 C369 171.6(17) . . . . ?
Zn37 N325 C373 C374 -178.1(15) . . . . ?
Zn37 N325 C377 C376 178.3(16) . . . . ?
N333 C396 C393 C394 -171.3(12) . . . . ?
N333 C396 C393 C392 12.0(18) . . . . ?
N333 C397 C399 C400 -21.6(19) . . . . ?
N333 C397 C399 C403 155.6(14) . . . . ?
N334 C398 C406 C405 -156.8(13) . . . . ?
N334 C398 C406 C407 24.3(19) . . . . ?
N334 C397 C399 C400 158.4(13) . . . . ?
N334 C397 C399 C403 -24.5(19) . . . . ?
N310 C326 C334 C333 -157.9(13) . . . . ?
N310 C326 C334 C335 23.9(19) . . . . ?
N310 C325 C327 C331 -34(2) . . . . ?
N310 C325 C327 C328 148.1(14) . . . . ?
N307 C323 C322 C321 0(2) . . . . ?
N307 C319 C320 C321 -1(2) . . . . ?
N312 C336 C335 C334 -1(2) . . . . ?
N306 C318 C317 C316 -1(3) . . . . ?
N331 C395 C394 C393 0.7(19) . . . . ?
N331 C391 C392 C393 -3(2) . . . . ?
N330 C386 C387 C388 -4(3) . . . . ?
N336 C408 C407 C406 0(2) . . . . ?
N309 C325 C327 C331 143.6(15) . . . . ?
N309 C325 C327 C328 -34(2) . . . . ?
N304 C307 C309 C310 178.4(18) . . . . ?
N304 C307 C309 C313 2(2) . . . . ?
N340 C415 C417 C421 -8(3) . . . . ?
N340 C415 C417 C418 169.1(17) . . . . ?
N340 C416 C424 C423 173.0(16) . . . . ?
N340 C416 C424 C425 -8(2) . . . . ?
N316 C343 C345 C349 6(2) . . . . ?
N316 C343 C345 C346 -174.1(15) . . . . ?
N316 C344 C352 C351 174.8(16) . . . . ?
N316 C344 C352 C353 -3(3) . . . . ?
N326 C378 C375 C374 176.7(17) . . . . ?
N326 C378 C375 C376 -4(2) . . . . ?
N326 C380 C388 C389 -172.3(18) . . . . ?
N326 C380 C388 C387 7(2) . . . . ?
N308 C326 C334 C333 24(2) . . . . ?
N308 C326 C334 C335 -153.7(14) . . . . ?
N332 C398 C406 C405 26.9(19) . . . . ?
N332 C398 C406 C407 -152.0(13) . . . . ?
N332 C396 C393 C394 8.0(18) . . . . ?
N332 C396 C393 C392 -168.6(12) . . . . ?
N348 C444 C443 C442 0(3) . . . . ?
N322 C361 C363 C364 151.1(16) . . . . ?
N322 C361 C363 C367 -34(2) . . . . ?
N346 C433 C435 C436 -167.9(16) . . . . ?
N346 C433 C435 C439 8(3) . . . . ?
N315 C343 C345 C349 -171.7(15) . . . . ?
N315 C343 C345 C346 8(2) . . . . ?
N315 C342 C339 C340 -171.0(14) . . . . ?
N315 C342 C339 C338 8(2) . . . . ?
N303 C307 C309 C310 -4(3) . . . . ?
N303 C307 C309 C313 179.6(16) . . . . ?
N303 C306 C303 C302 -8(3) . . . . ?
N303 C306 C303 C304 170.8(19) . . . . ?
N328 C379 C381 C385 2(2) . . . . ?
N328 C379 C381 C382 -176.0(16) . . . . ?
N328 C380 C388 C389 5(2) . . . . ?
N328 C380 C388 C387 -175.7(16) . . . . ?
N343 C427 C428 C429 2(3) . . . . ?
N339 C415 C417 C421 172.1(18) . . . . ?
N339 C415 C417 C418 -10(3) . . . . ?
N339 C414 C411 C412 -169.9(15) . . . . ?
N339 C414 C411 C410 12(2) . . . . ?
N302 C306 C303 C302 174.2(18) . . . . ?
N302 C306 C303 C304 -7(3) . . . . ?
N319 C359 C358 C357 -1(3) . . . . ?
N327 C379 C381 C385 -179.4(16) . . . . ?
N327 C379 C381 C382 2(2) . . . . ?
N327 C378 C375 C374 -4(2) . . . . ?
N327 C378 C375 C376 175.2(15) . . . . ?
N341 C419 C418 C417 2(3) . . . . ?
N341 C420 C421 C417 -2(4) . . . . ?
N323 C366 C367 C363 -1(3) . . . . ?
C398 N334 C397 N333 3.1(19) . . . . ?
C398 N334 C397 C399 -176.9(11) . . . . ?
C398 N332 C396 N333 4.0(19) . . . . ?
C398 N332 C396 C393 -175.3(11) . . . . ?
C398 C406 C407 C408 -178.3(13) . . . . ?
N317 C347 C346 C345 -1(3) . . . . ?
N317 C348 C349 C345 3(3) . . . . ?
N338 C414 C411 C412 10(2) . . . . ?
N338 C414 C411 C410 -167.9(14) . . . . ?
N338 C416 C424 C423 -10(3) . . . . ?
N338 C416 C424 C425 168.6(17) . . . . ?
N321 C361 C363 C364 -29(2) . . . . ?
N321 C361 C363 C367 145.8(16) . . . . ?
C379 N328 C380 N326 0(2) . . . . ?
C379 N328 C380 C388 -177.0(13) . . . . ?
C379 N327 C378 N326 1(2) . . . . ?
C379 N327 C378 C375 -177.6(13) . . . . ?
C379 C381 C382 C383 177.5(17) . . . . ?
C378 N326 C380 N328 2(2) . . . . ?
C378 N326 C380 C388 179.0(13) . . . . ?
C378 N327 C379 N328 1(2) . . . . ?
C378 N327 C379 C381 -176.8(13) . . . . ?
C378 C375 C374 C373 177.5(17) . . . . ?
C378 C375 C376 C377 -178.0(16) . . . . ?
C326 N310 C325 N309 4(2) . . . . ?
C326 N310 C325 C327 -178.8(11) . . . . ?
C326 N308 C324 N309 5.4(19) . . . . ?
C326 N308 C324 C321 -174.1(12) . . . . ?
C326 C334 C333 C332 178.6(13) . . . . ?
C326 C334 C335 C336 -178.6(14) . . . . ?
C395 N331 C391 C392 2(2) . . . . ?
C395 C394 C393 C396 -178.6(12) . . . . ?
C395 C394 C393 C392 -1.9(19) . . . . ?
N345 C433 C435 C436 11(2) . . . . ?
N345 C433 C435 C439 -172.8(17) . . . . ?
O1D C7D C8D C13D 25(3) . . . . ?
O1D C7D C8D C9D -145.9(19) . . . . ?
O1D C7D C1D C6D -144.2(18) . . . . ?
O1D C7D C1D C2D 31(3) . . . . ?
N313 C337 C338 C339 -1(3) . . . . ?
C315 C316 C308 N304 169.5(15) . . . . ?
C315 C316 C308 N302 -13(2) . . . . ?
C315 C316 C317 C318 1(3) . . . . ?
C307 N304 C308 N302 4(2) . . . . ?
C307 N304 C308 C316 -179.2(14) . . . . ?
C307 N303 C306 N302 2(3) . . . . ?
C307 N303 C306 C303 -175.3(15) . . . . ?
C307 C309 C310 C311 179.3(19) . . . . ?
C307 C309 C313 C312 178.5(16) . . . . ?
C415 N340 C416 N338 1(2) . . . . ?
C415 N340 C416 C424 177.7(15) . . . . ?
C415 N339 C414 N338 -1(2) . . . . ?
C415 N339 C414 C411 179.3(13) . . . . ?
C415 C417 C421 C420 -179(2) . . . . ?
C415 C417 C418 C419 179.3(18) . . . . ?
C323 N307 C319 C320 1(2) . . . . ?
C323 C322 C321 C324 179.4(12) . . . . ?
C323 C322 C321 C320 -1(2) . . . . ?
C394 C393 C392 C391 3(2) . . . . ?
C343 N316 C344 N314 -1(2) . . . . ?
C343 N316 C344 C352 179.5(14) . . . . ?
C343 N315 C342 N314 -3(2) . . . . ?
C343 N315 C342 C339 179.2(13) . . . . ?
C343 C345 C349 C348 179.9(18) . . . . ?
C343 C345 C346 C347 179.1(16) . . . . ?
N337 C409 C410 C411 -1(2) . . . . ?
C322 C321 C324 N309 -166.7(12) . . . . ?
C322 C321 C324 N308 12.9(19) . . . . ?
C322 C321 C320 C319 1(2) . . . . ?
C396 N333 C397 N334 0.9(19) . . . . ?
C396 N333 C397 C399 -179.1(11) . . . . ?
C396 N332 C398 N334 0.7(19) . . . . ?
C396 N332 C398 C406 176.7(11) . . . . ?
C396 C393 C392 C391 179.8(13) . . . . ?
N329 C383 C382 C381 0(3) . . . . ?
N314 C344 C352 C351 -5(2) . . . . ?
N314 C344 C352 C353 177.2(18) . . . . ?
N314 C342 C339 C340 11(2) . . . . ?
N314 C342 C339 C338 -169.9(14) . . . . ?
C405 C406 C407 C408 3(2) . . . . ?
N324 C372 C371 C370 3(3) . . . . ?
N324 C368 C369 C370 -2(3) . . . . ?
C397 N333 C396 N332 -4.7(19) . . . . ?
C397 N333 C396 C393 174.5(11) . . . . ?
C397 N334 C398 N332 -3.9(19) . . . . ?
C397 N334 C398 C406 -179.9(11) . . . . ?
C397 C399 C400 C401 176.1(14) . . . . ?
C397 C399 C403 C402 -177.6(15) . . . . ?
C429 C430 C431 N343 2(2) . . . . ?
C399 C400 C401 N335 3(3) . . . . ?
C399 C403 C402 N335 0(3) . . . . ?
C442 C441 C440 N348 0(2) . . . . ?
C414 N339 C415 N340 -2(2) . . . . ?
C414 N339 C415 C417 177.6(15) . . . . ?
C414 N338 C416 N340 -3(2) . . . . ?
C414 N338 C416 C424 -179.9(14) . . . . ?
C414 C411 C410 C409 179.0(14) . . . . ?
C344 N316 C343 N315 2(2) . . . . ?
C344 N316 C343 C345 -176.3(14) . . . . ?
C344 N314 C342 N315 4(2) . . . . ?
C344 N314 C342 C339 -178.8(13) . . . . ?
C344 C352 C353 C354 177(2) . . . . ?
N325 C377 C376 C375 -2(3) . . . . ?
C409 N337 C413 C412 -2(2) . . . . ?
C324 N309 C325 N310 0(2) . . . . ?
C324 N309 C325 C327 -177.9(11) . . . . ?
C324 N308 C326 N310 -2(2) . . . . ?
C324 N308 C326 C334 175.8(11) . . . . ?
C324 C321 C320 C319 -179.0(13) . . . . ?
C347 N317 C348 C349 -5(3) . . . . ?
C325 N310 C326 N308 -2.5(19) . . . . ?
C325 N310 C326 C334 -179.9(12) . . . . ?
C325 N309 C324 N308 -4.4(19) . . . . ?
C325 N309 C324 C321 175.1(12) . . . . ?
O1A C7A C1A C6A -130(2) . . . . ?
O1A C7A C1A C2A 46(3) . . . . ?
C334 C333 C332 N312 1(2) . . . . ?
C434 N346 C433 N345 -3(2) . . . . ?
C434 N346 C433 C435 175.9(14) . . . . ?
C434 N344 C432 N345 -4(2) . . . . ?
C434 N344 C432 C429 173.2(12) . . . . ?
C434 C442 C441 C440 177.5(14) . . . . ?
C434 C442 C443 C444 -177.4(17) . . . . ?
C306 N303 C307 N304 0(2) . . . . ?
C306 N303 C307 C309 -177.2(15) . . . . ?
C306 N302 C308 N304 -2(2) . . . . ?
C306 N302 C308 C316 -179.0(15) . . . . ?
C306 C303 C304 C305 -179(2) . . . . ?
C416 N340 C415 N339 2(2) . . . . ?
C416 N340 C415 C417 -177.6(14) . . . . ?
C416 N338 C414 N339 3(2) . . . . ?
C416 N338 C414 C411 -176.9(13) . . . . ?
C416 C424 C425 C426 177.4(19) . . . . ?
C333 C334 C335 C336 3(2) . . . . ?
C342 N315 C343 N316 0(2) . . . . ?
C342 N315 C343 C345 178.3(14) . . . . ?
C342 N314 C344 N316 -1(2) . . . . ?
C342 N314 C344 C352 178.2(14) . . . . ?
C342 C339 C340 C341 -179.6(15) . . . . ?
C342 C339 C338 C337 -179.4(15) . . . . ?
C4D C5D C6D C1D 2(3) . . . . ?
C4D C3D C2D C1D 1(3) . . . . ?
C412 C411 C410 C409 1(2) . . . . ?
C316 C315 C314 N306 -3(3) . . . . ?
C400 C399 C403 C402 0(2) . . . . ?
C430 C429 C432 N344 -3(2) . . . . ?
C430 C429 C432 N345 174.3(13) . . . . ?
C430 C429 C428 C427 0(2) . . . . ?
C319 N307 C323 C322 -0.3(19) . . . . ?
C411 C412 C413 N337 1(3) . . . . ?
C351 C352 C353 C354 -2(3) . . . . ?
C401 N335 C402 C403 1(3) . . . . ?
C433 N346 C434 N344 0(2) . . . . ?
C433 N346 C434 C442 175.4(13) . . . . ?
C433 N345 C432 N344 2(2) . . . . ?
C433 N345 C432 C429 -175.6(13) . . . . ?
C357 C356 C355 N319 0(2) . . . . ?
C361 N322 C362 N320 0(2) . . . . ?
C361 N322 C362 C370 177.4(14) . . . . ?
C361 N321 C360 N320 -7(2) . . . . ?
C361 N321 C360 C357 172.8(12) . . . . ?
C361 C363 C364 C365 176.7(15) . . . . ?
C361 C363 C367 C366 -176.4(17) . . . . ?
C406 C405 C404 N336 0(2) . . . . ?
C337 N313 C341 C340 0(3) . . . . ?
C372 N324 C368 C369 3(3) . . . . ?
C372 C371 C370 C362 -177.7(17) . . . . ?
C372 C371 C370 C369 -1(3) . . . . ?
C339 C340 C341 N313 -1(3) . . . . ?
C5D C4D C3D C2D 1(3) . . . . ?
C363 C364 C365 N323 -1(3) . . . . ?
C340 C339 C338 C337 0(2) . . . . ?
C336 N312 C332 C333 1(2) . . . . ?
C329 N311 C330 C331 3(2) . . . . ?
C329 C328 C327 C325 178.4(14) . . . . ?
C329 C328 C327 C331 1(2) . . . . ?
C380 N326 C378 N327 -3(2) . . . . ?
C380 N326 C378 C375 176.2(13) . . . . ?
C380 N328 C379 N327 -2(2) . . . . ?
C380 N328 C379 C381 176.2(14) . . . . ?
C380 C388 C389 C390 -178.3(18) . . . . ?
C380 C388 C387 C386 -177.3(17) . . . . ?
C388 C389 C390 N330 -5(3) . . . . ?
C371 C370 C362 N322 6(2) . . . . ?
C371 C370 C362 N320 -176.4(16) . . . . ?
C371 C370 C369 C368 1(3) . . . . ?
N301 C301 C302 C303 2(3) . . . . ?
N301 C305 C304 C303 -1(4) . . . . ?
C318 N306 C314 C315 2(2) . . . . ?
C441 C442 C434 N346 155.4(15) . . . . ?
C441 C442 C434 N344 -29(2) . . . . ?
C441 C442 C443 C444 0(3) . . . . ?
C408 N336 C404 C405 3(2) . . . . ?
C385 C381 C382 C383 -1(3) . . . . ?
C423 C424 C425 C426 -4(3) . . . . ?
C413 N337 C409 C410 2(2) . . . . ?
C413 C412 C411 C414 -179.0(14) . . . . ?
C413 C412 C411 C410 -1(2) . . . . ?
C427 N343 C431 C430 0(2) . . . . ?
C8B C9B C10B C11B 1(3) . . . . ?
C364 C363 C367 C366 -1(3) . . . . ?
C403 C399 C400 C401 -1(2) . . . . ?
C332 N312 C336 C335 -1(2) . . . . ?
C8A C7A C1A C6A 54(3) . . . . ?
C8A C7A C1A C2A -130.1(19) . . . . ?
C8A C13A C12A C11A 1(3) . . . . ?
C8A C9A C10A C11A -8(4) . . . . ?
C6A C5A C4A C14A -179.4(18) . . . . ?
C6A C5A C4A C3A -1(3) . . . . ?
C6A C1A C2A C3A -2(3) . . . . ?
C422 N342 C426 C425 3(3) . . . . ?
C422 C423 C424 C416 -175.7(17) . . . . ?
C422 C423 C424 C425 6(3) . . . . ?
C341 N313 C337 C338 1(3) . . . . ?
C391 N331 C395 C394 -0.7(19) . . . . ?
C362 N322 C361 N321 -3(2) . . . . ?
C362 N322 C361 C363 176.4(13) . . . . ?
C362 N320 C360 N321 4(2) . . . . ?
C362 N320 C360 C357 -175.7(13) . . . . ?
C362 C370 C369 C368 177.6(18) . . . . ?
C375 C374 C373 N325 3(3) . . . . ?
C424 C423 C422 N342 -3(3) . . . . ?
C424 C425 C426 N342 0(3) . . . . ?
C381 C385 C384 N329 0(3) . . . . ?
C338 C339 C340 C341 1(3) . . . . ?
C435 C436 C437 N347 -4(3) . . . . ?
C435 C439 C438 N347 4(3) . . . . ?
C431 N343 C427 C428 -2(2) . . . . ?
C432 N344 C434 N346 3(2) . . . . ?
C432 N344 C434 C442 -172.4(12) . . . . ?
C432 N345 C433 N346 2(2) . . . . ?
C432 N345 C433 C435 -176.7(13) . . . . ?
C432 C429 C430 C431 178.6(13) . . . . ?
C432 C429 C428 C427 179.8(14) . . . . ?
C13D C8D C9D C10D 3(3) . . . . ?
C356 C357 C358 C359 2(3) . . . . ?
C356 C357 C360 N321 -5(2) . . . . ?
C356 C357 C360 N320 174.7(14) . . . . ?
C7D C8D C9D C10D 173.9(17) . . . . ?
C7D C1D C6D C5D 175.4(15) . . . . ?
C7D C1D C2D C3D -177.1(16) . . . . ?
C384 N329 C383 C382 0(3) . . . . ?
C384 C385 C381 C379 -177.6(16) . . . . ?
C384 C385 C381 C382 1(3) . . . . ?
C368 N324 C372 C371 -3(3) . . . . ?
C335 C334 C333 C332 -3(2) . . . . ?
C314 N306 C318 C317 0(2) . . . . ?
C314 C315 C316 C308 -179.8(15) . . . . ?
C314 C315 C316 C317 1(2) . . . . ?
C359 N319 C355 C356 1(2) . . . . ?
C444 N348 C440 C441 0(2) . . . . ?
C327 C331 C330 N311 -5(3) . . . . ?
C327 C328 C329 N311 -2(3) . . . . ?
C350 N318 C354 C353 0(4) . . . . ?
C350 C351 C352 C344 -177.0(16) . . . . ?
C350 C351 C352 C353 1(3) . . . . ?
C7A C8A C13A C12A -177.1(18) . . . . ?
C7A C8A C9A C10A -180(2) . . . . ?
C7A C1A C2A C3A -177.5(18) . . . . ?
C358 C357 C356 C355 -1(2) . . . . ?
C358 C357 C360 N321 176.5(15) . . . . ?
C358 C357 C360 N320 -4(2) . . . . ?
C419 N341 C420 C421 0(3) . . . . ?
C308 N304 C307 N303 -3(2) . . . . ?
C308 N304 C307 C309 174.8(14) . . . . ?
C308 N302 C306 N303 -1(3) . . . . ?
C308 N302 C306 C303 176.1(15) . . . . ?
C308 C316 C317 C318 -178.3(16) . . . . ?
C420 N341 C419 C418 0(3) . . . . ?
C374 C375 C376 C377 2(3) . . . . ?
C383 N329 C384 C385 -1(3) . . . . ?
C11B C12B C13B C8B 0(3) . . . . ?
C348 N317 C347 C346 3(3) . . . . ?
C309 C310 C311 N305 4(4) . . . . ?
C309 C313 C312 N305 0(3) . . . . ?
C320 C321 C324 N309 13.5(19) . . . . ?
C320 C321 C324 N308 -166.9(12) . . . . ?
C428 C429 C430 C431 -2(2) . . . . ?
C428 C429 C432 N344 177.6(14) . . . . ?
C428 C429 C432 N345 -5(2) . . . . ?
C366 N323 C365 C364 -1(3) . . . . ?
C301 N301 C305 C304 2(3) . . . . ?
C301 C302 C303 C306 178.5(18) . . . . ?
C301 C302 C303 C304 -1(3) . . . . ?
C369 C370 C362 N322 -170.2(16) . . . . ?
C369 C370 C362 N320 7(2) . . . . ?
C302 C303 C304 C305 0(3) . . . . ?
C12B C11B C10B C9B -4(3) . . . . ?
C8D C13D C12D C11D 4(3) . . . . ?
C8D C7D C1D C6D 36(2) . . . . ?
C8D C7D C1D C2D -148.6(17) . . . . ?
C8D C9D C10D C11D 0(3) . . . . ?
C330 N311 C329 C328 0(2) . . . . ?
C330 C331 C327 C325 -175.0(15) . . . . ?
C330 C331 C327 C328 3(2) . . . . ?
C349 C345 C346 C347 -1(2) . . . . ?
C355 N319 C359 C358 -1(3) . . . . ?
C386 N330 C390 C389 3(3) . . . . ?
C437 N347 C438 C439 -2(3) . . . . ?
C437 C436 C435 C433 -178.4(17) . . . . ?
C437 C436 C435 C439 5(3) . . . . ?
C4E C5E C6E C1E 0.3(16) . . . . ?
C13B C8B C7B O1B -3(3) . . . . ?
C13B C8B C7B C1B 176.8(19) . . . . ?
C13B C8B C9B C10B 3(3) . . . . ?
C438 N347 C437 C436 2(3) . . . . ?
C438 C439 C435 C433 178.2(17) . . . . ?
C438 C439 C435 C436 -6(3) . . . . ?
C360 N321 C361 N322 7(2) . . . . ?
C360 N321 C361 C363 -173.2(13) . . . . ?
C360 N320 C362 N322 0(2) . . . . ?
C360 N320 C362 C370 -177.7(14) . . . . ?
C360 C357 C356 C355 -179.9(14) . . . . ?
C360 C357 C358 C359 -179.7(16) . . . . ?
C13A C8A C7A O1A 4(3) . . . . ?
C13A C8A C7A C1A 179.7(17) . . . . ?
C13A C8A C9A C10A 5(3) . . . . ?
C13A C12A C11A C10A -3(3) . . . . ?
C352 C351 C350 N318 0(3) . . . . ?
C352 C353 C354 N318 1(4) . . . . ?
C389 C388 C387 C386 2(3) . . . . ?
C346 C345 C349 C348 0(3) . . . . ?
C404 N336 C408 C407 -3(2) . . . . ?
C404 C405 C406 C398 178.2(13) . . . . ?
C404 C405 C406 C407 -3(2) . . . . ?
C317 C316 C308 N304 -11(2) . . . . ?
C317 C316 C308 N302 166.1(16) . . . . ?
C440 N348 C444 C443 0(3) . . . . ?
O1F C7F C8F C13F -34(4) . . . . ?
O1F C7F C8F C9F 140(2) . . . . ?
C1D C7D C8D C13D -155.2(17) . . . . ?
C1D C7D C8D C9D 34(3) . . . . ?
C6B C1B C7B C8B 56(3) . . . . ?
C6B C1B C7B O1B -124(3) . . . . ?
C6B C1B C2B C3B -4(3) . . . . ?
C5A C6A C1A C7A 173.6(16) . . . . ?
C5A C6A C1A C2A -2(3) . . . . ?
C5A C4A C3A C2A -3(3) . . . . ?
C6D C1D C2D C3D -2(3) . . . . ?
C9A C8A C7A O1A -171(2) . . . . ?
C9A C8A C7A C1A 5(3) . . . . ?
C9A C8A C13A C12A -2(3) . . . . ?
C4A C3A C2A C1A 4(3) . . . . ?
C3D C4D C5D C6D -3(3) . . . . ?
C373 N325 C377 C376 3(3) . . . . ?
C377 N325 C373 C374 -4(3) . . . . ?
C443 C442 C434 N346 -27(2) . . . . ?
C443 C442 C434 N344 148.6(16) . . . . ?
C443 C442 C441 C440 0(2) . . . . ?
C387 C388 C389 C390 3(3) . . . . ?
C310 C309 C313 C312 2(3) . . . . ?
C365 N323 C366 C367 2(3) . . . . ?
C1B C6B C5B C4B 3(3) . . . . ?
C1B C2B C3B C4B 6(3) . . . . ?
C14D C4D C5D C6D 178.5(17) . . . . ?
C14D C4D C3D C2D 179.8(18) . . . . ?
C1A C6A C5A C4A 3(3) . . . . ?
C12A C11A C10A C9A 7(4) . . . . ?
C376 C375 C374 C373 -2(3) . . . . ?
C367 C363 C364 C365 2(3) . . . . ?
C313 C309 C310 C311 -4(3) . . . . ?
C3F C4F C5F C6F 3(4) . . . . ?
C402 N335 C401 C400 -3(2) . . . . ?
C305 N301 C301 C302 -3(3) . . . . ?
C5E C4E C3E C2E -4(3) . . . . ?
C5E C6E C1E C2E 1(3) . . . . ?
C5E C6E C1E C7E 175.4(17) . . . . ?
C421 C417 C418 C419 -3(3) . . . . ?
C2D C1D C6D C5D 0(2) . . . . ?
C1F C7F C8F C13F 147(2) . . . . ?
C1F C7F C8F C9F -39(4) . . . . ?
C418 C417 C421 C420 3(3) . . . . ?
C7B C8B C13B C12B -176.1(18) . . . . ?
C7B C8B C9B C10B 175(2) . . . . ?
C7B C1B C2B C3B -177.9(17) . . . . ?
C390 N330 C386 C387 2(3) . . . . ?
C354 N318 C350 C351 0(3) . . . . ?
C311 N305 C312 C313 0(3) . . . . ?
C2B C1B C7B C8B -130(2) . . . . ?
C2B C1B C7B O1B 50(3) . . . . ?
C426 N342 C422 C423 -1(3) . . . . ?
C9E C10E C11E C12E -2(3) . . . . ?
C9E C8E C7E O1E -154(2) . . . . ?
C9E C8E C7E C1E 23(3) . . . . ?
C312 N305 C311 C310 -2(3) . . . . ?
C12D C13D C8D C7D -176.6(18) . . . . ?
C12D C13D C8D C9D -5(3) . . . . ?
C12D C11D C10D C9D -1(3) . . . . ?
C14A C4A C3A C2A 176(2) . . . . ?
C9B C8B C13B C12B -4(3) . . . . ?
C9B C8B C7B O1B -175(2) . . . . ?
C9B C8B C7B C1B 4(3) . . . . ?
C10E C9E C8E C13E -2(3) . . . . ?
C10E C9E C8E C7E 176(2) . . . . ?
C10E C11E C12E C13E 2(3) . . . . ?
C10B C11B C12B C13B 4(3) . . . . ?
C6E C1E C2E C3E -4(3) . . . . ?
C6E C1E C7E O1E -144(2) . . . . ?
C6E C1E C7E C8E 39(3) . . . . ?
C1E C2E C3E C4E 6(3) . . . . ?
C3B C4B C5B C6B 0(3) . . . . ?
C8G C7G C1G C2G 153(3) . . . . ?
C8G C7G C1G C6G -32(4) . . . . ?
C8G C13G C12G C11G -2(3) . . . . ?
C8G C9G C10G C11G 0(3) . . . . ?
C13E C8E C7E O1E 23(4) . . . . ?
C13E C8E C7E C1E -159(2) . . . . ?
C13H C12H C11H C10H 1.0(18) . . . . ?
C13H C8H C7H O1H 43(3) . . . . ?
C13H C8H C7H C1H -137(2) . . . . ?
C8E C9E C10E C11E 2(3) . . . . ?
C8E C13E C12E C11E -2(3) . . . . ?
C5B C4B C3B C2B -4(3) . . . . ?
C5B C6B C1B C7B 173.1(17) . . . . ?
C5B C6B C1B C2B -1(3) . . . . ?
C10D C11D C12D C13D -1(3) . . . . ?
C7F C1F C2F C3F 175(2) . . . . ?
C7F C1F C6F C5F -173(3) . . . . ?
C7F C8F C13F C12F 178(2) . . . . ?
C7F C8F C9F C10F -178(2) . . . . ?
C12E C13E C8E C9E 2(3) . . . . ?
C12E C13E C8E C7E -176(2) . . . . ?
C2E C1E C7E O1E 31(3) . . . . ?
C2E C1E C7E C8E -146(2) . . . . ?
C6C C1C C7C O1C -155(3) . . . . ?
C6C C1C C7C C8C 21(4) . . . . ?
C2C C1C C7C O1C 27(4) . . . . ?
C2C C1C C7C C8C -157(2) . . . . ?
C12C C13C C8C C9C -1(4) . . . . ?
C12C C13C C8C C7C -174(3) . . . . ?
C8F C13F C12F C11F -1(4) . . . . ?
C8F C9F C10F C11F 2(4) . . . . ?
C2F C3F C4F C5F -1(4) . . . . ?
C2F C3F C4F C14F -175(2) . . . . ?
C2F C1F C7F O1F -17(3) . . . . ?
C2F C1F C7F C8F 161(2) . . . . ?
C2F C1F C6F C5F 2(4) . . . . ?
C7E C1E C2E C3E -179(2) . . . . ?
O1G C7G C1G C2G -27(4) . . . . ?
O1G C7G C1G C6G 148(3) . . . . ?
C14B C4B C3B C2B 176(2) . . . . ?
C14B C4B C5B C6B -180(2) . . . . ?
C13F C8F C9F C10F -4(4) . . . . ?
C13F C12F C11F C10F -1(4) . . . . ?
C14E C4E C5E C6E 177(2) . . . . ?
C14E C4E C3E C2E 180(2) . . . . ?
C9C C8C C7C O1C -142(3) . . . . ?
C9C C8C C7C C1C 42(4) . . . . ?
C9C C10C C11C C12C 1(4) . . . . ?
C7G C8G C13G C12G 172(2) . . . . ?
C7G C8G C9G C10G -171(2) . . . . ?
C7G C1G C2G C3G 177(3) . . . . ?
C7G C1G C6G C5G -174(3) . . . . ?
C13C C12C C11C C10C -4(4) . . . . ?
C13C C8C C7C O1C 31(5) . . . . ?
C13C C8C C7C C1C -145(3) . . . . ?
C3E C4E C5E C6E 1.4(18) . . . . ?
C3H C2H C1H C7H -175(3) . . . . ?
C3H C2H C1H C6H 0(4) . . . . ?
C3H C4H C5H C6H 1(5) . . . . ?
C8C C9C C10C C11C 1(4) . . . . ?
C9F C8F C13F C12F 4(4) . . . . ?
C1G C2G C3G C4G -3(4) . . . . ?
C1G C6G C5G C4G -3(5) . . . . ?
C3C C2C C1C C6C -1.3(19) . . . . ?
C3C C2C C1C C7C 177(2) . . . . ?
C3C C4C C5C C6C 1.0(19) . . . . ?
C4F C3F C2F C1F 0(4) . . . . ?
C4F C5F C6F C1F -4(5) . . . . ?
C2H C3H C4H C5H 0(5) . . . . ?
C2H C3H C4H C14H 180(3) . . . . ?
C2H C1H C7H O1H 9(4) . . . . ?
C2H C1H C7H C8H -171(2) . . . . ?
C2H C1H C6H C5H 0(4) . . . . ?
C4H C3H C2H C1H 0(4) . . . . ?
C4H C5H C6H C1H -1(5) . . . . ?
C13G C8G C7G O1G -19(3) . . . . ?
C13G C8G C7G C1G 161(2) . . . . ?
C13G C8G C9G C10G 0(2) . . . . ?
C9H C8H C7H O1H -133(2) . . . . ?
C9H C8H C7H C1H 47(3) . . . . ?
C9H C10H C11H C12H 0(3) . . . . ?
C2G C1G C6G C5G 1(5) . . . . ?
C12H C13H C8H C9H 3(3) . . . . ?
C12H C13H C8H C7H -174(2) . . . . ?
C12G C11G C10G C9G -1(3) . . . . ?
C8H C13H C12H C11H -2(2) . . . . ?
C8H C9H C10H C11H 1(3) . . . . ?
C5C C6C C1C C2C 0.8(18) . . . . ?
C5C C6C C1C C7C -177(2) . . . . ?
C5C C4C C3C C2C -1.4(19) . . . . ?
C10C C9C C8C C13C -2(4) . . . . ?
C10C C9C C8C C7C 172(2) . . . . ?
C1C C6C C5C C4C -0.7(19) . . . . ?
C1C C2C C3C C4C 1.6(19) . . . . ?
C12F C11F C10F C9F 1(5) . . . . ?
C10H C9H C8H C13H -2(3) . . . . ?
C10H C9H C8H C7H 174(2) . . . . ?
C14F C4F C5F C6F 178(3) . . . . ?
C7H C1H C6H C5H 175(3) . . . . ?
C6G C1G C2G C3G 2(5) . . . . ?
C11C C12C C13C C8C 3(5) . . . . ?
C6H C1H C7H O1H -166(3) . . . . ?
C6H C1H C7H C8H 14(4) . . . . ?
C6F C1F C7F O1F 158(2) . . . . ?
C6F C1F C7F C8F -24(4) . . . . ?
C6F C1F C2F C3F 0(4) . . . . ?
C14C C4C C3C C2C 180(2) . . . . ?
C14C C4C C5C C6C 180(2) . . . . ?
C5G C4G C3G C2G 1(4) . . . . ?
C9G C8G C7G O1G 151(2) . . . . ?
C9G C8G C7G C1G -29(3) . . . . ?
C9G C8G C13G C12G 1.2(19) . . . . ?
C10G C11G C12G C13G 2(3) . . . . ?
Zn31 N323 C366 C367 -175.7(18) 1_656 . . . ?
Zn31 N323 C365 C364 176.0(13) 1_656 . . . ?
Zn31 N301 C301 C302 177.0(16) . . . . ?
Zn31 N301 C305 C304 -177(2) . . . . ?
Zn58 N348 C444 C443 179.8(18) 1_656 . . . ?
Zn58 N348 C440 C441 -179.5(12) 1_656 . . . ?
Zn58 N329 C384 C385 178.0(16) . . . . ?
Zn58 N329 C383 C382 -178.2(18) . . . . ?
Zn40 N336 C408 C407 175.3(12) . . . . ?
Zn40 N336 C404 C405 -175.5(11) . . . . ?
Zn40 N337 C409 C410 177.4(12) . . . . ?
Zn40 N337 C413 C412 -177.3(13) . . . . ?
C4J C5J C6J C1J 0.0 . . . . ?
C4J C5J C6J C7J 179(4) . . . . ?
C5J C4J C3J C2J 0.0 . . . . ?
C5J C4J C3J C14J 178(5) . . . . ?
C5J C6J C1J C2J 0.0 . . . . ?
C5J C6J C7J O1J 146(5) . . . . ?
C5J C6J C7J C8J -33(6) . . . . ?
C6J C1J C2J C3J 0.0 . . . . ?
C1J C6J C7J O1J -35(7) . . . . ?
C1J C6J C7J C8J 146(4) . . . . ?
C1J C2J C3J C4J 0.0 . . . . ?
C1J C2J C3J C14J -178(5) . . . . ?
C3J C4J C5J C6J 0.0 . . . . ?
Zn1 N343 C427 C428 166.8(14) . . . . ?
Zn1 N343 C431 C430 -167.2(12) . . . . ?
Zn1 N342 C422 C423 175.0(15) . . . . ?
Zn1 N342 C426 C425 -173.0(18) . . . . ?
Zn82 N343 C427 C428 150(7) . . . . ?
Zn82 N343 C431 C430 -158(7) . . . . ?
Zn82 N342 C422 C423 153(6) . . . . ?
Zn82 N342 C426 C425 -156(6) . . . . ?
C3G C4G C5G C6G 2(4) . . . . ?
C14H C4H C5H C6H -179(3) . . . . ?
C9J C8J C7J C6J -37(6) . . . . ?
C9J C8J C7J O1J 144(4) . . . . ?
C12J C13J C8J C9J 6(3) . . . . ?
C12J C13J C8J C7J -175(3) . . . . ?
C12J C11J C10J C9J -1(3) . . . . ?
C13J C12J C11J C10J 1(3) . . . . ?
C13J C8J C7J C6J 145(4) . . . . ?
C13J C8J C7J O1J -34(6) . . . . ?
C11J C12J C13J C8J -3.4(19) . . . . ?
C8J C9J C10J C11J 4(3) . . . . ?
C7J C6J C1J C2J -179(4) . . . . ?
C10J C9J C8J C13J -6(3) . . . . ?
C10J C9J C8J C7J 175(3) . . . . ?
C14G C4G C5G C6G -177(3) . . . . ?
C14G C4G C3G C2G -180(3) . . . . ?
Zn56 N319 C359 C358 171.5(18) . . . . ?
Zn56 N319 C355 C356 -168.1(14) . . . . ?
Zn56 N318 C350 C351 -175.0(18) . . . . ?
Zn56 N318 C354 C353 174(2) . . . . ?
Zn70 N336 C408 C407 -174(2) . . . . ?
Zn70 N336 C404 C405 175.7(19) . . . . ?
Zn70 N337 C409 C410 165(2) . . . . ?
Zn70 N337 C413 C412 -162(2) . . . . ?
C6I C5I C4I C3I 1.7(16) . . . . ?
C6I C5I C4I C14I -177(3) . . . . ?
C6I C1I C2I C3I -1(3) . . . . ?
C6I C1I C7I O1I -144(4) . . . . ?
C6I C1I C7I C8I 25(5) . . . . ?
C9I C8I C7I O1I -148(5) . . . . ?
C9I C8I C7I C1I 44(5) . . . . ?
C12I C13I C8I C9I -5(6) . . . . ?
C12I C13I C8I C7I -178(4) . . . . ?
C12I C11I C10I C9I 9(6) . . . . ?
C5I C6I C1I C2I 1.0(16) . . . . ?
C5I C6I C1I C7I 175(2) . . . . ?
C5I C4I C3I C2I -2(3) . . . . ?
C13I C12I C11I C10I -10(7) . . . . ?
C13I C8I C7I O1I 25(7) . . . . ?
C13I C8I C7I C1I -144(3) . . . . ?
C1I C6I C5I C4I -1.3(13) . . . . ?
C1I C2I C3I C4I 2(3) . . . . ?
C2I C1I C7I O1I 30(5) . . . . ?
C2I C1I C7I C8I -161(3) . . . . ?
C8I C9I C10I C11I -7(6) . . . . ?
C7I C1I C2I C3I -175(3) . . . . ?
C14I C4I C3I C2I 177(3) . . . . ?
C11I C12I C13I C8I 8(7) . . . . ?
C10I C9I C8I C13I 4(6) . . . . ?
C10I C9I C8I C7I 177(3) . . . . ?
Zn76 N319 C359 C358 177(7) . . . . ?
Zn76 N319 C355 C356 -178(4) . . . . ?
Zn76 N318 C350 C351 141(3) . . . . ?
Zn76 N318 C354 C353 -144(3) . . . . ?
Zn52 N347 C437 C436 169.1(16) 1_647 . . . ?
Zn52 N347 C438 C439 -169.8(17) 1_647 . . . ?
Zn52 N305 C311 C310 179(2) . . . . ?
Zn52 N305 C312 C313 178.8(17) . . . . ?
Zn57 N324 C372 C371 179.7(15) . . . . ?
Zn57 N324 C368 C369 -179.6(17) . . . . ?
Zn57 N325 C373 C374 -176.7(16) . . . . ?
Zn57 N325 C377 C376 175.5(16) . . . . ?

loop_
_exptl_oxdiff_crystal_face_indexfrac_h
_exptl_oxdiff_crystal_face_indexfrac_k
_exptl_oxdiff_crystal_face_indexfrac_l
_exptl_oxdiff_crystal_face_x
_exptl_oxdiff_crystal_face_y
_exptl_oxdiff_crystal_face_z
-0.0000 0.0000 1.0000 -0.0501 0.0019 -0.0114
0.0000 -0.0000 -1.0000 0.0501 -0.0019 0.0114
-2.0000 -0.0000 0.9999 -0.1171 0.0069 0.1488
1.0000 0.0001 2.0001 -0.0666 0.0012 -0.1028
1.0000 -0.0000 -1.0000 0.0836 -0.0044 -0.0687
1.0000 1.0000 2.0000 -0.0541 -0.0510 -0.0825
-1.0000 -2.0000 -1.9999 0.0415 0.1032 0.0621
0.0000 0.9999 -0.0000 0.0125 -0.0522 0.0203
-0.0000 -0.9999 0.0000 -0.0125 0.0522 -0.0203
-1.0000 -1.9999 0.0001 -0.0586 0.1070 0.0394
2.0000 -1.9998 1.0002 -0.0081 0.1013 -0.2122
1.0000 1.0000 1.0000 -0.0040 -0.0529 -0.0711
1.0000 -1.9999 -0.9998 0.0585 0.1001 -0.1094
-1.0000 -1.9998 2.0001 -0.1587 0.1107 0.0167
0.0000 0.9999 -1.0001 0.0626 -0.0541 0.0317
-2.0000 -1.0000 1.0000 -0.1296 0.0591 0.1284
